data_7007532
loop_
_publ_author_name
'Bassil, Bassem S.'
'Dickman, Michael H.'
'Reicke, Markus'
'Kortz, Ulrich'
'Keita, Bineta'
'Nadjo, Louis'

_publ_section_title
;
 Transition metal containing decatungstosilicate dimer
 [M(H(2)O)(2)(gamma-SiW(10)O(35))(2)](10-) (M = Mn(2+), Co(2+),
 Ni(2+)).
;
_journal_issue 35
_journal_name_full 'Dalton transactions (Cambridge, England : 2003)'
_journal_page_first 4253
_journal_page_last 4259
_journal_paper_doi 10.1039/b606911h
_journal_year 2006
_chemical_formula_sum 'Co H38 K10 O81.5 Si2 W20'
_chemical_formula_weight 5525.41
_chemical_name_systematic
;
?
;
_space_group_IT_number 2
_symmetry_cell_setting triclinic
_symmetry_space_group_name_Hall '-P 1'
_symmetry_space_group_name_H-M 'P -1'
_atom_sites_solution_primary direct
_atom_sites_solution_secondary difmap
_audit_creation_method SHELXL-97
_cell_angle_alpha 63.048(3)
_cell_angle_beta 79.310(3)
_cell_angle_gamma 71.193(3)
_cell_formula_units_Z 4
_cell_length_a 18.907(3)
_cell_length_b 22.688(3)
_cell_length_c 24.795(4)
_cell_measurement_reflns_used 8163
_cell_measurement_temperature 297(2)
_cell_measurement_theta_max 0.00
_cell_measurement_theta_min 0.00
_cell_volume 8965(2)
_computing_cell_refinement 'Bruker SMART'
_computing_data_collection 'Bruker SMART'
_computing_data_reduction 'Bruker SAINT'
_computing_molecular_graphics 'Bruker SHELXTL'
_computing_publication_material 'Bruker SHELXTL'
_computing_structure_refinement 'SHELXL-97 (Sheldrick, 1997)'
_computing_structure_solution 'SHELXS-97 (Sheldrick, 1990)'
_diffrn_ambient_temperature 297(2)
_diffrn_measured_fraction_theta_full 0.992
_diffrn_measured_fraction_theta_max 0.992
_diffrn_measurement_device_type 'CCD area detector'
_diffrn_measurement_method 'phi and omega scans'
_diffrn_radiation_monochromator graphite
_diffrn_radiation_source 'sealed tube'
_diffrn_radiation_type MoK\a
_diffrn_radiation_wavelength 0.71073
_diffrn_reflns_av_R_equivalents 0.0793
_diffrn_reflns_av_sigmaI/netI 0.0986
_diffrn_reflns_limit_h_max 27
_diffrn_reflns_limit_h_min -27
_diffrn_reflns_limit_k_max 32
_diffrn_reflns_limit_k_min -32
_diffrn_reflns_limit_l_max 35
_diffrn_reflns_limit_l_min -35
_diffrn_reflns_number 174465
_diffrn_reflns_theta_full 31.02
_diffrn_reflns_theta_max 31.02
_diffrn_reflns_theta_min 1.30
_exptl_absorpt_coefficient_mu 26.316
_exptl_absorpt_correction_T_max 0.3529
_exptl_absorpt_correction_T_min 0.0822
_exptl_absorpt_correction_type multi-scan
_exptl_absorpt_process_details SADABS
_exptl_crystal_density_diffrn 4.094
_exptl_crystal_density_meas 0
_exptl_crystal_density_method 'not measured'
_exptl_crystal_description plate
_exptl_crystal_F_000 9660
_exptl_crystal_size_max 0.30
_exptl_crystal_size_mid 0.12
_exptl_crystal_size_min 0.05
_refine_diff_density_max 6.964
_refine_diff_density_min -8.645
_refine_diff_density_rms 0.620
_refine_ls_extinction_method none
_refine_ls_goodness_of_fit_ref 1.022
_refine_ls_matrix_type full
_refine_ls_number_parameters 1257
_refine_ls_number_reflns 56814
_refine_ls_number_restraints 0
_refine_ls_restrained_S_all 1.022
_refine_ls_R_factor_all 0.1561
_refine_ls_R_factor_gt 0.0793
_refine_ls_shift/su_max 0.001
_refine_ls_shift/su_mean 0.000
_refine_ls_structure_factor_coef Fsqd
_refine_ls_weighting_details 'calc w=1/[\s^2^(Fo^2^)+(0.1302P)^2^+302.0000P] where P=(Fo^2^+2Fc^2^)/3'
_refine_ls_weighting_scheme calc
_refine_ls_wR_factor_gt 0.2216
_refine_ls_wR_factor_ref 0.2752
_reflns_number_gt 29197
_reflns_number_total 56814
_reflns_threshold_expression >2sigma(I)
_cod_data_source_file b606911h.txt
_cod_data_source_block bb56
_cod_depositor_comments
;
The following automatic conversions were performed:
'_symmetry_cell_setting' value 'Triclinic' changed to 'triclinic'
according to '/home/saulius/struct/CIF-dictionaries/cif_core.dic'
dictionary named 'cif_core.dic' version 2.4.1 from 2010-06-29.

Automatic conversion script
Id: cif_fix_enum 1527 2010-12-29 10:47:43Z saulius 
;
_cod_original_sg_symbol_H-M P-1
_cod_original_formula_sum 'H38 Co K10 O81.50 Si2 W20'
_cod_database_code 7007532

loop_
_symmetry_equiv_pos_as_xyz
'x, y, z'
'-x, -y, -z'

loop_
_atom_site_label
_atom_site_type_symbol
_atom_site_fract_x
_atom_site_fract_y
_atom_site_fract_z
_atom_site_U_iso_or_equiv
_atom_site_adp_type
_atom_site_occupancy
_atom_site_symmetry_multiplicity
_atom_site_calc_flag
_atom_site_refinement_flags
_atom_site_disorder_assembly
_atom_site_disorder_group
W1 W 0.83198(5) 0.78087(5) 0.26868(4) 0.02927(19) Uani 1 1 d . . .
W2 W 0.79383(5) 0.87090(5) 0.10511(4) 0.02950(19) Uani 1 1 d . . .
W3 W 0.85875(5) 1.00007(5) 0.09237(4) 0.0311(2) Uani 1 1 d . . .
W4 W 0.89728(5) 0.90991(5) 0.25660(5) 0.0308(2) Uani 1 1 d . . .
W5 W 0.14840(5) 0.52143(5) 0.40900(4) 0.02973(19) Uani 1 1 d . . .
W6 W 0.80728(5) 0.51084(5) 0.26867(4) 0.0303(2) Uani 1 1 d . . .
W7 W 0.30746(5) 0.39887(5) 0.36592(4) 0.03068(19) Uani 1 1 d . . .
W8 W 0.26795(5) 0.47994(5) 0.22282(4) 0.0307(2) Uani 1 1 d . . .
W9 W 0.69944(5) 1.12738(5) 0.13098(4) 0.02961(19) Uani 1 1 d . . .
W10 W 0.16913(5) 0.74337(5) 0.23363(4) 0.02992(19) Uani 1 1 d . . .
W11 W 0.21089(5) 0.65222(5) 0.39655(4) 0.0327(2) Uani 1 1 d . . .
W12 W 0.38916(5) 1.13257(5) 0.34611(5) 0.0321(2) Uani 1 1 d . . .
W13 W 0.10505(5) 0.61331(5) 0.24568(4) 0.03023(19) Uani 1 1 d . . .
W14 W 0.34980(5) 1.21453(5) 0.20297(5) 0.0324(2) Uani 1 1 d . . .
W15 W 0.76541(5) 0.60143(5) 0.10630(4) 0.0316(2) Uani 1 1 d . . .
W16 W 0.61517(5) 0.39769(5) 0.14844(5) 0.0317(2) Uani 1 1 d . . .
W17 W 0.73543(5) 1.04694(5) 0.27464(4) 0.0310(2) Uani 1 1 d . . .
W18 W 0.65441(5) 0.31695(5) 0.29176(5) 0.0324(2) Uani 1 1 d . . .
W19 W 0.19409(5) 1.02240(5) 0.22512(5) 0.0338(2) Uani 1 1 d . . .
W20 W 0.23573(5) 0.93089(6) 0.38749(5) 0.0353(2) Uani 1 1 d . . .
W21 W 0.76570(5) 0.85820(5) 0.36051(4) 0.0328(2) Uani 1 1 d . . .
W22 W 0.63781(5) 0.57189(6) 0.05411(4) 0.0336(2) Uani 1 1 d . . .
W23 W 0.23279(5) 0.66886(5) 0.13888(4) 0.0328(2) Uani 1 1 d . . .
W24 W 0.20934(6) 1.08323(6) 0.39382(5) 0.0385(2) Uani 1 1 d . . .
W25 W 0.72052(6) 0.39563(5) 0.36819(4) 0.0337(2) Uani 1 1 d . . .
W26 W 0.31694(5) 0.49244(5) 0.45293(4) 0.0329(2) Uani 1 1 d . . .
W27 W 0.69218(5) 1.03365(5) 0.04402(4) 0.0328(2) Uani 1 1 d . . .
W28 W 0.16544(5) 1.17543(5) 0.23181(5) 0.0368(2) Uani 1 1 d . . .
W29 W 0.83795(5) 0.35679(5) 0.26386(5) 0.0356(2) Uani 1 1 d . . .
W30 W 0.28136(6) 1.13753(6) 0.12653(5) 0.0354(2) Uani 1 1 d . . .
W31 W 0.79475(5) 0.44824(6) 0.10106(5) 0.0359(2) Uani 1 1 d . . .
W32 W 0.36620(6) 0.95806(5) 0.43909(5) 0.0352(2) Uani 1 1 d . . .
W33 W 0.56784(6) 0.65391(6) 0.15888(5) 0.0402(2) Uani 1 1 d . . .
W34 W 0.59270(6) 0.90835(7) 0.15434(5) 0.0419(3) Uani 1 1 d . . .
W35 W 0.43250(6) 0.87586(5) 0.33481(5) 0.0376(2) Uani 1 1 d . . .
W36 W 0.40997(7) 0.62149(7) 0.34133(5) 0.0450(3) Uani 1 1 d . . .
W37 W 0.62642(7) 0.82924(7) 0.29547(6) 0.0494(3) Uani 1 1 d . . .
W38 W 0.60298(7) 0.57402(7) 0.30053(6) 0.0511(3) Uani 1 1 d . . .
W39 W 0.39774(7) 0.95854(8) 0.19316(6) 0.0544(3) Uani 1 1 d . . .
W40 W 0.37490(7) 0.69774(7) 0.20107(6) 0.0544(3) Uani 1 1 d . . .
Si1 Si 0.6708(3) 0.4840(3) 0.2119(3) 0.0212(11) Uani 1 1 d . . .
Si2 Si 0.2826(3) 0.5758(3) 0.2950(3) 0.0200(11) Uani 1 1 d . . .
Si3 Si 0.3325(3) 1.0478(3) 0.2819(3) 0.0222(11) Uani 1 1 d . . .
Si4 Si 0.7204(3) 0.9511(3) 0.2030(3) 0.0202(10) Uani 1 1 d . . .
Co1 Co 0.54465(18) 1.13505(17) 0.23690(15) 0.0328(7) Uani 1 1 d . . .
Co2 Co 0.45992(17) 0.39638(17) 0.25720(15) 0.0318(7) Uani 1 1 d . . .
K1 K 0.6802(4) 0.7870(4) 0.0716(3) 0.0538(16) Uani 1 1 d . . .
K2 K 0.8877(4) 0.6688(4) 0.1729(3) 0.0614(18) Uani 1 1 d . . .
K3 K 0.1153(4) 0.8582(5) 0.3266(4) 0.068(2) Uani 1 1 d . . .
K4 K 0.4990(4) 1.1097(4) 0.1136(3) 0.0596(18) Uani 1 1 d . . .
K5 K 0.9606(4) 0.5364(5) 0.3601(3) 0.069(2) Uani 1 1 d . . .
K6 K 0.0065(4) 0.7033(5) 0.3502(4) 0.069(2) Uani 1 1 d . . .
K7 K 0.0492(4) 0.9716(5) 0.1431(4) 0.070(2) Uani 1 1 d . . .
K8 K 0.6126(6) 0.1302(4) 0.3719(4) 0.077(3) Uani 1 1 d . . .
K9 K 0.2333(5) 1.2145(5) 0.4400(4) 0.073(2) Uani 1 1 d . . .
K10 K 0.5054(4) 0.4214(4) 0.3820(3) 0.0549(16) Uani 1 1 d . . .
K11 K 0.4380(4) 0.5624(4) 0.1246(3) 0.0573(17) Uani 1 1 d . . .
K12 K 0.5643(4) 0.9674(4) 0.3658(3) 0.0586(17) Uani 1 1 d . . .
K13 K 0.3258(6) 0.7341(6) 0.4333(5) 0.095(3) Uani 1 1 d . . .
K14 K 0.4842(6) 0.7918(5) 0.2019(5) 0.090(3) Uani 1 1 d . . .
K15 K 0.2636(6) 0.8862(6) 0.1545(5) 0.069(3) Uiso 0.80 1 d P . .
K16 K 0.5205(6) 0.2951(5) 0.0953(5) 0.066(2) Uiso 0.80 1 d P . .
K17 K 0.7401(6) 0.6366(6) 0.3454(5) 0.065(3) Uiso 0.75 1 d P . .
K18 K 0.7676(6) 1.3185(6) 0.0481(5) 0.065(3) Uiso 0.75 1 d P . .
K19 K 0.1579(6) 0.3637(6) 0.1824(5) 0.066(3) Uiso 0.70 1 d P . .
K20 K -0.0051(7) 0.8163(6) 0.1530(6) 0.070(3) Uiso 0.70 1 d P . .
K21 K 0.8431(9) 1.1672(9) 0.3160(8) 0.070(4) Uiso 0.50 1 d P . .
K22 K 0.1385(10) 0.7611(10) 0.5226(9) 0.070(5) Uiso 0.45 1 d P . .
K23 K 0.4587(8) 0.3340(8) 0.5690(7) 0.069(4) Uiso 0.55 1 d P . .
O1 O 0.7275(9) 0.5114(9) 0.0362(8) 0.037(4) Uiso 1 1 d . . .
O2 O 0.3962(8) 0.9882(8) 0.2687(6) 0.025(3) Uiso 1 1 d . . .
O3 O 0.5918(8) 0.8294(8) 0.2286(7) 0.026(3) Uiso 1 1 d . . .
O4 O 0.7310(8) 0.7865(8) 0.2706(7) 0.028(3) Uiso 1 1 d . . .
O5 O 0.4105(9) 0.6987(8) 0.2680(7) 0.031(3) Uiso 1 1 d . . .
O6 O 0.5779(7) 0.6604(7) 0.2307(6) 0.022(3) Uiso 1 1 d . . .
O7 O 0.6045(8) 1.1532(8) 0.1558(7) 0.028(3) Uiso 1 1 d . . .
O8 O 0.4984(8) 0.9624(8) 0.1725(7) 0.030(3) Uiso 1 1 d . . .
O9 O 0.6667(9) 0.3514(9) 0.3464(8) 0.036(4) Uiso 1 1 d . . .
O10 O 0.3389(9) 0.4315(8) 0.4167(7) 0.032(3) Uiso 1 1 d . . .
O11 O 0.2617(9) 0.4025(9) 0.3007(8) 0.035(4) Uiso 1 1 d . . .
O12 O 0.3912(9) 0.5354(9) 0.4030(7) 0.033(3) Uiso 1 1 d . . .
O13 O 0.6380(9) 1.0776(8) 0.2868(7) 0.032(3) Uiso 1 1 d . . .
O14 O 0.8383(9) 0.8147(8) 0.1818(7) 0.031(3) Uiso 1 1 d . . .
O15 O 0.5216(9) 0.4075(9) 0.1785(7) 0.033(3) Uiso 1 1 d . . .
O16 O 0.4677(8) 0.6460(8) 0.1816(7) 0.027(3) Uiso 1 1 d . . .
O17 O 0.4836(9) 1.1247(9) 0.3170(8) 0.036(4) Uiso 1 1 d . . .
O18 O 0.2345(11) 0.6999(11) 0.0635(9) 0.053(5) Uiso 1 1 d . . .
O19 O 0.7446(9) 1.1223(9) 0.1984(8) 0.036(4) Uiso 1 1 d . . .
O20 O 0.7010(10) 0.8582(9) 0.1385(8) 0.040(4) Uiso 1 1 d . . .
O21 O 0.5023(9) 0.5687(9) 0.3211(7) 0.034(4) Uiso 1 1 d . . .
O22 O 0.6111(12) 0.6076(11) 0.3523(9) 0.053(5) Uiso 1 1 d . . .
O23 O 0.3856(10) 1.1631(10) 0.4003(8) 0.042(4) Uiso 1 1 d . . .
O24 O 0.9853(10) 0.9118(10) 0.2635(8) 0.042(4) Uiso 1 1 d . . .
O25 O 0.9016(9) 0.9416(9) 0.1682(7) 0.034(4) Uiso 1 1 d . . .
O26 O 0.8397(9) 0.9959(9) 0.2513(7) 0.033(3) Uiso 1 1 d . . .
O27 O 0.2869(9) 0.9621(9) 0.2218(8) 0.038(4) Uiso 1 1 d . . .
O28 O 0.7564(8) 0.9584(7) 0.1358(6) 0.022(3) Uiso 1 1 d . . .
O29 O 0.7028(9) 0.6275(9) 0.0400(8) 0.037(4) Uiso 1 1 d . . .
O30 O 0.1044(9) 0.5797(9) 0.3332(8) 0.036(4) Uiso 1 1 d . . .
O31 O 0.2943(11) 0.3192(11) 0.4210(9) 0.050(5) Uiso 1 1 d . . .
O32 O 0.7424(9) 0.9476(9) 0.0362(8) 0.036(4) Uiso 1 1 d . . .
O33 O 0.2810(11) 1.1814(11) 0.0482(9) 0.053(5) Uiso 1 1 d . . .
O34 O 0.7145(9) 0.5690(9) 0.2727(8) 0.035(4) Uiso 1 1 d . . .
O35 O 0.1772(10) 1.0004(9) 0.4136(8) 0.038(4) Uiso 1 1 d . . .
O36 O 0.6535(11) 1.0864(10) -0.0254(9) 0.048(5) Uiso 1 1 d . . .
O37 O 0.1646(9) 0.7099(9) 0.3207(8) 0.035(4) Uiso 1 1 d . . .
O38 O 0.7160(10) 1.2025(9) 0.0780(8) 0.041(4) Uiso 1 1 d . . .
O39 O 0.8771(10) 0.6945(9) 0.2885(8) 0.039(4) Uiso 1 1 d . . .
O40 O 0.2301(11) 0.4552(10) 0.1799(9) 0.046(4) Uiso 1 1 d . . .
O41 O 0.7819(8) 0.8940(8) 0.2539(7) 0.027(3) Uiso 1 1 d . . .
O42 O 0.1835(9) 0.7512(9) 0.1502(7) 0.034(4) Uiso 1 1 d . . .
O43 O 0.2191(7) 0.6324(7) 0.2462(6) 0.022(3) Uiso 1 1 d . . .
O44 O 0.3637(10) 1.0592(10) 0.1394(9) 0.045(4) Uiso 1 1 d . . .
O45 O 0.3245(9) 0.6721(9) 0.1513(8) 0.036(4) Uiso 1 1 d . . .
O46 O 0.3665(9) 0.4488(8) 0.2083(7) 0.031(3) Uiso 1 1 d . . .
O47 O 0.7211(11) 0.3507(11) 0.4458(9) 0.051(5) Uiso 1 1 d . . .
O48 O 0.5571(8) 0.3372(8) 0.3023(7) 0.030(3) Uiso 1 1 d . . .
O49 O 0.0158(10) 0.6105(9) 0.2412(8) 0.039(4) Uiso 1 1 d . . .
O50 O 0.1653(9) 0.5282(9) 0.2514(7) 0.035(4) Uiso 1 1 d . . .
O51 O 0.4484(9) 1.1951(9) 0.1910(7) 0.034(4) Uiso 1 1 d . . .
O52 O 0.2686(9) 0.5714(9) 0.1648(7) 0.034(4) Uiso 1 1 d . . .
O53 O 0.5340(8) 0.8815(8) 0.3145(7) 0.029(3) Uiso 1 1 d . . .
O54 O 0.3020(9) 0.5022(8) 0.2922(7) 0.031(3) Uiso 1 1 d . . .
O55 O 0.5997(9) 0.4927(9) 0.0967(7) 0.033(3) Uiso 1 1 d . . .
O56 O 0.4042(9) 1.0367(8) 0.3963(7) 0.032(3) Uiso 1 1 d . . .
O57 O 0.6546(9) 0.3103(9) 0.2156(8) 0.037(4) Uiso 1 1 d . . .
O58 O 0.3810(10) 0.7815(10) 0.1439(9) 0.046(4) Uiso 1 1 d . . .
O59 O 0.6370(10) 0.4723(10) 0.3545(8) 0.042(4) Uiso 1 1 d . . .
O60 O 0.6042(8) 0.5427(8) 0.2260(7) 0.028(3) Uiso 1 1 d . . .
O61 O 0.2185(9) 0.4786(8) 0.4730(7) 0.032(3) Uiso 1 1 d . . .
O62 O 0.7301(9) 0.9559(9) 0.3346(8) 0.037(4) Uiso 1 1 d . . .
O63 O 0.6176(11) 0.7451(11) 0.3534(9) 0.053(5) Uiso 1 1 d . . .
O64 O 0.5593(10) 0.8838(10) 0.1084(8) 0.044(4) Uiso 1 1 d . . .
O65 O 0.5709(9) 0.6166(9) 0.1013(7) 0.034(4) Uiso 1 1 d . . .
O66 O 0.7378(8) 0.4494(7) 0.2601(6) 0.023(3) Uiso 1 1 d . . .
O67 O 0.6364(8) 0.4223(8) 0.2195(7) 0.028(3) Uiso 1 1 d . . .
O68 O 0.4212(9) 0.8719(8) 0.2623(7) 0.032(3) Uiso 1 1 d . . .
O69 O 0.8737(9) 0.9179(9) 0.0791(7) 0.034(4) Uiso 1 1 d . . .
O70 O 0.1992(9) 0.4548(8) 0.3830(7) 0.032(3) Uiso 1 1 d . . .
O71 O 0.1330(9) 0.6060(9) 0.4227(7) 0.033(3) Uiso 1 1 d . . .
O72 O 0.6842(11) 0.2304(11) 0.3364(9) 0.050(5) Uiso 1 1 d . . .
O73 O 0.5475(10) 0.7424(9) 0.1079(8) 0.041(4) Uiso 1 1 d . . .
O74 O 0.7922(10) 1.0463(9) 0.0249(8) 0.039(4) Uiso 1 1 d . . .
O75 O 0.6437(8) 0.9264(8) 0.2171(7) 0.028(3) Uiso 1 1 d . . .
O76 O 0.3585(8) 0.6029(8) 0.2786(7) 0.027(3) Uiso 1 1 d . . .
O77 O 0.5304(11) 1.0396(10) 0.2390(9) 0.048(5) Uiso 1 1 d . . .
O78 O 0.8075(8) 1.0717(8) 0.1151(7) 0.028(3) Uiso 1 1 d . . .
O79 O 0.3925(12) 0.9245(11) 0.1415(10) 0.055(5) Uiso 1 1 d . . .
O80 O 0.7019(8) 1.0245(8) 0.2065(7) 0.026(3) Uiso 1 1 d . . .
O81 O 0.8239(10) 0.8122(9) 0.0734(8) 0.039(4) Uiso 1 1 d . . .
O82 O 0.3676(8) 1.1069(8) 0.2745(7) 0.027(3) Uiso 1 1 d . . .
O83 O 0.1804(9) 0.7105(8) 0.4272(7) 0.031(3) Uiso 1 1 d . . .
O84 O 0.3515(8) 1.2197(8) 0.2783(7) 0.029(3) Uiso 1 1 d . . .
O85 O 0.4530(10) 0.7867(9) 0.3836(8) 0.038(4) Uiso 1 1 d . . .
O86 O 0.7882(10) 0.4497(9) 0.3524(8) 0.040(4) Uiso 1 1 d . . .
O87 O 0.0849(12) 1.2419(11) 0.2242(10) 0.055(5) Uiso 1 1 d . . .
O88 O 0.2667(8) 1.0818(8) 0.2354(7) 0.030(3) Uiso 1 1 d . . .
O89 O 0.2995(10) 0.9048(10) 0.4530(8) 0.041(4) Uiso 1 1 d . . .
O90 O 0.3206(11) 1.3023(11) 0.1587(9) 0.050(5) Uiso 1 1 d . . .
O91 O 0.6750(10) 0.8544(10) 0.3455(8) 0.042(4) Uiso 1 1 d . . .
O92 O 0.8639(11) 0.4100(11) 0.0604(9) 0.051(5) Uiso 1 1 d . . .
O93 O 0.2486(9) 0.5661(8) 0.3646(7) 0.030(3) Uiso 1 1 d . . .
O94 O 0.1426(12) 1.1208(12) 0.4373(10) 0.059(6) Uiso 1 1 d . . .
O95 O 0.8391(10) 0.4048(9) 0.1769(8) 0.041(4) Uiso 1 1 d . . .
O96 O 0.8098(11) 0.3343(10) 0.3494(9) 0.046(4) Uiso 1 1 d . . .
O97 O 0.7081(8) 0.5138(8) 0.1424(7) 0.028(3) Uiso 1 1 d . . .
O98 O 0.6158(10) 0.3654(9) 0.0954(8) 0.041(4) Uiso 1 1 d . . .
O99 O 0.2941(9) 1.0154(9) 0.3520(7) 0.033(3) Uiso 1 1 d . . .
O100 O 0.2162(10) 1.0831(9) 0.1406(8) 0.039(4) Uiso 1 1 d . . .
O101 O 0.2695(10) 0.7416(9) 0.2285(8) 0.040(4) Uiso 1 1 d . . .
O102 O 0.8141(9) 0.7768(9) 0.3513(8) 0.038(4) Uiso 1 1 d . . .
O103 O 0.4298(10) 0.9139(10) 0.3931(8) 0.044(4) Uiso 1 1 d . . .
O104 O 0.2762(9) 1.1352(9) 0.3660(8) 0.036(4) Uiso 1 1 d . . .
O105 O 0.1275(10) 1.1059(9) 0.2311(8) 0.040(4) Uiso 1 1 d . . .
O106 O 0.0855(10) 0.7055(10) 0.2409(9) 0.044(4) Uiso 1 1 d . . .
O107 O 0.9183(12) 0.2897(11) 0.2712(9) 0.054(5) Uiso 1 1 d . . .
O108 O 0.8754(10) 0.4273(9) 0.2649(8) 0.040(4) Uiso 1 1 d . . .
O109 O 0.1232(11) 0.8304(10) 0.2147(9) 0.048(5) Uiso 1 1 d . . .
O110 O 0.8273(9) 0.5304(9) 0.0809(8) 0.037(4) Uiso 1 1 d . . .
O111 O 0.7647(10) 0.3202(9) 0.2637(8) 0.039(4) Uiso 1 1 d . . .
O112 O 0.2671(9) 0.5750(8) 0.4632(7) 0.033(3) Uiso 1 1 d . . .
O113 O 0.4092(11) 0.9177(10) 0.5056(9) 0.050(5) Uiso 1 1 d . . .
O114 O 0.9375(10) 1.0249(10) 0.0517(8) 0.042(4) Uiso 1 1 d . . .
O115 O 0.1633(10) 1.1256(9) 0.3183(8) 0.040(4) Uiso 1 1 d . . .
O116 O 0.6155(10) 0.9946(9) 0.0920(8) 0.039(4) Uiso 1 1 d . . .
O117 O 0.7716(11) 1.0720(10) 0.3185(9) 0.047(5) Uiso 1 1 d . . .
O118 O 0.1332(11) 0.9892(11) 0.2100(9) 0.051(5) Uiso 1 1 d . . .
O119 O 0.7309(10) 0.3967(9) 0.1285(8) 0.039(4) Uiso 1 1 d . . .
O120 O 0.7564(12) 0.8299(12) 0.4372(10) 0.059(6) Uiso 1 1 d . . .
O121 O 0.9170(9) 0.8164(9) 0.2626(8) 0.035(4) Uiso 1 1 d . . .
O122 O 0.1936(10) 1.1979(9) 0.1458(8) 0.041(4) Uiso 1 1 d . . .
O123 O 0.3575(12) 0.4388(12) 0.5219(10) 0.059(5) Uiso 1 1 d . . .
O124 O 0.3220(9) 0.8894(9) 0.3537(8) 0.036(4) Uiso 1 1 d . . .
O125 O 0.2406(9) 1.2115(9) 0.2322(8) 0.036(4) Uiso 1 1 d . . .
O126 O 0.5941(11) 0.6139(11) -0.0147(9) 0.053(5) Uiso 1 1 d . . .
O127 O 0.1898(10) 0.9770(10) 0.3126(8) 0.042(4) Uiso 1 1 d . . .
O128 O 0.1912(10) 0.8673(10) 0.4220(9) 0.046(4) Uiso 1 1 d . . .
O129 O 0.8666(10) 0.8717(9) 0.3415(8) 0.040(4) Uiso 1 1 d . . .
O130 O 0.2776(10) 1.0198(9) 0.4595(8) 0.038(4) Uiso 1 1 d . . .
O131 O 0.1320(10) 0.6542(9) 0.1616(8) 0.039(4) Uiso 1 1 d . . .
O132 O 0.6798(9) 0.6438(9) 0.1401(8) 0.035(4) Uiso 1 1 d . . .
O133 O 0.4449(11) 0.6441(10) 0.3873(9) 0.048(5) Uiso 1 1 d . . .
O134 O 0.8676(10) 0.5457(10) 0.2820(9) 0.045(4) Uiso 1 1 d . . .
O135 O 0.4023(9) 0.3752(9) 0.3384(8) 0.037(4) Uiso 1 1 d . . .
O136 O 0.6714(9) 1.0935(9) 0.0796(8) 0.038(4) Uiso 1 1 d . . .
O137 O 0.3368(9) 1.1773(9) 0.1512(8) 0.038(4) Uiso 1 1 d . . .
O138 O 0.8121(9) 0.5551(9) 0.1822(7) 0.034(4) Uiso 1 1 d . . .
O139 O 0.8109(10) 0.6648(9) 0.0705(8) 0.040(4) Uiso 1 1 d . . .
O140 O 0.0746(11) 0.4930(11) 0.4509(9) 0.050(5) Uiso 1 1 d . . .
O141 O 0.3030(10) 0.6689(9) 0.3581(8) 0.041(4) Uiso 1 1 d . . .
O1W O 0.4031(8) 0.3967(8) 0.1212(7) 0.028(3) Uiso 1 1 d . . .
O2W O 0.5187(7) 0.7353(6) 0.2955(5) 0.014(2) Uiso 1 1 d . . .
O3W O 0.2647(12) 0.8208(12) 0.2969(10) 0.058(5) Uiso 1 1 d . . .
O4W O 0.7350(13) 0.7087(12) 0.1985(10) 0.060(6) Uiso 1 1 d . . .
O5W O 0.4718(10) 0.4940(9) 0.2530(8) 0.040(4) Uiso 1 1 d . . .
O6W O 1.0740(19) 0.4346(18) 0.3374(16) 0.037(7) Uiso 0.50 1 d P . .
O7W O 0.4581(14) 0.8569(13) 0.0844(12) 0.074(7) Uiso 1 1 d . . .
O8W O 0.8306(17) 0.5047(16) 0.4187(14) 0.094(9) Uiso 1 1 d . . .
O9W O 0.4444(13) 0.3005(12) 0.2664(11) 0.064(6) Uiso 1 1 d . . .
O10W O 0.5636(12) 1.2285(11) 0.2287(9) 0.053(5) Uiso 1 1 d . . .
O12W O 0.182(2) 1.019(2) 0.0783(18) 0.049(9) Uiso 0.50 1 d P . .
O14W O 0.627(3) 0.737(3) 0.472(2) 0.071(13) Uiso 0.50 1 d P . .
O15W O 0.010(2) 0.791(2) 0.405(2) 0.059(11) Uiso 0.50 1 d P . .
O16W O -0.061(2) 1.0832(19) 0.1639(17) 0.043(8) Uiso 0.50 1 d P . .
O17W O 0.554(3) 0.438(3) 0.478(2) 0.067(12) Uiso 0.50 1 d P . .
O18W O 0.4308(18) 0.5219(17) 0.0382(15) 0.034(7) Uiso 0.50 1 d P . .
O19W O -0.0658(18) 0.6117(17) 0.4284(15) 0.034(7) Uiso 0.50 1 d P . .
O20W O 0.9996(12) 1.1240(12) -0.0245(10) 0.062(6) Uiso 1 1 d . . .
O21W O 0.2015(13) 0.2955(13) 0.3127(11) 0.066(6) Uiso 1 1 d . . .
O22W O 0.4905(13) 1.2260(13) 0.3940(11) 0.066(6) Uiso 1 1 d . . .
O23W O 0.8027(15) 1.2321(14) 0.1822(12) 0.078(7) Uiso 1 1 d . . .
O24W O 0.1092(17) 1.3042(17) 0.0469(14) 0.031(7) Uiso 0.50 1 d P . .
O25W O 0.0520(18) 1.2585(17) 0.3368(15) 0.033(7) Uiso 0.50 1 d P . .
O26W O 0.124(2) 1.329(2) 0.4534(19) 0.054(10) Uiso 0.50 1 d P . .
O27W O 0.667(2) 0.983(2) 0.4350(18) 0.052(10) Uiso 0.50 1 d P . .
O28W O 0.949(3) 0.279(3) 0.156(2) 0.075(14) Uiso 0.50 1 d P . .
O29W O 0.059(2) 0.661(2) 0.5997(18) 0.049(9) Uiso 0.50 1 d P . .
O30W O 0.881(4) 1.182(4) 0.013(3) 0.26(3) Uiso 1 1 d . . .
O31W O 0.522(5) 0.297(5) 0.461(4) 0.32(4) Uiso 1 1 d . . .

loop_
_atom_site_aniso_label
_atom_site_aniso_U_11
_atom_site_aniso_U_22
_atom_site_aniso_U_33
_atom_site_aniso_U_23
_atom_site_aniso_U_13
_atom_site_aniso_U_12
W1 0.0215(4) 0.0257(5) 0.0340(5) -0.0101(4) -0.0003(3) -0.0025(3)
W2 0.0265(4) 0.0291(5) 0.0295(5) -0.0135(4) 0.0052(3) -0.0053(4)
W3 0.0244(4) 0.0349(5) 0.0313(5) -0.0121(4) 0.0060(3) -0.0115(4)
W4 0.0205(4) 0.0327(5) 0.0365(5) -0.0132(4) -0.0030(3) -0.0050(3)
W5 0.0252(4) 0.0348(5) 0.0288(5) -0.0131(4) 0.0042(3) -0.0112(4)
W6 0.0242(4) 0.0358(5) 0.0355(5) -0.0167(4) -0.0024(3) -0.0110(4)
W7 0.0273(4) 0.0280(5) 0.0350(5) -0.0121(4) -0.0007(4) -0.0077(4)
W8 0.0257(4) 0.0350(5) 0.0361(5) -0.0202(4) -0.0039(4) -0.0053(4)
W9 0.0266(4) 0.0249(5) 0.0322(5) -0.0091(4) 0.0025(3) -0.0071(3)
W10 0.0233(4) 0.0281(5) 0.0332(5) -0.0117(4) 0.0023(3) -0.0043(3)
W11 0.0339(5) 0.0360(5) 0.0310(5) -0.0179(4) 0.0068(4) -0.0119(4)
W12 0.0295(5) 0.0331(5) 0.0362(5) -0.0191(4) 0.0022(4) -0.0071(4)
W13 0.0224(4) 0.0350(5) 0.0319(5) -0.0144(4) -0.0013(3) -0.0056(4)
W14 0.0272(4) 0.0283(5) 0.0385(5) -0.0128(4) 0.0006(4) -0.0068(4)
W15 0.0278(4) 0.0371(5) 0.0314(5) -0.0152(4) 0.0035(4) -0.0124(4)
W16 0.0252(4) 0.0382(5) 0.0405(5) -0.0250(5) -0.0016(4) -0.0074(4)
W17 0.0280(4) 0.0323(5) 0.0344(5) -0.0169(4) -0.0012(4) -0.0063(4)
W18 0.0267(4) 0.0286(5) 0.0430(6) -0.0145(4) -0.0068(4) -0.0069(4)
W19 0.0230(4) 0.0393(6) 0.0414(6) -0.0185(5) -0.0003(4) -0.0097(4)
W20 0.0275(5) 0.0380(6) 0.0379(5) -0.0144(5) 0.0075(4) -0.0130(4)
W21 0.0317(5) 0.0335(5) 0.0268(5) -0.0092(4) -0.0003(4) -0.0066(4)
W22 0.0313(5) 0.0421(6) 0.0293(5) -0.0176(5) -0.0037(4) -0.0075(4)
W23 0.0288(5) 0.0379(5) 0.0266(5) -0.0127(4) 0.0006(3) -0.0051(4)
W24 0.0300(5) 0.0394(6) 0.0415(6) -0.0204(5) 0.0109(4) -0.0058(4)
W25 0.0333(5) 0.0363(5) 0.0311(5) -0.0091(4) -0.0063(4) -0.0137(4)
W26 0.0321(5) 0.0395(6) 0.0266(5) -0.0129(4) -0.0010(4) -0.0110(4)
W27 0.0325(5) 0.0328(5) 0.0279(5) -0.0099(4) -0.0037(4) -0.0058(4)
W28 0.0224(4) 0.0345(5) 0.0479(6) -0.0167(5) -0.0011(4) -0.0019(4)
W29 0.0231(4) 0.0344(5) 0.0501(6) -0.0190(5) -0.0075(4) -0.0040(4)
W30 0.0327(5) 0.0381(6) 0.0311(5) -0.0111(4) -0.0031(4) -0.0086(4)
W31 0.0265(4) 0.0425(6) 0.0434(6) -0.0264(5) 0.0048(4) -0.0063(4)
W32 0.0374(5) 0.0355(5) 0.0298(5) -0.0134(4) 0.0001(4) -0.0079(4)
W33 0.0435(6) 0.0320(5) 0.0349(5) -0.0125(5) 0.0083(4) -0.0054(4)
W34 0.0355(5) 0.0610(7) 0.0442(6) -0.0328(6) 0.0098(4) -0.0224(5)
W35 0.0379(5) 0.0303(5) 0.0380(5) -0.0134(5) 0.0095(4) -0.0087(4)
W36 0.0453(6) 0.0669(8) 0.0411(6) -0.0318(6) 0.0106(5) -0.0320(6)
W37 0.0433(6) 0.0442(7) 0.0465(7) -0.0119(6) 0.0022(5) -0.0075(5)
W38 0.0471(7) 0.0660(8) 0.0477(7) -0.0266(7) -0.0020(5) -0.0212(6)
W39 0.0451(7) 0.0697(9) 0.0538(8) -0.0294(7) 0.0000(5) -0.0188(6)
W40 0.0478(7) 0.0502(8) 0.0532(8) -0.0174(6) 0.0012(6) -0.0068(6)
Si1 0.017(2) 0.023(3) 0.024(3) -0.011(2) -0.001(2) -0.003(2)
Si2 0.017(2) 0.024(3) 0.022(3) -0.012(2) 0.001(2) -0.006(2)
Si3 0.015(2) 0.023(3) 0.030(3) -0.013(3) 0.005(2) -0.008(2)
Si4 0.017(2) 0.019(3) 0.022(3) -0.007(2) 0.001(2) -0.006(2)
Co1 0.0289(15) 0.0311(17) 0.0381(18) -0.0163(15) 0.0009(13) -0.0066(13)
Co2 0.0244(15) 0.0331(17) 0.0397(18) -0.0179(15) -0.0019(13) -0.0062(13)
K1 0.055(4) 0.057(4) 0.054(4) -0.027(4) 0.014(3) -0.024(3)
K2 0.039(3) 0.068(5) 0.062(4) -0.017(4) -0.007(3) -0.009(3)
K3 0.041(4) 0.099(6) 0.071(5) -0.040(5) -0.006(3) -0.018(4)
K4 0.054(4) 0.061(5) 0.062(4) -0.021(4) -0.002(3) -0.021(3)
K5 0.044(4) 0.120(7) 0.059(4) -0.046(5) 0.008(3) -0.037(4)
K6 0.047(4) 0.074(5) 0.069(5) -0.022(4) -0.001(3) -0.007(4)
K7 0.044(4) 0.109(7) 0.060(5) -0.037(5) -0.002(3) -0.023(4)
K8 0.128(8) 0.062(5) 0.049(4) -0.030(4) 0.023(4) -0.043(5)
K9 0.098(6) 0.071(5) 0.057(5) -0.035(4) 0.006(4) -0.026(5)
K10 0.059(4) 0.059(4) 0.049(4) -0.023(3) 0.001(3) -0.021(3)
K11 0.053(4) 0.065(5) 0.054(4) -0.031(4) -0.001(3) -0.010(3)
K12 0.050(4) 0.064(5) 0.062(4) -0.030(4) 0.007(3) -0.017(3)
K13 0.102(7) 0.104(8) 0.113(8) -0.073(7) 0.053(6) -0.064(6)
K14 0.087(6) 0.083(7) 0.120(8) -0.056(7) 0.011(6) -0.036(5)

loop_
_atom_type_symbol
_atom_type_description
_atom_type_scat_dispersion_real
_atom_type_scat_dispersion_imag
_atom_type_scat_source
O O 0.0106 0.0060 'International Tables Vol C Tables 4.2.6.8 and 6.1.1.4'
Si Si 0.0817 0.0704 'International Tables Vol C Tables 4.2.6.8 and 6.1.1.4'
K K 0.2009 0.2494 'International Tables Vol C Tables 4.2.6.8 and 6.1.1.4'
Co Co 0.3494 0.9721 'International Tables Vol C Tables 4.2.6.8 and 6.1.1.4'
W W -0.8490 6.8722 'International Tables Vol C Tables 4.2.6.8 and 6.1.1.4'
H H 0.0000 0.0000 'International Tables Vol C Tables 4.2.6.8 and 6.1.1.4'

loop_
_geom_angle_atom_site_label_1
_geom_angle_atom_site_label_2
_geom_angle_atom_site_label_3
_geom_angle
_geom_angle_site_symmetry_1
_geom_angle_site_symmetry_3
_geom_angle_publ_flag
O39 W1 O4 104.2(7) . . ?
O39 W1 O14 99.9(7) . . ?
O4 W1 O14 90.7(6) . . ?
O39 W1 O121 100.8(7) . . ?
O4 W1 O121 154.7(7) . . ?
O14 W1 O121 88.8(7) . . ?
O39 W1 O102 97.6(8) . . ?
O4 W1 O102 87.5(7) . . ?
O14 W1 O102 162.3(7) . . ?
O121 W1 O102 85.5(7) . . ?
O39 W1 O41 171.2(7) . . ?
O4 W1 O41 81.2(6) . . ?
O14 W1 O41 86.8(6) . . ?
O121 W1 O41 73.5(6) . . ?
O102 W1 O41 75.5(6) . . ?
O39 W1 K6 60.8(6) . 1_655 ?
O4 W1 K6 147.9(5) . 1_655 ?
O14 W1 K6 118.7(5) . 1_655 ?
O121 W1 K6 47.7(5) . 1_655 ?
O102 W1 K6 68.4(5) . 1_655 ?
O41 W1 K6 111.0(4) . 1_655 ?
O39 W1 K17 54.5(6) . . ?
O4 W1 K17 52.4(5) . . ?
O14 W1 K17 112.6(5) . . ?
O121 W1 K17 148.6(5) . . ?
O102 W1 K17 79.9(5) . . ?
O41 W1 K17 128.0(4) . . ?
K6 W1 K17 100.9(2) 1_655 . ?
O39 W1 K20 85.9(6) . 1_655 ?
O4 W1 K20 139.1(5) . 1_655 ?
O14 W1 K20 48.4(5) . 1_655 ?
O121 W1 K20 46.3(5) . 1_655 ?
O102 W1 K20 131.0(5) . 1_655 ?
O41 W1 K20 94.4(4) . 1_655 ?
K6 W1 K20 71.4(2) 1_655 1_655 ?
K17 W1 K20 135.1(2) . 1_655 ?
O39 W1 K2 48.5(6) . . ?
O4 W1 K2 91.4(5) . . ?
O14 W1 K2 53.0(5) . . ?
O121 W1 K2 108.2(5) . . ?
O102 W1 K2 144.6(5) . . ?
O41 W1 K2 139.2(4) . . ?
K6 W1 K2 96.39(17) 1_655 . ?
K17 W1 K2 71.62(19) . . ?
K20 W1 K2 65.7(2) 1_655 . ?
O81 W2 O20 101.2(8) . . ?
O81 W2 O14 99.2(8) . . ?
O20 W2 O14 91.7(7) . . ?
O81 W2 O32 97.2(8) . . ?
O20 W2 O32 87.1(8) . . ?
O14 W2 O32 163.5(7) . . ?
O81 W2 O69 103.2(7) . . ?
O20 W2 O69 155.2(7) . . ?
O14 W2 O69 88.9(7) . . ?
O32 W2 O69 85.4(7) . . ?
O81 W2 O28 173.1(7) . . ?
O20 W2 O28 82.8(6) . . ?
O14 W2 O28 86.2(6) . . ?
O32 W2 O28 77.3(6) . . ?
O69 W2 O28 72.5(6) . . ?
O81 W2 K1 52.1(6) . . ?
O20 W2 K1 51.6(5) . . ?
O14 W2 K1 111.9(5) . . ?
O32 W2 K1 80.0(5) . . ?
O69 W2 K1 148.6(5) . . ?
O28 W2 K1 129.7(4) . . ?
O81 W2 K20 87.3(6) . 1_655 ?
O20 W2 K20 139.7(6) . 1_655 ?
O14 W2 K20 48.0(5) . 1_655 ?
O32 W2 K20 131.3(5) . 1_655 ?
O69 W2 K20 46.8(5) . 1_655 ?
O28 W2 K20 93.3(4) . 1_655 ?
K1 W2 K20 134.2(2) . 1_655 ?
O81 W2 K2 46.8(6) . . ?
O20 W2 K2 91.5(6) . . ?
O14 W2 K2 53.5(5) . . ?
O32 W2 K2 142.9(5) . . ?
O69 W2 K2 108.6(5) . . ?
O28 W2 K2 139.3(4) . . ?
K1 W2 K2 70.40(16) . . ?
K20 W2 K2 65.8(2) 1_655 . ?
O114 W3 O78 103.4(7) . . ?
O114 W3 O25 98.3(8) . . ?
O78 W3 O25 94.0(7) . . ?
O114 W3 O74 97.7(8) . . ?
O78 W3 O74 86.9(7) . . ?
O25 W3 O74 163.3(7) . . ?
O114 W3 O69 98.7(7) . . ?
O78 W3 O69 157.3(6) . . ?
O25 W3 O69 87.9(7) . . ?
O74 W3 O69 84.9(7) . . ?
O114 W3 O28 170.4(7) . . ?
O78 W3 O28 84.9(6) . . ?
O25 W3 O28 85.7(6) . . ?
O74 W3 O28 77.8(6) . . ?
O69 W3 O28 72.6(6) . . ?
O114 W3 K7 48.6(6) . 1_655 ?
O78 W3 K7 96.6(5) . 1_655 ?
O25 W3 K7 50.4(5) . 1_655 ?
O74 W3 K7 146.1(5) . 1_655 ?
O69 W3 K7 101.9(5) . 1_655 ?
O28 W3 K7 136.1(4) . 1_655 ?
O114 W3 K20 84.4(6) . 1_655 ?
O78 W3 K20 141.9(5) . 1_655 ?
O25 W3 K20 47.9(5) . 1_655 ?
O74 W3 K20 129.6(5) . 1_655 ?
O69 W3 K20 45.4(5) . 1_655 ?
O28 W3 K20 92.0(4) . 1_655 ?
K7 W3 K20 60.5(2) 1_655 1_655 ?
O24 W4 O26 101.7(8) . . ?
O24 W4 O129 98.8(8) . . ?
O26 W4 O129 88.3(7) . . ?
O24 W4 O25 98.2(8) . . ?
O26 W4 O25 92.2(7) . . ?
O129 W4 O25 162.5(7) . . ?
O24 W4 O121 101.6(8) . . ?
O26 W4 O121 156.6(7) . . ?
O129 W4 O121 85.9(7) . . ?
O25 W4 O121 86.8(7) . . ?
O24 W4 O41 173.5(7) . . ?
O26 W4 O41 83.9(6) . . ?
O129 W4 O41 77.9(6) . . ?
O25 W4 O41 84.8(6) . . ?
O121 W4 O41 72.8(6) . . ?
O24 W4 K7 46.9(6) . 1_655 ?
O26 W4 K7 96.4(5) . 1_655 ?
O129 W4 K7 145.6(5) . 1_655 ?
O25 W4 K7 51.7(5) . 1_655 ?
O121 W4 K7 101.1(5) . 1_655 ?
O41 W4 K7 136.5(4) . 1_655 ?
O24 W4 K20 85.9(6) . 1_655 ?
O26 W4 K20 140.3(5) . 1_655 ?
O129 W4 K20 129.4(6) . 1_655 ?
O25 W4 K20 48.2(5) . 1_655 ?
O121 W4 K20 44.3(5) . 1_655 ?
O41 W4 K20 91.9(4) . 1_655 ?
K7 W4 K20 60.7(2) 1_655 1_655 ?
O140 W5 O70 103.5(8) . . ?
O140 W5 O30 100.2(9) . . ?
O70 W5 O30 91.8(7) . . ?
O140 W5 O61 98.6(8) . . ?
O70 W5 O61 88.5(7) . . ?
O30 W5 O61 160.7(7) . . ?
O140 W5 O71 100.4(8) . . ?
O70 W5 O71 155.7(7) . . ?
O30 W5 O71 88.2(7) . . ?
O61 W5 O71 83.8(7) . . ?
O140 W5 O93 170.3(8) . . ?
O70 W5 O93 84.2(6) . . ?
O30 W5 O93 85.3(6) . . ?
O61 W5 O93 75.5(6) . . ?
O71 W5 O93 71.5(6) . . ?
O140 W5 K5 49.6(7) . 1_455 ?
O70 W5 K5 93.0(5) . 1_455 ?
O30 W5 K5 51.8(5) . 1_455 ?
O61 W5 K5 147.5(5) . 1_455 ?
O71 W5 K5 105.9(5) . 1_455 ?
O93 W5 K5 137.0(4) . 1_455 ?
O140 W5 K6 85.7(7) . . ?
O70 W5 K6 139.7(5) . . ?
O30 W5 K6 47.9(5) . . ?
O61 W5 K6 129.5(5) . . ?
O71 W5 K6 46.4(5) . . ?
O93 W5 K6 92.2(4) . . ?
K5 W5 K6 63.10(19) 1_455 . ?
O134 W6 O34 103.4(8) . . ?
O134 W6 O138 98.4(8) . . ?
O34 W6 O138 91.9(7) . . ?
O134 W6 O86 98.0(8) . . ?
O34 W6 O86 87.8(7) . . ?
O138 W6 O86 163.2(7) . . ?
O134 W6 O108 101.8(8) . . ?
O34 W6 O108 154.4(7) . . ?
O138 W6 O108 89.0(7) . . ?
O86 W6 O108 84.1(7) . . ?
O134 W6 O66 171.7(8) . . ?
O34 W6 O66 82.8(6) . . ?
O138 W6 O66 86.8(6) . . ?
O86 W6 O66 76.5(6) . . ?
O108 W6 O66 71.7(6) . . ?
O134 W6 K17 57.6(6) . . ?
O34 W6 K17 49.4(5) . . ?
O138 W6 K17 114.1(5) . . ?
O86 W6 K17 78.1(5) . . ?
O108 W6 K17 149.8(5) . . ?
O66 W6 K17 126.1(4) . . ?
O134 W6 K2 45.2(7) . . ?
O34 W6 K2 90.1(5) . . ?
O138 W6 K2 55.6(5) . . ?
O86 W6 K2 141.3(5) . . ?
O108 W6 K2 111.2(5) . . ?
O66 W6 K2 141.5(4) . . ?
K17 W6 K2 71.5(2) . . ?
O31 W7 O135 102.7(9) . . ?
O31 W7 O11 96.9(8) . . ?
O135 W7 O11 95.9(7) . . ?
O31 W7 O10 100.8(8) . . ?
O135 W7 O10 90.9(7) . . ?
O11 W7 O10 159.1(7) . . ?
O31 W7 O70 93.3(8) . . ?
O135 W7 O70 163.9(7) . . ?
O11 W7 O70 84.2(6) . . ?
O10 W7 O70 83.9(6) . . ?
O31 W7 O54 169.0(8) . . ?
O135 W7 O54 85.7(7) . . ?
O11 W7 O54 74.8(6) . . ?
O10 W7 O54 86.1(6) . . ?
O70 W7 O54 78.8(6) . . ?
O31 W7 K10 111.4(7) . . ?
O135 W7 K10 44.2(5) . . ?
O11 W7 K10 134.0(5) . . ?
O10 W7 K10 47.1(5) . . ?
O70 W7 K10 127.2(4) . . ?
O54 W7 K10 79.6(4) . . ?
O40 W8 O46 101.3(8) . . ?
O40 W8 O52 99.8(8) . . ?
O46 W8 O52 91.0(7) . . ?
O40 W8 O11 97.3(8) . . ?
O46 W8 O11 95.9(7) . . ?
O52 W8 O11 160.0(7) . . ?
O40 W8 O50 94.8(8) . . ?
O46 W8 O50 163.8(7) . . ?
O52 W8 O50 84.1(7) . . ?
O11 W8 O50 84.1(7) . . ?
O40 W8 O54 169.1(7) . . ?
O46 W8 O54 85.8(6) . . ?
O52 W8 O54 88.2(6) . . ?
O11 W8 O54 73.6(6) . . ?
O50 W8 O54 78.6(6) . . ?
O40 W8 K11 109.5(6) . . ?
O46 W8 K11 43.0(5) . . ?
O52 W8 K11 48.2(5) . . ?
O11 W8 K11 133.6(5) . . ?
O50 W8 K11 128.6(5) . . ?
O54 W8 K11 81.4(4) . . ?
O38 W9 O7 103.3(8) . . ?
O38 W9 O19 97.2(8) . . ?
O7 W9 O19 96.5(7) . . ?
O38 W9 O136 101.1(8) . . ?
O7 W9 O136 92.1(7) . . ?
O19 W9 O136 157.5(7) . . ?
O38 W9 O78 91.2(7) . . ?
O7 W9 O78 165.3(6) . . ?
O19 W9 O78 83.7(6) . . ?
O136 W9 O78 82.8(6) . . ?
O38 W9 O80 167.8(7) . . ?
O7 W9 O80 85.8(6) . . ?
O19 W9 O80 73.5(6) . . ?
O136 W9 O80 86.4(6) . . ?
O78 W9 O80 80.1(6) . . ?
O38 W9 K4 112.4(6) . . ?
O7 W9 K4 42.9(5) . . ?
O19 W9 K4 133.0(5) . . ?
O136 W9 K4 49.6(5) . . ?
O78 W9 K4 129.0(4) . . ?
O80 W9 K4 79.8(4) . . ?
O38 W9 K16 64.8(6) . 1_565 ?
O7 W9 K16 38.7(5) . 1_565 ?
O19 W9 K16 103.8(5) . 1_565 ?
O136 W9 K16 95.9(5) . 1_565 ?
O78 W9 K16 155.3(4) . 1_565 ?
O80 W9 K16 124.5(4) . 1_565 ?
K4 W9 K16 61.82(18) . 1_565 ?
O109 W10 O101 102.3(8) . . ?
O109 W10 O37 98.9(8) . . ?
O101 W10 O37 91.6(7) . . ?
O109 W10 O42 96.2(8) . . ?
O101 W10 O42 87.4(7) . . ?
O37 W10 O42 164.8(7) . . ?
O109 W10 O106 102.0(8) . . ?
O101 W10 O106 155.2(8) . . ?
O37 W10 O106 89.3(7) . . ?
O42 W10 O106 85.3(7) . . ?
O109 W10 O43 171.1(7) . . ?
O101 W10 O43 82.9(6) . . ?
O37 W10 O43 88.1(6) . . ?
O42 W10 O43 76.7(6) . . ?
O106 W10 O43 72.4(6) . . ?
O109 W10 K20 62.6(7) . . ?
O101 W10 K20 146.0(6) . . ?
O37 W10 K20 119.6(5) . . ?
O42 W10 K20 66.0(5) . . ?
O106 W10 K20 47.7(6) . . ?
O43 W10 K20 109.1(4) . . ?
O109 W10 K15 55.9(6) . . ?
O101 W10 K15 49.3(6) . . ?
O37 W10 K15 112.5(5) . . ?
O42 W10 K15 78.1(5) . . ?
O106 W10 K15 150.0(6) . . ?
O43 W10 K15 126.4(4) . . ?
K20 W10 K15 102.3(3) . . ?
O109 W10 K6 86.6(6) . . ?
O101 W10 K6 141.2(6) . . ?
O37 W10 K6 49.6(5) . . ?
O42 W10 K6 129.6(5) . . ?
O106 W10 K6 45.4(5) . . ?
O43 W10 K6 93.9(4) . . ?
K20 W10 K6 71.3(2) . . ?
K15 W10 K6 137.7(2) . . ?
O109 W10 K3 46.9(6) . . ?
O101 W10 K3 90.6(5) . . ?
O37 W10 K3 53.7(5) . . ?
O42 W10 K3 141.5(5) . . ?
O106 W10 K3 109.7(5) . . ?
O43 W10 K3 141.2(4) . . ?
K20 W10 K3 97.5(2) . . ?
K15 W10 K3 71.7(2) . . ?
K6 W10 K3 68.07(18) . . ?
O83 W11 O141 101.6(7) . . ?
O83 W11 O37 97.2(7) . . ?
O141 W11 O37 89.2(7) . . ?
O83 W11 O71 102.7(7) . . ?
O141 W11 O71 155.7(7) . . ?
O37 W11 O71 89.1(7) . . ?
O83 W11 O112 99.3(7) . . ?
O141 W11 O112 87.7(7) . . ?
O37 W11 O112 163.5(7) . . ?
O71 W11 O112 87.0(7) . . ?
O83 W11 O93 174.3(7) . . ?
O141 W11 O93 82.4(7) . . ?
O37 W11 O93 86.9(6) . . ?
O71 W11 O93 73.2(6) . . ?
O112 W11 O93 76.6(6) . . ?
O83 W11 K13 52.5(5) . . ?
O141 W11 K13 53.4(5) . . ?
O37 W11 K13 112.6(5) . . ?
O71 W11 K13 147.4(5) . . ?
O112 W11 K13 78.2(5) . . ?
O93 W11 K13 129.4(4) . . ?
O83 W11 K6 87.3(5) . . ?
O141 W11 K6 137.3(6) . . ?
O37 W11 K6 48.1(5) . . ?
O71 W11 K6 45.9(5) . . ?
O112 W11 K6 132.4(5) . . ?
O93 W11 K6 92.5(4) . . ?
K13 W11 K6 135.8(2) . . ?
O83 W11 K3 46.6(6) . . ?
O141 W11 K3 89.1(6) . . ?
O37 W11 K3 52.0(5) . . ?
O71 W11 K3 108.7(5) . . ?
O112 W11 K3 144.1(5) . . ?
O93 W11 K3 138.2(4) . . ?
K13 W11 K3 71.4(2) . . ?
K6 W11 K3 66.98(17) . . ?
O23 W12 O17 102.8(8) . . ?
O23 W12 O56 100.7(8) . . ?
O17 W12 O56 94.8(7) . . ?
O23 W12 O84 98.9(8) . . ?
O17 W12 O84 93.4(7) . . ?
O56 W12 O84 156.5(6) . . ?
O23 W12 O104 89.7(7) . . ?
O17 W12 O104 167.5(7) . . ?
O56 W12 O104 83.4(7) . . ?
O84 W12 O104 83.8(7) . . ?
O23 W12 O82 167.5(7) . . ?
O17 W12 O82 87.9(6) . . ?
O56 W12 O82 84.5(6) . . ?
O84 W12 O82 73.8(6) . . ?
O104 W12 O82 79.6(6) . . ?
O23 W12 K9 43.2(6) . . ?
O17 W12 K9 144.1(5) . . ?
O56 W12 K9 102.0(5) . . ?
O84 W12 K9 83.7(5) . . ?
O104 W12 K9 47.9(5) . . ?
O82 W12 K9 124.8(4) . . ?
O23 W12 K12 112.1(6) . . ?
O17 W12 K12 48.1(6) . . ?
O56 W12 K12 47.1(5) . . ?
O84 W12 K12 134.0(5) . . ?
O104 W12 K12 127.6(5) . . ?
O82 W12 K12 79.8(4) . . ?
K9 W12 K12 141.90(17) . . ?
O49 W13 O50 103.7(8) . . ?
O49 W13 O131 99.5(8) . . ?
O50 W13 O131 90.4(7) . . ?
O49 W13 O30 97.8(8) . . ?
O50 W13 O30 89.9(7) . . ?
O131 W13 O30 162.0(7) . . ?
O49 W13 O106 101.6(8) . . ?
O50 W13 O106 154.7(7) . . ?
O131 W13 O106 84.8(8) . . ?
O30 W13 O106 87.3(7) . . ?
O49 W13 O43 172.7(7) . . ?
O50 W13 O43 83.2(6) . . ?
O131 W13 O43 77.7(6) . . ?
O30 W13 O43 84.6(6) . . ?
O106 W13 O43 71.5(6) . . ?
O49 W13 K5 45.6(6) . 1_455 ?
O50 W13 K5 92.8(5) . 1_455 ?
O131 W13 K5 144.6(5) . 1_455 ?
O30 W13 K5 53.2(5) . 1_455 ?
O106 W13 K5 105.4(6) . 1_455 ?
O43 W13 K5 137.7(4) . 1_455 ?
O49 W13 K6 84.0(6) . . ?
O50 W13 K6 139.2(5) . . ?
O131 W13 K6 128.3(5) . . ?
O30 W13 K6 49.3(5) . . ?
O106 W13 K6 44.7(6) . . ?
O43 W13 K6 92.5(3) . . ?
K5 W13 K6 63.91(18) 1_455 . ?
O49 W13 K20 76.9(6) . . ?
O50 W13 K20 154.0(5) . . ?
O131 W13 K20 64.1(6) . . ?
O30 W13 K20 115.9(5) . . ?
O106 W13 K20 35.8(6) . . ?
O43 W13 K20 95.8(4) . . ?
K5 W13 K20 104.8(2) 1_455 . ?
K6 W13 K20 66.7(2) . . ?
O90 W14 O51 103.2(8) . . ?
O90 W14 O137 102.2(8) . . ?
O51 W14 O137 94.0(7) . . ?
O90 W14 O84 97.0(8) . . ?
O51 W14 O84 93.8(7) . . ?
O137 W14 O84 157.0(7) . . ?
O90 W14 O125 91.2(8) . . ?
O51 W14 O125 165.6(7) . . ?
O137 W14 O125 83.9(7) . . ?
O84 W14 O125 83.2(6) . . ?
O90 W14 O82 167.3(7) . . ?
O51 W14 O82 86.6(7) . . ?
O137 W14 O82 84.8(7) . . ?
O84 W14 O82 74.1(6) . . ?
O125 W14 O82 79.0(6) . . ?
O90 W14 K19 43.9(7) . 1_565 ?
O51 W14 K19 145.9(6) . 1_565 ?
O137 W14 K19 101.1(6) . 1_565 ?
O84 W14 K19 84.0(5) . 1_565 ?
O125 W14 K19 48.0(5) . 1_565 ?
O82 W14 K19 124.8(4) . 1_565 ?
O90 W14 K4 113.2(7) . . ?
O51 W14 K4 46.5(5) . . ?
O137 W14 K4 47.8(5) . . ?
O84 W14 K4 133.4(5) . . ?
O125 W14 K4 128.3(5) . . ?
O82 W14 K4 79.4(4) . . ?
K19 W14 K4 142.1(2) 1_565 . ?
O90 W14 K16 66.7(7) . 1_565 ?
O51 W14 K16 37.2(6) . 1_565 ?
O137 W14 K16 94.6(5) . 1_565 ?
O84 W14 K16 104.7(5) . 1_565 ?
O125 W14 K16 157.0(5) . 1_565 ?
O82 W14 K16 123.8(4) . 1_565 ?
K19 W14 K16 110.5(2) 1_565 1_565 ?
K4 W14 K16 61.00(17) . 1_565 ?
O139 W15 O132 102.3(8) . . ?
O139 W15 O138 98.7(8) . . ?
O132 W15 O138 90.8(7) . . ?
O139 W15 O110 102.3(8) . . ?
O132 W15 O110 154.8(7) . . ?
O138 W15 O110 91.2(7) . . ?
O139 W15 O29 98.0(8) . . ?
O132 W15 O29 86.1(7) . . ?
O138 W15 O29 163.2(7) . . ?
O110 W15 O29 84.8(7) . . ?
O139 W15 O97 172.1(7) . . ?
O132 W15 O97 83.4(6) . . ?
O138 W15 O97 86.6(6) . . ?
O110 W15 O97 71.6(6) . . ?
O29 W15 O97 76.7(6) . . ?
O139 W15 K1 54.5(6) . . ?
O132 W15 K1 50.0(5) . . ?
O138 W15 K1 109.9(5) . . ?
O110 W15 K1 149.7(5) . . ?
O29 W15 K1 80.5(5) . . ?
O97 W15 K1 129.2(4) . . ?
O139 W15 K2 49.0(6) . . ?
O132 W15 K2 88.5(5) . . ?
O138 W15 K2 51.8(5) . . ?
O110 W15 K2 112.2(5) . . ?
O29 W15 K2 144.4(5) . . ?
O97 W15 K2 137.5(4) . . ?
K1 W15 K2 69.33(16) . . ?
O98 W16 O15 102.8(8) . . ?
O98 W16 O55 100.5(8) . . ?
O15 W16 O55 93.9(7) . . ?
O98 W16 O57 97.7(8) . . ?
O15 W16 O57 94.7(7) . . ?
O55 W16 O57 157.6(7) . . ?
O98 W16 O119 92.7(7) . . ?
O15 W16 O119 164.5(7) . . ?
O55 W16 O119 82.9(7) . . ?
O57 W16 O119 83.4(7) . . ?
O98 W16 O67 168.4(7) . . ?
O15 W16 O67 85.8(6) . . ?
O55 W16 O67 86.4(6) . . ?
O57 W16 O67 73.6(6) . . ?
O119 W16 O67 78.8(6) . . ?
O98 W16 K18 43.2(6) . 1_545 ?
O15 W16 K18 145.0(5) . 1_545 ?
O55 W16 K18 99.9(5) . 1_545 ?
O57 W16 K18 84.6(5) . 1_545 ?
O119 W16 K18 50.3(5) . 1_545 ?
O67 W16 K18 126.8(4) . 1_545 ?
O98 W16 K11 109.8(6) . . ?
O15 W16 K11 46.8(6) . . ?
O55 W16 K11 47.2(5) . . ?
O57 W16 K11 135.9(5) . . ?
O119 W16 K11 127.2(5) . . ?
O67 W16 K11 81.7(4) . . ?
K18 W16 K11 138.59(19) 1_545 . ?
O98 W16 K16 32.6(6) . . ?
O15 W16 K16 72.9(5) . . ?
O55 W16 K16 114.9(5) . . ?
O57 W16 K16 87.3(5) . . ?
O119 W16 K16 122.2(5) . . ?
O67 W16 K16 150.3(4) . . ?
K18 W16 K16 72.1(2) 1_545 . ?
K11 W16 K16 97.54(18) . . ?
O117 W17 O13 101.8(8) . . ?
O117 W17 O19 97.0(8) . . ?
O13 W17 O19 96.5(7) . . ?
O117 W17 O62 99.7(8) . . ?
O13 W17 O62 88.7(7) . . ?
O19 W17 O62 161.2(7) . . ?
O117 W17 O26 93.7(8) . . ?
O13 W17 O26 164.0(7) . . ?
O19 W17 O26 85.4(7) . . ?
O62 W17 O26 84.7(7) . . ?
O117 W17 O80 170.3(7) . . ?
O13 W17 O80 84.1(6) . . ?
O19 W17 O80 74.5(6) . . ?
O62 W17 O80 88.1(6) . . ?
O26 W17 O80 81.1(6) . . ?
O117 W17 K8 57.8(6) . 1_565 ?
O13 W17 K8 44.2(5) . 1_565 ?
O19 W17 K8 104.3(5) . 1_565 ?
O62 W17 K8 92.1(5) . 1_565 ?
O26 W17 K8 150.4(5) . 1_565 ?
O80 W17 K8 128.3(4) . 1_565 ?
O117 W17 K12 110.3(6) . . ?
O13 W17 K12 42.5(5) . . ?
O19 W17 K12 133.4(5) . . ?
O62 W17 K12 46.8(5) . . ?
O26 W17 K12 127.6(5) . . ?
O80 W17 K12 79.3(4) . . ?
K8 W17 K12 64.50(17) 1_565 . ?
O72 W18 O48 104.5(8) . . ?
O72 W18 O9 99.3(8) . . ?
O48 W18 O9 93.7(7) . . ?
O72 W18 O57 97.1(8) . . ?
O48 W18 O57 94.1(7) . . ?
O9 W18 O57 159.4(7) . . ?
O72 W18 O111 90.6(8) . . ?
O48 W18 O111 164.9(7) . . ?
O9 W18 O111 84.0(7) . . ?
O57 W18 O111 83.5(7) . . ?
O72 W18 O67 166.8(8) . . ?
O48 W18 O67 85.7(7) . . ?
O9 W18 O67 88.3(7) . . ?
O57 W18 O67 73.4(6) . . ?
O111 W18 O67 79.4(6) . . ?
O72 W18 K21 42.5(7) . 1_545 ?
O48 W18 K21 145.8(6) . 1_545 ?
O9 W18 K21 99.9(6) . 1_545 ?
O57 W18 K21 83.9(6) . 1_545 ?
O111 W18 K21 49.0(6) . 1_545 ?
O67 W18 K21 125.7(5) . 1_545 ?
O72 W18 K8 31.2(7) . . ?
O48 W18 K8 76.8(5) . . ?
O9 W18 K8 115.3(5) . . ?
O57 W18 K8 85.0(5) . . ?
O111 W18 K8 117.7(5) . . ?
O67 W18 K8 151.1(4) . . ?
K21 W18 K8 69.0(3) 1_545 . ?
O72 W18 K10 112.6(7) . . ?
O48 W18 K10 46.9(5) . . ?
O9 W18 K10 47.3(5) . . ?
O57 W18 K10 134.8(5) . . ?
O111 W18 K10 127.4(5) . . ?
O67 W18 K10 80.6(4) . . ?
K21 W18 K10 140.8(3) 1_545 . ?
K8 W18 K10 102.72(15) . . ?
O118 W19 O27 102.9(8) . . ?
O118 W19 O127 99.7(8) . . ?
O27 W19 O127 90.9(8) . . ?
O118 W19 O105 102.7(8) . . ?
O27 W19 O105 154.1(7) . . ?
O127 W19 O105 88.1(8) . . ?
O118 W19 O100 97.4(8) . . ?
O27 W19 O100 87.3(7) . . ?
O127 W19 O100 162.8(7) . . ?
O105 W19 O100 86.1(7) . . ?
O118 W19 O88 171.9(8) . . ?
O27 W19 O88 82.6(6) . . ?
O127 W19 O88 86.0(6) . . ?
O105 W19 O88 71.5(6) . . ?
O100 W19 O88 76.8(6) . . ?
O118 W19 K15 57.5(7) . . ?
O27 W19 K15 47.8(5) . . ?
O127 W19 K15 110.9(6) . . ?
O105 W19 K15 153.7(5) . . ?
O100 W19 K15 80.2(5) . . ?
O88 W19 K15 125.9(4) . . ?
O118 W19 K3 48.0(7) . . ?
O27 W19 K3 88.1(5) . . ?
O127 W19 K3 54.2(5) . . ?
O105 W19 K3 111.8(5) . . ?
O100 W19 K3 142.7(5) . . ?
O88 W19 K3 139.0(4) . . ?
K15 W19 K3 69.49(19) . . ?
O128 W20 O124 102.0(8) . . ?
O128 W20 O127 98.5(8) . . ?
O124 W20 O127 91.1(8) . . ?
O128 W20 O35 104.0(8) . . ?
O124 W20 O35 152.9(7) . . ?
O127 W20 O35 92.4(8) . . ?
O128 W20 O89 99.0(8) . . ?
O124 W20 O89 85.0(7) . . ?
O127 W20 O89 162.5(8) . . ?
O35 W20 O89 83.8(7) . . ?
O128 W20 O99 173.6(7) . . ?
O124 W20 O99 81.6(6) . . ?
O127 W20 O99 86.7(7) . . ?
O35 W20 O99 71.8(6) . . ?
O89 W20 O99 75.8(7) . . ?
O128 W20 K13 53.1(7) . . ?
O124 W20 K13 52.3(5) . . ?
O127 W20 K13 113.2(6) . . ?
O35 W20 K13 146.6(5) . . ?
O89 W20 K13 77.6(6) . . ?
O99 W20 K13 128.2(4) . . ?
O128 W20 K3 46.4(6) . . ?
O124 W20 K3 89.3(5) . . ?
O127 W20 K3 53.9(6) . . ?
O35 W20 K3 114.2(5) . . ?
O89 W20 K3 142.8(5) . . ?
O99 W20 K3 139.5(4) . . ?
K13 W20 K3 70.0(2) . . ?
O120 W21 O91 100.0(9) . . ?
O120 W21 O102 102.5(9) . . ?
O91 W21 O102 90.0(8) . . ?
O120 W21 O62 101.2(9) . . ?
O91 W21 O62 91.6(8) . . ?
O102 W21 O62 155.6(7) . . ?
O120 W21 O129 102.9(9) . . ?
O91 W21 O129 157.0(8) . . ?
O102 W21 O129 83.1(7) . . ?
O62 W21 O129 86.0(7) . . ?
O120 W21 O41 178.0(9) . . ?
O91 W21 O41 80.7(7) . . ?
O102 W21 O41 75.6(6) . . ?
O62 W21 O41 80.7(6) . . ?
O129 W21 O41 76.3(6) . . ?
O120 W21 K12 83.6(8) . . ?
O91 W21 K12 47.6(6) . . ?
O102 W21 K12 137.2(5) . . ?
O62 W21 K12 51.7(5) . . ?
O129 W21 K12 137.4(5) . . ?
O41 W21 K12 98.2(4) . . ?
O126 W22 O29 101.0(8) . . ?
O126 W22 O55 102.9(8) . . ?
O29 W22 O55 155.6(7) . . ?
O126 W22 O65 102.1(8) . . ?
O29 W22 O65 89.1(7) . . ?
O55 W22 O65 90.8(7) . . ?
O126 W22 O1 101.3(8) . . ?
O29 W22 O1 83.7(7) . . ?
O55 W22 O1 86.8(7) . . ?
O65 W22 O1 156.4(7) . . ?
O126 W22 O97 174.6(8) . . ?
O29 W22 O97 76.1(6) . . ?
O55 W22 O97 79.7(6) . . ?
O65 W22 O97 82.5(6) . . ?
O1 W22 O97 74.0(6) . . ?
O126 W22 K11 84.2(7) . . ?
O29 W22 K11 137.4(5) . . ?
O55 W22 K11 51.1(5) . . ?
O65 W22 K11 48.9(5) . . ?
O1 W22 K11 137.3(5) . . ?
O97 W22 K11 101.0(4) . . ?
O18 W23 O45 101.9(9) . . ?
O18 W23 O52 103.8(9) . . ?
O45 W23 O52 90.9(7) . . ?
O18 W23 O42 100.7(9) . . ?
O45 W23 O42 91.0(7) . . ?
O52 W23 O42 154.5(7) . . ?
O18 W23 O131 101.5(9) . . ?
O45 W23 O131 156.5(7) . . ?
O52 W23 O131 85.8(7) . . ?
O42 W23 O131 82.4(7) . . ?
O18 W23 O43 174.5(8) . . ?
O45 W23 O43 81.5(6) . . ?
O52 W23 O43 80.4(6) . . ?
O42 W23 O43 74.7(6) . . ?
O131 W23 O43 75.0(6) . . ?
O18 W23 K11 85.4(7) . . ?
O45 W23 K11 46.7(5) . . ?
O52 W23 K11 52.8(5) . . ?
O42 W23 K11 137.3(5) . . ?
O131 W23 K11 138.3(5) . . ?
O43 W23 K11 100.1(3) . . ?
O94 W24 O104 103.2(9) . . ?
O94 W24 O115 102.4(9) . . ?
O104 W24 O115 93.9(7) . . ?
O94 W24 O130 95.9(9) . . ?
O104 W24 O130 86.0(7) . . ?
O115 W24 O130 161.2(7) . . ?
O94 W24 O35 101.1(9) . . ?
O104 W24 O35 154.3(7) . . ?
O115 W24 O35 88.8(7) . . ?
O130 W24 O35 83.4(7) . . ?
O94 W24 O99 169.3(8) . . ?
O104 W24 O99 84.7(6) . . ?
O115 W24 O99 83.9(7) . . ?
O130 W24 O99 77.3(6) . . ?
O35 W24 O99 70.2(6) . . ?
O94 W24 K9 55.2(7) . . ?
O104 W24 K9 49.2(5) . . ?
O115 W24 K9 112.2(5) . . ?
O130 W24 K9 81.9(5) . . ?
O35 W24 K9 150.4(5) . . ?
O99 W24 K9 130.5(4) . . ?
O47 W25 O59 104.5(9) . . ?
O47 W25 O86 102.2(8) . . ?
O59 W25 O86 91.9(8) . . ?
O47 W25 O9 102.0(8) . . ?
O59 W25 O9 91.1(7) . . ?
O86 W25 O9 154.0(7) . . ?
O47 W25 O96 97.1(9) . . ?
O59 W25 O96 158.4(8) . . ?
O86 W25 O96 82.5(8) . . ?
O9 W25 O96 85.2(7) . . ?
O47 W25 O66 172.0(8) . . ?
O59 W25 O66 83.1(6) . . ?
O86 W25 O66 74.5(6) . . ?
O9 W25 O66 80.2(6) . . ?
O96 W25 O66 75.3(7) . . ?
O47 W25 K22 46.5(7) . 2_666 ?
O59 W25 K22 150.1(6) . 2_666 ?
O86 W25 K22 88.7(6) . 2_666 ?
O9 W25 K22 101.2(6) . 2_666 ?
O96 W25 K22 51.1(6) . 2_666 ?
O66 W25 K22 125.6(4) . 2_666 ?
O47 W25 K10 87.8(7) . . ?
O59 W25 K10 46.0(6) . . ?
O86 W25 K10 137.7(5) . . ?
O9 W25 K10 52.6(5) . . ?
O96 W25 K10 137.5(6) . . ?
O66 W25 K10 99.6(3) . . ?
K22 W25 K10 124.6(3) 2_666 . ?
O123 W26 O10 100.9(9) . . ?
O123 W26 O12 104.6(9) . . ?
O10 W26 O12 91.6(7) . . ?
O123 W26 O112 102.0(9) . . ?
O10 W26 O112 156.3(7) . . ?
O12 W26 O112 88.7(7) . . ?
O123 W26 O61 100.0(9) . . ?
O10 W26 O61 87.3(7) . . ?
O12 W26 O61 155.1(7) . . ?
O112 W26 O61 82.6(7) . . ?
O123 W26 O93 173.7(8) . . ?
O10 W26 O93 81.5(6) . . ?
O12 W26 O93 81.1(6) . . ?
O112 W26 O93 75.2(6) . . ?
O61 W26 O93 74.1(6) . . ?
O123 W26 K10 85.8(7) . . ?
O10 W26 K10 51.4(5) . . ?
O12 W26 K10 48.6(5) . . ?
O112 W26 K10 136.7(5) . . ?
O61 W26 K10 138.5(5) . . ?
O93 W26 K10 100.2(4) . . ?
O123 W26 K23 23.1(8) . . ?
O10 W26 K23 80.2(6) . . ?
O12 W26 K23 95.1(6) . . ?
O112 W26 K23 123.4(5) . . ?
O61 W26 K23 109.2(5) . . ?
O93 W26 K23 161.1(4) . . ?
K10 W26 K23 64.6(2) . . ?
O36 W27 O136 101.9(8) . . ?
O36 W27 O116 103.6(8) . . ?
O136 W27 O116 90.9(7) . . ?
O36 W27 O74 100.0(8) . . ?
O136 W27 O74 87.0(7) . . ?
O116 W27 O74 156.3(8) . . ?
O36 W27 O32 102.5(8) . . ?
O136 W27 O32 154.8(7) . . ?
O116 W27 O32 89.2(7) . . ?
O74 W27 O32 82.9(7) . . ?
O36 W27 O28 174.9(7) . . ?
O136 W27 O28 80.7(6) . . ?
O116 W27 O28 80.7(6) . . ?
O74 W27 O28 75.6(6) . . ?
O32 W27 O28 74.5(6) . . ?
O36 W27 K4 86.0(7) . . ?
O136 W27 K4 51.7(5) . . ?
O116 W27 K4 47.4(5) . . ?
O74 W27 K4 138.4(5) . . ?
O32 W27 K4 136.3(5) . . ?
O28 W27 K4 99.0(3) . . ?
O87 W28 O125 103.6(9) . . ?
O87 W28 O115 99.6(9) . . ?
O125 W28 O115 92.1(7) . . ?
O87 W28 O105 102.1(9) . . ?
O125 W28 O105 154.1(7) . . ?
O115 W28 O105 86.2(7) . . ?
O87 W28 O122 99.3(9) . . ?
O125 W28 O122 87.2(7) . . ?
O115 W28 O122 160.7(8) . . ?
O105 W28 O122 86.0(7) . . ?
O87 W28 O88 172.8(8) . . ?
O125 W28 O88 82.5(6) . . ?
O115 W28 O88 83.6(7) . . ?
O105 W28 O88 71.6(6) . . ?
O122 W28 O88 77.1(7) . . ?
O87 W28 K19 54.3(7) . 1_565 ?
O125 W28 K19 51.4(6) . 1_565 ?
O115 W28 K19 111.7(6) . 1_565 ?
O105 W28 K19 151.3(6) . 1_565 ?
O122 W28 K19 82.8(5) . 1_565 ?
O88 W28 K19 130.4(4) . 1_565 ?
O107 W29 O111 102.3(9) . . ?
O107 W29 O95 99.0(9) . . ?
O111 W29 O95 90.9(8) . . ?
O107 W29 O96 99.5(9) . . ?
O111 W29 O96 87.1(8) . . ?
O95 W29 O96 161.4(8) . . ?
O107 W29 O108 103.2(8) . . ?
O111 W29 O108 154.3(8) . . ?
O95 W29 O108 88.0(7) . . ?
O96 W29 O108 85.9(8) . . ?
O107 W29 O66 173.6(8) . . ?
O111 W29 O66 83.1(6) . . ?
O95 W29 O66 84.1(6) . . ?
O96 W29 O66 77.3(7) . . ?
O108 W29 O66 71.2(6) . . ?
O107 W29 K21 54.4(7) . 1_545 ?
O111 W29 K21 50.4(6) . 1_545 ?
O95 W29 K21 110.9(6) . 1_545 ?
O96 W29 K21 81.7(6) . 1_545 ?
O108 W29 K21 151.6(6) . 1_545 ?
O66 W29 K21 129.7(4) . 1_545 ?
O33 W30 O44 103.2(9) . . ?
O33 W30 O100 100.6(9) . . ?
O44 W30 O100 89.4(8) . . ?
O33 W30 O137 105.0(8) . . ?
O44 W30 O137 90.7(8) . . ?
O100 W30 O137 153.6(7) . . ?
O33 W30 O122 98.3(9) . . ?
O44 W30 O122 158.3(8) . . ?
O100 W30 O122 84.2(7) . . ?
O137 W30 O122 86.1(7) . . ?
O33 W30 O88 173.5(8) . . ?
O44 W30 O88 82.4(7) . . ?
O100 W30 O88 76.0(6) . . ?
O137 W30 O88 77.9(6) . . ?
O122 W30 O88 76.0(7) . . ?
O33 W30 K4 88.2(7) . . ?
O44 W30 K4 46.9(6) . . ?
O100 W30 K4 136.1(6) . . ?
O137 W30 K4 51.9(5) . . ?
O122 W30 K4 137.4(5) . . ?
O88 W30 K4 98.1(4) . . ?
O92 W31 O119 103.9(9) . . ?
O92 W31 O95 100.2(9) . . ?
O119 W31 O95 92.2(8) . . ?
O92 W31 O1 98.5(8) . . ?
O119 W31 O1 87.0(8) . . ?
O95 W31 O1 161.0(7) . . ?
O92 W31 O110 99.8(8) . . ?
O119 W31 O110 155.4(7) . . ?
O95 W31 O110 90.0(7) . . ?
O1 W31 O110 83.0(7) . . ?
O92 W31 O97 170.9(8) . . ?
O119 W31 O97 83.6(7) . . ?
O95 W31 O97 84.5(7) . . ?
O1 W31 O97 76.5(6) . . ?
O110 W31 O97 72.3(6) . . ?
O92 W31 K18 56.9(7) . 1_545 ?
O119 W31 K18 49.6(6) . 1_545 ?
O95 W31 K18 113.3(6) . 1_545 ?
O1 W31 K18 80.4(5) . 1_545 ?
O110 W31 K18 148.4(5) . 1_545 ?
O97 W31 K18 128.4(4) . 1_545 ?
O113 W32 O103 102.4(9) . . ?
O113 W32 O89 102.0(9) . . ?
O103 W32 O89 89.3(8) . . ?
O113 W32 O56 102.7(8) . . ?
O103 W32 O56 91.3(7) . . ?
O89 W32 O56 154.5(7) . . ?
O113 W32 O130 99.5(8) . . ?
O103 W32 O130 158.0(8) . . ?
O89 W32 O130 83.9(7) . . ?
O56 W32 O130 86.1(7) . . ?
O113 W32 O99 174.0(8) . . ?
O103 W32 O99 82.5(7) . . ?
O89 W32 O99 74.5(7) . . ?
O56 W32 O99 80.4(6) . . ?
O130 W32 O99 75.5(6) . . ?
O113 W32 K12 84.9(7) . . ?
O103 W32 K12 49.0(6) . . ?
O89 W32 K12 137.9(5) . . ?
O56 W32 K12 51.1(5) . . ?
O130 W32 K12 136.5(5) . . ?
O99 W32 K12 100.9(4) . . ?
O73 W33 O6 99.5(7) . . ?
O73 W33 O16 99.0(7) . . ?
O6 W33 O16 93.1(6) . . ?
O73 W33 O65 98.4(8) . . ?
O6 W33 O65 161.8(7) . . ?
O16 W33 O65 87.5(6) . . ?
O73 W33 O132 90.7(7) . . ?
O6 W33 O132 88.6(6) . . ?
O16 W33 O132 169.8(7) . . ?
O65 W33 O132 87.7(7) . . ?
O73 W33 O60 174.1(7) . . ?
O6 W33 O60 77.0(6) . . ?
O16 W33 O60 86.1(6) . . ?
O65 W33 O60 84.9(6) . . ?
O132 W33 O60 84.5(6) . . ?
O73 W33 W38 132.2(6) . . ?
O6 W33 W38 32.7(4) . . ?
O16 W33 W38 88.2(5) . . ?
O65 W33 W38 129.2(5) . . ?
O132 W33 W38 87.9(5) . . ?
O60 W33 W38 44.4(4) . . ?
O73 W33 K14 55.2(6) . . ?
O6 W33 K14 50.6(5) . . ?
O16 W33 K14 78.3(5) . . ?
O65 W33 K14 146.6(5) . . ?
O132 W33 K14 110.3(5) . . ?
O60 W33 K14 123.5(4) . . ?
W38 W33 K14 80.81(19) . . ?
O73 W33 K1 43.8(6) . . ?
O6 W33 K1 88.4(4) . . ?
O16 W33 K1 142.2(5) . . ?
O65 W33 K1 102.1(5) . . ?
O132 W33 K1 47.9(5) . . ?
O60 W33 K1 130.8(4) . . ?
W38 W33 K1 111.53(12) . . ?
K14 W33 K1 73.75(18) . . ?
O73 W33 K11 109.6(6) . . ?
O6 W33 K11 131.0(4) . . ?
O16 W33 K11 45.0(4) . . ?
O65 W33 K11 43.6(5) . . ?
O132 W33 K11 128.2(5) . . ?
O60 W33 K11 76.2(4) . . ?
W38 W33 K11 108.47(11) . . ?
K14 W33 K11 120.55(19) . . ?
K1 W33 K11 139.31(15) . . ?
O64 W34 O3 98.2(8) . . ?
O64 W34 O8 97.2(8) . . ?
O3 W34 O8 94.2(6) . . ?
O64 W34 O116 100.0(8) . . ?
O3 W34 O116 161.0(7) . . ?
O8 W34 O116 89.0(7) . . ?
O64 W34 O20 90.8(8) . . ?
O3 W34 O20 87.5(7) . . ?
O8 W34 O20 171.6(7) . . ?
O116 W34 O20 86.8(7) . . ?
O64 W34 O75 173.0(8) . . ?
O3 W34 O75 76.8(6) . . ?
O8 W34 O75 88.1(6) . . ?
O116 W34 O75 84.6(6) . . ?
O20 W34 O75 84.2(6) . . ?
O64 W34 W37 130.4(6) . . ?
O3 W34 W37 32.2(4) . . ?
O8 W34 W37 90.1(5) . . ?
O116 W34 W37 129.3(5) . . ?
O20 W34 W37 86.9(5) . . ?
O75 W34 W37 44.7(4) . . ?
O64 W34 K14 53.2(6) . . ?
O3 W34 K14 50.3(5) . . ?
O8 W34 K14 79.7(5) . . ?
O116 W34 K14 148.5(5) . . ?
O20 W34 K14 107.6(5) . . ?
O75 W34 K14 123.9(4) . . ?
W37 W34 K14 80.47(19) . . ?
O64 W34 K1 44.5(6) . . ?
O3 W34 K1 89.0(4) . . ?
O8 W34 K1 141.5(5) . . ?
O116 W34 K1 100.1(5) . . ?
O20 W34 K1 46.7(5) . . ?
O75 W34 K1 129.8(4) . . ?
W37 W34 K1 111.28(12) . . ?
K14 W34 K1 73.16(19) . . ?
O64 W34 K4 110.6(6) . . ?
O3 W34 K4 130.5(4) . . ?
O8 W34 K4 44.3(5) . . ?
O116 W34 K4 45.9(5) . . ?
O20 W34 K4 129.7(5) . . ?
O75 W34 K4 76.3(4) . . ?
W37 W34 K4 108.50(12) . . ?
K14 W34 K4 121.9(2) . . ?
K1 W34 K4 139.42(16) . . ?
O85 W35 O68 99.0(7) . . ?
O85 W35 O53 97.3(7) . . ?
O68 W35 O53 94.4(6) . . ?
O85 W35 O103 100.5(8) . . ?
O68 W35 O103 160.2(8) . . ?
O53 W35 O103 86.7(7) . . ?
O85 W35 O124 92.6(7) . . ?
O68 W35 O124 89.7(7) . . ?
O53 W35 O124 168.6(7) . . ?
O103 W35 O124 85.9(7) . . ?
O85 W35 O2 173.7(6) . . ?
O68 W35 O2 76.6(6) . . ?
O53 W35 O2 87.6(6) . . ?
O103 W35 O2 83.7(7) . . ?
O124 W35 O2 83.0(6) . . ?
O85 W35 W39 131.4(5) . . ?
O68 W35 W39 32.4(5) . . ?
O53 W35 W39 89.4(5) . . ?
O103 W35 W39 128.0(6) . . ?
O124 W35 W39 88.3(5) . . ?
O2 W35 W39 44.3(3) . . ?
O85 W35 K13 40.8(6) . . ?
O68 W35 K13 92.3(5) . . ?
O53 W35 K13 138.1(5) . . ?
O103 W35 K13 100.1(6) . . ?
O124 W35 K13 52.1(5) . . ?
O2 W35 K13 134.1(4) . . ?
W39 W35 K13 116.17(18) . . ?
O85 W35 K12 111.3(6) . . ?
O68 W35 K12 129.4(5) . . ?
O53 W35 K12 43.8(5) . . ?
O103 W35 K12 44.4(5) . . ?
O124 W35 K12 126.7(5) . . ?
O2 W35 K12 75.0(4) . . ?
W39 W35 K12 106.56(12) . . ?
K13 W35 K12 136.8(2) . . ?
O133 W36 O5 99.4(8) . . ?
O133 W36 O21 97.5(8) . . ?
O5 W36 O21 93.0(7) . . ?
O133 W36 O12 98.6(8) . . ?
O5 W36 O12 161.7(7) . . ?
O21 W36 O12 88.0(7) . . ?
O133 W36 O141 92.2(8) . . ?
O5 W36 O141 88.6(7) . . ?
O21 W36 O141 169.8(7) . . ?
O12 W36 O141 87.4(7) . . ?
O133 W36 O76 174.5(8) . . ?
O5 W36 O76 76.6(6) . . ?
O21 W36 O76 86.6(6) . . ?
O12 W36 O76 85.2(6) . . ?
O141 W36 O76 84.0(6) . . ?
O133 W36 W40 132.3(7) . . ?
O5 W36 W40 32.9(5) . . ?
O21 W36 W40 88.3(5) . . ?
O12 W36 W40 129.0(5) . . ?
O141 W36 W40 87.5(5) . . ?
O76 W36 W40 43.8(4) . . ?
O133 W36 K13 44.0(7) . . ?
O5 W36 K13 92.6(5) . . ?
O21 W36 K13 141.5(5) . . ?
O12 W36 K13 98.0(5) . . ?
O141 W36 K13 48.4(5) . . ?
O76 W36 K13 131.7(4) . . ?
W40 W36 K13 115.30(19) . . ?
O133 W36 K10 108.9(7) . . ?
O5 W36 K10 130.0(5) . . ?
O21 W36 K10 44.2(5) . . ?
O12 W36 K10 44.9(5) . . ?
O141 W36 K10 129.1(5) . . ?
O76 W36 K10 76.6(4) . . ?
W40 W36 K10 107.81(10) . . ?
K13 W36 K10 136.1(2) . . ?
O63 W37 O53 96.6(8) . . ?
O63 W37 O3 99.4(8) . . ?
O53 W37 O3 94.7(6) . . ?
O63 W37 O4 91.3(8) . . ?
O53 W37 O4 171.1(6) . . ?
O3 W37 O4 88.1(6) . . ?
O63 W37 O91 98.5(8) . . ?
O53 W37 O91 87.7(7) . . ?
O3 W37 O91 161.6(7) . . ?
O4 W37 O91 86.9(7) . . ?
O63 W37 O75 173.3(7) . . ?
O53 W37 O75 88.7(6) . . ?
O3 W37 O75 76.0(6) . . ?
O4 W37 O75 83.7(6) . . ?
O91 W37 O75 85.8(6) . . ?
O63 W37 W34 131.8(6) . . ?
O53 W37 W34 90.8(5) . . ?
O3 W37 W34 32.4(5) . . ?
O4 W37 W34 87.1(4) . . ?
O91 W37 W34 129.5(5) . . ?
O75 W37 W34 43.7(4) . . ?
O63 W37 K17 42.4(7) . . ?
O53 W37 K17 138.9(5) . . ?
O3 W37 K17 90.6(5) . . ?
O4 W37 K17 49.3(5) . . ?
O91 W37 K17 99.5(6) . . ?
O75 W37 K17 131.9(4) . . ?
W34 W37 K17 113.58(16) . . ?
O63 W37 K12 110.4(6) . . ?
O53 W37 K12 45.3(5) . . ?
O3 W37 K12 131.1(5) . . ?
O4 W37 K12 127.6(4) . . ?
O91 W37 K12 44.2(5) . . ?
O75 W37 K12 76.3(4) . . ?
W34 W37 K12 108.35(12) . . ?
K17 W37 K12 137.3(2) . . ?
O22 W38 O21 99.0(8) . . ?
O22 W38 O6 97.3(8) . . ?
O21 W38 O6 94.5(6) . . ?
O22 W38 O59 99.2(9) . . ?
O21 W38 O59 88.4(7) . . ?
O6 W38 O59 162.6(6) . . ?
O22 W38 O34 89.4(8) . . ?
O21 W38 O34 171.2(6) . . ?
O6 W38 O34 87.4(6) . . ?
O59 W38 O34 87.3(7) . . ?
O22 W38 O60 171.0(8) . . ?
O21 W38 O60 88.3(6) . . ?
O6 W38 O60 76.8(6) . . ?
O59 W38 O60 86.2(6) . . ?
O34 W38 O60 83.7(6) . . ?
O22 W38 W33 129.5(7) . . ?
O21 W38 W33 90.4(5) . . ?
O6 W38 W33 32.3(4) . . ?
O59 W38 W33 130.7(5) . . ?
O34 W38 W33 86.6(5) . . ?
O60 W38 W33 44.5(4) . . ?
O22 W38 K17 38.4(7) . . ?
O21 W38 K17 137.2(5) . . ?
O6 W38 K17 90.1(4) . . ?
O59 W38 K17 99.4(5) . . ?
O34 W38 K17 51.3(5) . . ?
O60 W38 K17 133.9(4) . . ?
W33 W38 K17 113.85(17) . . ?
O22 W38 K10 111.6(7) . . ?
O21 W38 K10 45.1(5) . . ?
O6 W38 K10 131.9(4) . . ?
O59 W38 K10 44.7(5) . . ?
O34 W38 K10 128.7(5) . . ?
O60 W38 K10 77.3(4) . . ?
W33 W38 K10 109.84(11) . . ?
K17 W38 K10 136.0(2) . . ?
O79 W39 O8 96.5(8) . . ?
O79 W39 O68 96.1(8) . . ?
O8 W39 O68 94.9(7) . . ?
O79 W39 O44 99.4(9) . . ?
O8 W39 O44 89.2(7) . . ?
O68 W39 O44 163.4(7) . . ?
O79 W39 O27 90.9(8) . . ?
O8 W39 O27 172.4(6) . . ?
O68 W39 O27 85.8(7) . . ?
O44 W39 O27 88.0(7) . . ?
O79 W39 O2 171.0(8) . . ?
O8 W39 O2 89.5(6) . . ?
O68 W39 O2 76.7(6) . . ?
O44 W39 O2 87.3(7) . . ?
O27 W39 O2 83.3(6) . . ?
O79 W39 W35 128.1(7) . . ?
O8 W39 W35 90.9(5) . . ?
O68 W39 W35 32.0(5) . . ?
O44 W39 W35 132.1(5) . . ?
O27 W39 W35 85.7(5) . . ?
O2 W39 W35 44.8(4) . . ?
O79 W39 K14 51.8(7) . . ?
O8 W39 K14 79.6(5) . . ?
O68 W39 K14 49.8(5) . . ?
O44 W39 K14 146.8(6) . . ?
O27 W39 K14 106.4(5) . . ?
O2 W39 K14 123.4(4) . . ?
W35 W39 K14 79.70(19) . . ?
O79 W39 K15 40.2(7) . . ?
O8 W39 K15 136.2(5) . . ?
O68 W39 K15 86.0(5) . . ?
O44 W39 K15 102.1(6) . . ?
O27 W39 K15 51.4(5) . . ?
O2 W39 K15 132.7(4) . . ?
W35 W39 K15 110.28(17) . . ?
K14 W39 K15 67.8(2) . . ?
O79 W39 K4 111.3(7) . . ?
O8 W39 K4 45.1(5) . . ?
O68 W39 K4 132.0(5) . . ?
O44 W39 K4 45.9(5) . . ?
O27 W39 K4 130.2(5) . . ?
O2 W39 K4 77.7(4) . . ?
W35 W39 K4 109.93(12) . . ?
K14 W39 K4 122.58(19) . . ?
K15 W39 K4 139.7(2) . . ?
O58 W40 O16 97.5(8) . . ?
O58 W40 O5 99.0(8) . . ?
O16 W40 O5 94.7(6) . . ?
O58 W40 O45 98.3(8) . . ?
O16 W40 O45 88.4(6) . . ?
O5 W40 O45 161.8(7) . . ?
O58 W40 O101 90.0(8) . . ?
O16 W40 O101 172.1(7) . . ?
O5 W40 O101 86.6(7) . . ?
O45 W40 O101 88.0(7) . . ?
O58 W40 O76 172.1(7) . . ?
O16 W40 O76 89.2(6) . . ?
O5 W40 O76 76.2(6) . . ?
O45 W40 O76 85.9(6) . . ?
O101 W40 O76 83.5(6) . . ?
O58 W40 W36 131.0(6) . . ?
O16 W40 W36 91.1(5) . . ?
O5 W40 W36 32.0(5) . . ?
O45 W40 W36 130.2(5) . . ?
O101 W40 W36 85.8(5) . . ?
O76 W40 W36 44.2(4) . . ?
O58 W40 K14 53.1(6) . . ?
O16 W40 K14 82.2(5) . . ?
O5 W40 K14 50.2(5) . . ?
O45 W40 K14 147.9(5) . . ?
O101 W40 K14 104.5(5) . . ?
O76 W40 K14 124.3(4) . . ?
W36 W40 K14 80.8(2) . . ?
O58 W40 K15 41.6(6) . . ?
O16 W40 K15 138.9(5) . . ?
O5 W40 K15 89.3(5) . . ?
O45 W40 K15 100.1(5) . . ?
O101 W40 K15 48.8(5) . . ?
O76 W40 K15 131.2(4) . . ?
W36 W40 K15 111.96(16) . . ?
K14 W40 K15 69.4(2) . . ?
O58 W40 K11 109.2(6) . . ?
O16 W40 K11 45.4(4) . . ?
O5 W40 K11 132.6(5) . . ?
O45 W40 K11 44.1(5) . . ?
O101 W40 K11 129.4(5) . . ?
O76 W40 K11 78.5(4) . . ?
W36 W40 K11 110.90(12) . . ?
K14 W40 K11 124.8(2) . . ?
K15 W40 K11 136.59(19) . . ?
O60 Si1 O66 111.0(8) . . ?
O60 Si1 O67 109.2(8) . . ?
O66 Si1 O67 107.7(8) . . ?
O60 Si1 O97 113.0(8) . . ?
O66 Si1 O97 108.6(8) . . ?
O67 Si1 O97 107.1(8) . . ?
O54 Si2 O43 109.7(8) . . ?
O54 Si2 O76 110.3(8) . . ?
O43 Si2 O76 109.2(8) . . ?
O54 Si2 O93 108.1(8) . . ?
O43 Si2 O93 109.0(8) . . ?
O76 Si2 O93 110.4(8) . . ?
O82 Si3 O88 108.5(9) . . ?
O82 Si3 O2 110.1(8) . . ?
O88 Si3 O2 110.6(8) . . ?
O82 Si3 O99 109.7(8) . . ?
O88 Si3 O99 107.4(8) . . ?
O2 Si3 O99 110.4(8) . . ?
O80 Si4 O28 109.6(8) . . ?
O80 Si4 O75 110.1(8) . . ?
O28 Si4 O75 109.9(8) . . ?
O80 Si4 O41 108.5(8) . . ?
O28 Si4 O41 109.0(8) . . ?
O75 Si4 O41 109.7(8) . . ?
O7 Co1 O13 93.4(6) . . ?
O7 Co1 O51 89.5(6) . . ?
O13 Co1 O51 176.3(6) . . ?
O7 Co1 O17 175.5(6) . . ?
O13 Co1 O17 87.8(7) . . ?
O51 Co1 O17 89.1(7) . . ?
O7 Co1 O10W 85.3(7) . . ?
O13 Co1 O10W 90.0(7) . . ?
O51 Co1 O10W 88.0(7) . . ?
O17 Co1 O10W 90.4(7) . . ?
O7 Co1 O77 90.4(6) . . ?
O13 Co1 O77 89.9(7) . . ?
O51 Co1 O77 92.2(7) . . ?
O17 Co1 O77 93.9(7) . . ?
O10W Co1 O77 175.7(8) . . ?
O7 Co1 K4 55.4(4) . . ?
O13 Co1 K4 124.5(5) . . ?
O51 Co1 K4 59.1(5) . . ?
O17 Co1 K4 127.0(5) . . ?
O10W Co1 K4 125.6(6) . . ?
O77 Co1 K4 51.5(5) . . ?
O7 Co1 K12 125.2(5) . . ?
O13 Co1 K12 54.4(5) . . ?
O51 Co1 K12 125.1(5) . . ?
O17 Co1 K12 58.8(5) . . ?
O10W Co1 K12 130.4(6) . . ?
O77 Co1 K12 52.4(5) . . ?
K4 Co1 K12 103.89(19) . . ?
O7 Co1 K16 51.0(5) . 1_565 ?
O13 Co1 K16 128.9(5) . 1_565 ?
O51 Co1 K16 52.0(5) . 1_565 ?
O17 Co1 K16 125.2(5) . 1_565 ?
O10W Co1 K16 56.6(6) . 1_565 ?
O77 Co1 K16 120.6(5) . 1_565 ?
K4 Co1 K16 69.1(2) . 1_565 ?
K12 Co1 K16 173.0(2) . 1_565 ?
O7 Co1 K8 123.6(4) . 1_565 ?
O13 Co1 K8 46.4(5) . 1_565 ?
O51 Co1 K8 130.0(5) . 1_565 ?
O17 Co1 K8 54.9(5) . 1_565 ?
O10W Co1 K8 62.1(6) . 1_565 ?
O77 Co1 K8 120.5(5) . 1_565 ?
K4 Co1 K8 170.2(2) . 1_565 ?
K12 Co1 K8 68.25(18) . 1_565 ?
K16 Co1 K8 118.7(2) 1_565 1_565 ?
O135 Co2 O15 174.4(7) . . ?
O135 Co2 O46 94.2(7) . . ?
O15 Co2 O46 88.7(6) . . ?
O135 Co2 O48 88.9(7) . . ?
O15 Co2 O48 87.8(6) . . ?
O46 Co2 O48 174.4(6) . . ?
O135 Co2 O9W 84.3(8) . . ?
O15 Co2 O9W 90.9(8) . . ?
O46 Co2 O9W 88.8(8) . . ?
O48 Co2 O9W 86.8(8) . . ?
O135 Co2 O5W 92.3(7) . . ?
O15 Co2 O5W 92.5(6) . . ?
O46 Co2 O5W 91.3(6) . . ?
O48 Co2 O5W 93.3(6) . . ?
O9W Co2 O5W 176.6(8) . . ?
O135 Co2 K11 128.0(5) . . ?
O15 Co2 K11 57.6(5) . . ?
O46 Co2 K11 55.5(5) . . ?
O48 Co2 K11 125.5(5) . . ?
O9W Co2 K11 129.3(6) . . ?
O5W Co2 K11 53.1(5) . . ?
O135 Co2 K10 55.5(5) . . ?
O15 Co2 K10 126.0(5) . . ?
O46 Co2 K10 126.4(5) . . ?
O48 Co2 K10 59.2(4) . . ?
O9W Co2 K10 124.5(6) . . ?
O5W Co2 K10 53.1(5) . . ?
K11 Co2 K10 106.16(18) . . ?
O33 K1 O73 111.8(6) 2_675 . ?
O33 K1 O132 112.1(6) 2_675 . ?
O73 K1 O132 56.5(5) . . ?
O33 K1 O20 125.4(6) 2_675 . ?
O73 K1 O20 113.8(5) . . ?
O132 K1 O20 117.4(5) . . ?
O33 K1 O64 120.6(6) 2_675 . ?
O73 K1 O64 69.2(5) . . ?
O132 K1 O64 114.5(5) . . ?
O20 K1 O64 55.2(5) . . ?
O33 K1 O81 84.4(6) 2_675 . ?
O73 K1 O81 162.8(6) . . ?
O132 K1 O81 113.4(5) . . ?
O20 K1 O81 56.0(5) . . ?
O64 K1 O81 108.0(5) . . ?
O33 K1 O4W 145.2(7) 2_675 . ?
O73 K1 O4W 92.2(6) . . ?
O132 K1 O4W 60.2(5) . . ?
O20 K1 O4W 58.7(6) . . ?
O64 K1 O4W 90.8(6) . . ?
O81 K1 O4W 70.8(6) . . ?
O33 K1 O139 74.9(6) 2_675 . ?
O73 K1 O139 107.8(5) . . ?
O132 K1 O139 55.6(5) . . ?
O20 K1 O139 116.2(5) . . ?
O64 K1 O139 164.4(6) . . ?
O81 K1 O139 70.1(5) . . ?
O4W K1 O139 73.9(6) . . ?
O33 K1 W2 101.1(5) 2_675 . ?
O73 K1 W2 143.3(4) . . ?
O132 K1 W2 124.8(4) . . ?
O20 K1 W2 29.6(3) . . ?
O64 K1 W2 80.7(4) . . ?
O81 K1 W2 27.5(3) . . ?
O4W K1 W2 67.2(4) . . ?
O139 K1 W2 95.5(4) . . ?
O33 K1 W15 89.1(5) 2_675 . ?
O73 K1 W15 81.2(4) . . ?
O132 K1 W15 29.4(3) . . ?
O20 K1 W15 125.9(4) . . ?
O64 K1 W15 143.8(4) . . ?
O81 K1 W15 94.2(4) . . ?
O4W K1 W15 69.5(5) . . ?
O139 K1 W15 27.1(3) . . ?
W2 K1 W15 115.9(2) . . ?
O33 K1 W33 119.1(5) 2_675 . ?
O73 K1 W33 25.6(4) . . ?
O132 K1 W33 31.4(3) . . ?
O20 K1 W33 115.1(4) . . ?
O64 K1 W33 87.2(4) . . ?
O81 K1 W33 141.0(4) . . ?
O4W K1 W33 73.4(4) . . ?
O139 K1 W33 85.7(4) . . ?
W2 K1 W33 138.4(2) . . ?
W15 K1 W33 58.67(10) . . ?
O33 K1 W34 130.1(5) 2_675 . ?
O73 K1 W34 87.5(4) . . ?
O132 K1 W34 116.8(4) . . ?
O20 K1 W34 30.8(4) . . ?
O64 K1 W34 24.7(4) . . ?
O81 K1 W34 85.7(4) . . ?
O4W K1 W34 73.2(5) . . ?
O139 K1 W34 144.1(4) . . ?
W2 K1 W34 58.23(10) . . ?
W15 K1 W34 140.5(2) . . ?
W33 K1 W34 98.41(14) . . ?
O4W K2 O49 134.5(7) . 1_655 ?
O4W K2 O134 78.8(6) . . ?
O49 K2 O134 71.3(5) 1_655 . ?
O4W K2 O81 72.4(6) . . ?
O49 K2 O81 132.7(6) 1_655 . ?
O134 K2 O81 151.1(5) . . ?
O4W K2 O39 75.9(6) . . ?
O49 K2 O39 62.3(5) 1_655 . ?
O134 K2 O39 70.4(5) . . ?
O81 K2 O39 104.1(5) . . ?
O4W K2 O139 75.2(6) . . ?
O49 K2 O139 144.2(6) 1_655 . ?
O134 K2 O139 103.4(5) . . ?
O81 K2 O139 67.1(5) . . ?
O39 K2 O139 151.1(5) . . ?
O4W K2 O138 70.6(6) . . ?
O49 K2 O138 112.8(5) 1_655 . ?
O134 K2 O138 52.7(5) . . ?
O81 K2 O138 113.2(5) . . ?
O39 K2 O138 117.7(5) . . ?
O139 K2 O138 50.8(5) . . ?
O4W K2 O14 68.5(6) . . ?
O49 K2 O14 96.7(5) 1_655 . ?
O134 K2 O14 118.5(5) . . ?
O81 K2 O14 52.2(4) . . ?
O39 K2 O14 52.2(5) . . ?
O139 K2 O14 115.6(5) . . ?
O138 K2 O14 139.1(5) . . ?
O4W K2 W6 68.1(5) . . ?
O49 K2 W6 93.4(4) 1_655 . ?
O134 K2 W6 24.6(4) . . ?
O81 K2 W6 133.3(4) . . ?
O39 K2 W6 89.8(4) . . ?
O139 K2 W6 79.3(4) . . ?
O138 K2 W6 29.2(3) . . ?
O14 K2 W6 127.7(3) . . ?
O4W K2 W2 64.6(5) . . ?
O49 K2 W2 120.3(4) 1_655 . ?
O134 K2 W2 137.4(4) . . ?
O81 K2 W2 24.3(3) . . ?
O39 K2 W2 79.8(4) . . ?
O139 K2 W2 88.2(4) . . ?
O138 K2 W2 125.6(4) . . ?
O14 K2 W2 28.4(3) . . ?
W6 K2 W2 132.76(18) . . ?
O4W K2 W1 66.2(5) . . ?
O49 K2 W1 80.7(4) 1_655 . ?
O134 K2 W1 91.1(4) . . ?
O81 K2 W1 79.7(4) . . ?
O39 K2 W1 24.5(3) . . ?
O139 K2 W1 135.0(4) . . ?
O138 K2 W1 128.1(3) . . ?
O14 K2 W1 28.4(3) . . ?
W6 K2 W1 105.39(17) . . ?
W2 K2 W1 55.35(11) . . ?
O4W K2 W15 66.5(5) . . ?
O49 K2 W15 136.3(4) 1_655 . ?
O134 K2 W15 79.8(4) . . ?
O81 K2 W15 86.5(4) . . ?
O39 K2 W15 135.7(4) . . ?
O139 K2 W15 23.9(3) . . ?
O138 K2 W15 27.6(3) . . ?
O14 K2 W15 126.1(3) . . ?
W6 K2 W15 55.41(11) . . ?
W2 K2 W15 103.18(16) . . ?
W1 K2 W15 132.69(18) . . ?
O3W K3 O24 134.5(7) . 1_455 ?
O3W K3 O15W 136.3(11) . . ?
O24 K3 O15W 73.2(10) 1_455 . ?
O3W K3 O109 75.0(6) . . ?
O24 K3 O109 62.9(5) 1_455 . ?
O15W K3 O109 103.3(10) . . ?
O3W K3 O128 76.3(6) . . ?
O24 K3 O128 143.4(6) 1_455 . ?
O15W K3 O128 97.8(10) . . ?
O109 K3 O128 151.3(6) . . ?
O3W K3 O118 78.3(6) . . ?
O24 K3 O118 72.7(6) 1_455 . ?
O15W K3 O118 143.8(10) . . ?
O109 K3 O118 71.2(5) . . ?
O128 K3 O118 102.2(6) . . ?
O3W K3 O83 73.8(6) . . ?
O24 K3 O83 129.9(6) 1_455 . ?
O15W K3 O83 63.8(10) . . ?
O109 K3 O83 102.5(5) . . ?
O128 K3 O83 69.8(5) . . ?
O118 K3 O83 152.1(5) . . ?
O3W K3 O37 68.6(6) . . ?
O24 K3 O37 96.5(5) 1_455 . ?
O15W K3 O37 76.1(10) . . ?
O109 K3 O37 52.5(5) . . ?
O128 K3 O37 116.2(5) . . ?
O118 K3 O37 119.6(5) . . ?
O83 K3 O37 50.3(4) . . ?
O3W K3 O127 71.3(6) . . ?
O24 K3 O127 113.1(6) 1_455 . ?
O15W K3 O127 136.8(10) . . ?
O109 K3 O127 117.7(5) . . ?
O128 K3 O127 50.4(5) . . ?
O118 K3 O127 51.8(5) . . ?
O83 K3 O127 115.6(5) . . ?
O37 K3 O127 139.9(5) . . ?
O3W K3 W10 65.5(5) . . ?
O24 K3 W10 81.1(4) 1_455 . ?
O15W K3 W10 94.6(9) . . ?
O109 K3 W10 24.6(4) . . ?
O128 K3 W10 135.5(4) . . ?
O118 K3 W10 92.0(4) . . ?
O83 K3 W10 78.1(3) . . ?
O37 K3 W10 28.6(3) . . ?
O127 K3 W10 128.4(4) . . ?
O3W K3 W19 68.2(5) . . ?
O24 K3 W19 94.5(4) 1_455 . ?
O15W K3 W19 154.2(10) . . ?
O109 K3 W19 90.4(4) . . ?
O128 K3 W19 78.3(4) . . ?
O118 K3 W19 24.3(4) . . ?
O83 K3 W19 134.9(3) . . ?
O37 K3 W19 128.7(4) . . ?
O127 K3 W19 28.5(3) . . ?
W10 K3 W19 106.11(18) . . ?
O3W K3 W20 67.8(5) . . ?
O24 K3 W20 136.1(5) 1_455 . ?
O15W K3 W20 119.6(9) . . ?
O109 K3 W20 136.1(4) . . ?
O128 K3 W20 23.5(4) . . ?
O118 K3 W20 78.9(4) . . ?
O83 K3 W20 89.0(3) . . ?
O37 K3 W20 126.8(4) . . ?
O127 K3 W20 27.6(3) . . ?
W10 K3 W20 133.31(19) . . ?
W19 K3 W20 54.84(11) . . ?
O77 K4 O44 90.7(6) . . ?
O77 K4 O8 65.0(5) . . ?
O44 K4 O8 54.8(5) . . ?
O77 K4 O7 62.6(5) . . ?
O44 K4 O7 148.4(5) . . ?
O8 K4 O7 119.0(5) . . ?
O77 K4 O116 89.5(6) . . ?
O44 K4 O116 100.4(5) . . ?
O8 K4 O116 54.4(5) . . ?
O7 K4 O116 96.1(5) . . ?
O77 K4 O137 87.9(5) . . ?
O44 K4 O137 52.4(5) . . ?
O8 K4 O137 100.2(5) . . ?
O7 K4 O137 106.8(5) . . ?
O116 K4 O137 152.5(5) . . ?
O77 K4 O51 62.1(5) . . ?
O44 K4 O51 97.7(5) . . ?
O8 K4 O51 118.9(5) . . ?
O7 K4 O51 56.1(4) . . ?
O116 K4 O51 146.4(5) . . ?
O137 K4 O51 50.9(4) . . ?
O77 K4 O136 89.8(5) . . ?
O44 K4 O136 151.2(6) . . ?
O8 K4 O136 100.0(5) . . ?
O7 K4 O136 52.0(4) . . ?
O116 K4 O136 50.9(5) . . ?
O137 K4 O136 156.4(5) . . ?
O51 K4 O136 107.9(5) . . ?
O77 K4 Co1 37.9(4) . . ?
O44 K4 Co1 114.3(4) . . ?
O8 K4 Co1 102.9(4) . . ?
O7 K4 Co1 34.1(3) . . ?
O116 K4 Co1 112.2(4) . . ?
O137 K4 Co1 81.3(4) . . ?
O51 K4 Co1 34.2(3) . . ?
O136 K4 Co1 82.4(3) . . ?
O77 K4 W30 99.7(4) . . ?
O44 K4 W30 27.6(4) . . ?
O8 K4 W30 81.9(3) . . ?
O7 K4 W30 135.2(4) . . ?
O116 K4 W30 126.0(4) . . ?
O137 K4 W30 28.6(3) . . ?
O51 K4 W30 79.2(3) . . ?
O136 K4 W30 170.2(4) . . ?
Co1 K4 W30 106.68(19) . . ?
O77 K4 W27 99.8(4) . . ?
O44 K4 W27 125.0(4) . . ?
O8 K4 W27 81.5(3) . . ?
O7 K4 W27 78.8(3) . . ?
O116 K4 W27 27.3(3) . . ?
O137 K4 W27 172.0(4) . . ?
O51 K4 W27 134.9(4) . . ?
O136 K4 W27 27.3(3) . . ?
Co1 K4 W27 105.95(18) . . ?
W30 K4 W27 145.9(2) . . ?
O77 K4 W39 71.5(4) . . ?
O44 K4 W39 28.9(4) . . ?
O8 K4 W39 26.8(3) . . ?
O7 K4 W39 133.9(4) . . ?
O116 K4 W39 78.8(4) . . ?
O137 K4 W39 74.4(3) . . ?
O51 K4 W39 105.9(4) . . ?
O136 K4 W39 126.7(4) . . ?
Co1 K4 W39 105.53(19) . . ?
W30 K4 W39 55.33(10) . . ?
W27 K4 W39 106.04(18) . . ?
O8W K5 O134 68.4(8) . . ?
O8W K5 O6W 118.0(10) . . ?
O134 K5 O6W 92.4(8) . . ?
O8W K5 O19W 83.4(9) . 1_655 ?
O134 K5 O19W 128.3(8) . 1_655 ?
O6W K5 O19W 139.2(10) . 1_655 ?
O8W K5 O49 139.5(8) . 1_655 ?
O134 K5 O49 73.9(6) . 1_655 ?
O6W K5 O49 77.1(8) . 1_655 ?
O19W K5 O49 110.1(8) 1_655 1_655 ?
O8W K5 O140 110.3(8) . 1_655 ?
O134 K5 O140 167.3(7) . 1_655 ?
O6W K5 O140 76.9(8) . 1_655 ?
O19W K5 O140 62.8(8) 1_655 1_655 ?
O49 K5 O140 109.8(6) 1_655 1_655 ?
O8W K5 O30 160.3(7) . 1_655 ?
O134 K5 O30 129.7(6) . 1_655 ?
O6W K5 O30 72.9(8) . 1_655 ?
O19W K5 O30 78.6(7) 1_655 1_655 ?
O49 K5 O30 56.2(5) 1_655 1_655 ?
O140 K5 O30 54.1(5) 1_655 1_655 ?
O8W K5 O39 92.8(8) . . ?
O134 K5 O39 72.3(5) . . ?
O6W K5 O39 138.1(8) . . ?
O19W K5 O39 66.7(8) 1_655 . ?
O49 K5 O39 61.4(5) 1_655 . ?
O140 K5 O39 120.4(6) 1_655 . ?
O30 K5 O39 87.1(5) 1_655 . ?
O8W K5 W13 164.7(7) . 1_655 ?
O134 K5 W13 98.9(4) . 1_655 ?
O6W K5 W13 69.4(7) . 1_655 ?
O19W K5 W13 99.3(7) 1_655 1_655 ?
O49 K5 W13 25.8(4) 1_655 1_655 ?
O140 K5 W13 84.1(4) 1_655 1_655 ?
O30 K5 W13 30.8(3) 1_655 1_655 ?
O39 K5 W13 74.7(4) . 1_655 ?
O8W K5 W5 135.5(7) . 1_655 ?
O134 K5 W5 154.5(5) . 1_655 ?
O6W K5 W5 69.3(7) . 1_655 ?
O19W K5 W5 71.5(7) 1_655 1_655 ?
O49 K5 W5 84.5(4) 1_655 1_655 ?
O140 K5 W5 25.3(4) 1_655 1_655 ?
O30 K5 W5 29.3(3) 1_655 1_655 ?
O39 K5 W5 109.1(4) . 1_655 ?
W13 K5 W5 58.71(10) 1_655 1_655 ?
O8W K5 K6 119.7(7) . 1_655 ?
O134 K5 K6 122.2(5) . 1_655 ?
O6W K5 K6 120.2(7) . 1_655 ?
O19W K5 K6 41.2(7) 1_655 1_655 ?
O49 K5 K6 69.8(4) 1_655 1_655 ?
O140 K5 K6 70.0(4) 1_655 1_655 ?
O30 K5 K6 47.2(4) 1_655 1_655 ?
O39 K5 K6 51.2(4) . 1_655 ?
W13 K5 K6 59.04(16) 1_655 1_655 ?
W5 K5 K6 59.34(15) 1_655 1_655 ?
O8W K5 K17 44.7(7) . . ?
O134 K5 K17 54.0(4) . . ?
O6W K5 K17 144.7(7) . . ?
O19W K5 K17 75.3(7) 1_655 . ?
O49 K5 K17 100.3(5) 1_655 . ?
O140 K5 K17 134.4(5) 1_655 . ?
O30 K5 K17 135.0(5) 1_655 . ?
O39 K5 K17 48.9(4) . . ?
W13 K5 K17 121.2(3) 1_655 . ?
W5 K5 K17 145.9(3) 1_655 . ?
K6 K5 K17 90.4(3) 1_655 . ?
O19W K6 O121 113.7(8) . 1_455 ?
O19W K6 O106 127.5(8) . . ?
O121 K6 O106 77.2(6) 1_455 . ?
O19W K6 O71 83.0(8) . . ?
O121 K6 O71 163.3(6) 1_455 . ?
O106 K6 O71 92.8(5) . . ?
O19W K6 O15W 107.6(11) . . ?
O121 K6 O15W 88.8(10) 1_455 . ?
O106 K6 O15W 124.3(10) . . ?
O71 K6 O15W 86.0(10) . . ?
O19W K6 O37 136.8(8) . . ?
O121 K6 O37 108.9(5) 1_455 . ?
O106 K6 O37 56.4(5) . . ?
O71 K6 O37 54.5(5) . . ?
O15W K6 O37 79.4(9) . . ?
O19W K6 O30 81.5(8) . . ?
O121 K6 O30 124.6(6) 1_455 . ?
O106 K6 O30 55.1(5) . . ?
O71 K6 O30 55.2(5) . . ?
O15W K6 O30 139.3(10) . . ?
O37 K6 O30 68.7(5) . . ?
O19W K6 O39 67.4(8) . 1_455 ?
O121 K6 O39 56.5(5) 1_455 1_455 ?
O106 K6 O39 81.4(5) . 1_455 ?
O71 K6 O39 135.9(5) . 1_455 ?
O15W K6 O39 132.9(10) . 1_455 ?
O37 K6 O39 137.8(5) . 1_455 ?
O30 K6 O39 87.5(5) . 1_455 ?
O19W K6 W1 83.3(7) . 1_455 ?
O121 K6 W1 31.7(3) 1_455 1_455 ?
O106 K6 W1 88.2(4) . 1_455 ?
O71 K6 W1 163.4(4) . 1_455 ?
O15W K6 W1 107.1(9) . 1_455 ?
O37 K6 W1 136.7(4) . 1_455 ?
O30 K6 W1 113.4(4) . 1_455 ?
O39 K6 W1 28.1(3) 1_455 1_455 ?
O19W K6 W10 149.0(8) . . ?
O121 K6 W10 85.3(4) 1_455 . ?
O106 K6 W10 29.8(4) . . ?
O71 K6 W10 79.5(4) . . ?
O15W K6 W10 96.5(9) . . ?
O37 K6 W10 29.6(3) . . ?
O30 K6 W10 67.5(4) . . ?
O39 K6 W10 109.6(4) 1_455 . ?
W1 K6 W10 108.3(2) 1_455 . ?
O19W K6 W13 99.5(7) . . ?
O121 K6 W13 95.6(4) 1_455 . ?
O106 K6 W13 29.1(4) . . ?
O71 K6 W13 80.8(4) . . ?
O15W K6 W13 148.0(9) . . ?
O37 K6 W13 69.2(3) . . ?
O30 K6 W13 29.7(3) . . ?
O39 K6 W13 73.2(4) 1_455 . ?
W1 K6 W13 92.38(19) 1_455 . ?
W10 K6 W13 52.58(11) . . ?
O19W K6 W11 111.0(8) . . ?
O121 K6 W11 135.0(4) 1_455 . ?
O106 K6 W11 80.0(4) . . ?
O71 K6 W11 28.5(3) . . ?
O15W K6 W11 73.1(9) . . ?
O37 K6 W11 28.6(3) . . ?
O30 K6 W11 66.7(3) . . ?
O39 K6 W11 153.9(4) 1_455 . ?
W1 K6 W11 165.2(3) 1_455 . ?
W10 K6 W11 57.36(11) . . ?
W13 K6 W11 81.66(15) . . ?
O118 K7 O109 80.5(6) . . ?
O118 K7 O24 77.7(6) . 1_455 ?
O109 K7 O24 64.6(6) . 1_455 ?
O118 K7 O16W 82.1(9) . . ?
O109 K7 O16W 136.9(9) . . ?
O24 K7 O16W 73.4(8) 1_455 . ?
O118 K7 O12W 64.6(9) . . ?
O109 K7 O12W 98.9(9) . . ?
O24 K7 O12W 141.2(9) 1_455 . ?
O16W K7 O12W 108.5(11) . . ?
O118 K7 O114 152.1(7) . 1_455 ?
O109 K7 O114 127.4(6) . 1_455 ?
O24 K7 O114 111.0(6) 1_455 1_455 ?
O16W K7 O114 75.7(8) . 1_455 ?
O12W K7 O114 106.8(9) . 1_455 ?
O118 K7 O25 132.4(6) . 1_455 ?
O109 K7 O25 91.7(6) . 1_455 ?
O24 K7 O25 57.0(5) 1_455 1_455 ?
O16W K7 O25 72.2(8) . 1_455 ?
O12W K7 O25 161.7(9) . 1_455 ?
O114 K7 O25 55.2(5) 1_455 1_455 ?
O118 K7 W4 102.1(5) . 1_455 ?
O109 K7 W4 77.3(4) . 1_455 ?
O24 K7 W4 25.9(4) 1_455 1_455 ?
O16W K7 W4 68.4(7) . 1_455 ?
O12W K7 W4 166.7(8) . 1_455 ?
O114 K7 W4 85.3(4) 1_455 1_455 ?
O25 K7 W4 31.3(3) 1_455 1_455 ?
O118 K7 W3 149.5(5) . 1_455 ?
O109 K7 W3 114.3(5) . 1_455 ?
O24 K7 W3 84.9(4) 1_455 1_455 ?
O16W K7 W3 68.9(7) . 1_455 ?
O12W K7 W3 132.9(8) . 1_455 ?
O114 K7 W3 26.2(4) 1_455 1_455 ?
O25 K7 W3 29.3(3) 1_455 1_455 ?
W4 K7 W3 59.08(11) 1_455 1_455 ?
O118 K7 K20 134.7(6) . . ?
O109 K7 K20 55.5(5) . . ?
O24 K7 K20 74.2(4) 1_455 . ?
O16W K7 K20 121.5(8) . . ?
O12W K7 K20 127.0(8) . . ?
O114 K7 K20 72.4(4) 1_455 . ?
O25 K7 K20 49.3(4) 1_455 . ?
W4 K7 K20 61.4(2) 1_455 . ?
W3 K7 K20 60.9(2) 1_455 . ?
O118 K7 K15 58.1(5) . . ?
O109 K7 K15 52.8(4) . . ?
O24 K7 K15 105.8(5) 1_455 . ?
O16W K7 K15 138.5(8) . . ?
O12W K7 K15 46.4(8) . . ?
O114 K7 K15 136.4(4) 1_455 . ?
O25 K7 K15 143.3(5) 1_455 . ?
W4 K7 K15 127.2(3) 1_455 . ?
W3 K7 K15 152.1(3) 1_455 . ?
K20 K7 K15 96.7(3) . . ?
O118 K7 K3 46.9(5) . . ?
O109 K7 K3 46.0(4) . . ?
O24 K7 K3 40.1(4) 1_455 . ?
O16W K7 K3 94.8(8) . . ?
O12W K7 K3 102.6(8) . . ?
O114 K7 K3 150.6(4) 1_455 . ?
O25 K7 K3 95.5(4) 1_455 . ?
W4 K7 K3 65.43(16) 1_455 . ?
W3 K7 K3 124.4(2) 1_455 . ?
K20 K7 K3 90.1(3) . . ?
K15 K7 K3 67.5(2) . . ?
O113 K8 O72 106.2(6) 2_666 . ?
O113 K8 O13 136.9(6) 2_666 1_545 ?
O72 K8 O13 110.8(6) . 1_545 ?
O113 K8 O22W 73.4(7) 2_666 1_545 ?
O72 K8 O22W 83.9(7) . 1_545 ?
O13 K8 O22W 131.2(7) 1_545 1_545 ?
O113 K8 O27W 66.5(9) 2_666 1_545 ?
O72 K8 O27W 130.3(10) . 1_545 ?
O13 K8 O27W 72.8(9) 1_545 1_545 ?
O22W K8 O27W 132.6(10) 1_545 1_545 ?
O113 K8 O17 110.3(6) 2_666 1_545 ?
O72 K8 O17 131.2(6) . 1_545 ?
O13 K8 O17 58.3(5) 1_545 1_545 ?
O22W K8 O17 76.7(6) 1_545 1_545 ?
O27W K8 O17 94.1(9) 1_545 1_545 ?
O113 K8 O117 118.1(7) 2_666 1_545 ?
O72 K8 O117 75.4(6) . 1_545 ?
O13 K8 O117 54.2(5) 1_545 1_545 ?
O22W K8 O117 158.4(7) 1_545 1_545 ?
O27W K8 O117 67.9(9) 1_545 1_545 ?
O17 K8 O117 112.5(5) 1_545 1_545 ?
O113 K8 O10W 154.9(7) 2_666 1_545 ?
O72 K8 O10W 77.7(6) . 1_545 ?
O13 K8 O10W 57.8(5) 1_545 1_545 ?
O22W K8 O10W 82.5(7) 1_545 1_545 ?
O27W K8 O10W 130.2(9) 1_545 1_545 ?
O17 K8 O10W 55.7(5) 1_545 1_545 ?
O117 K8 O10W 87.0(5) 1_545 1_545 ?
O113 K8 W17 131.3(5) 2_666 1_545 ?
O72 K8 W17 94.9(5) . 1_545 ?
O13 K8 W17 26.5(3) 1_545 1_545 ?
O22W K8 W17 153.8(6) 1_545 1_545 ?
O27W K8 W17 66.3(8) 1_545 1_545 ?
O17 K8 W17 84.8(4) 1_545 1_545 ?
O117 K8 W17 27.8(3) 1_545 1_545 ?
O10W K8 W17 71.7(4) 1_545 1_545 ?
O113 K8 Co1 141.6(5) 2_666 1_545 ?
O72 K8 Co1 110.3(5) . 1_545 ?
O13 K8 Co1 32.5(4) 1_545 1_545 ?
O22W K8 Co1 98.7(6) 1_545 1_545 ?
O27W K8 Co1 97.3(8) 1_545 1_545 ?
O17 K8 Co1 33.3(3) 1_545 1_545 ?
O117 K8 Co1 82.9(4) 1_545 1_545 ?
O10W K8 Co1 35.2(4) 1_545 1_545 ?
W17 K8 Co1 57.08(12) 1_545 1_545 ?
O113 K8 W18 113.4(5) 2_666 . ?
O72 K8 W18 19.0(4) . . ?
O13 K8 W18 108.7(4) 1_545 . ?
O22W K8 W18 70.7(5) 1_545 . ?
O27W K8 W18 149.0(9) 1_545 . ?
O17 K8 W18 113.3(4) 1_545 . ?
O117 K8 W18 87.7(4) 1_545 . ?
O10W K8 W18 63.4(4) 1_545 . ?
W17 K8 W18 100.74(18) 1_545 . ?
Co1 K8 W18 98.21(19) 1_545 . ?
O113 K8 K12 94.0(5) 2_666 1_545 ?
O72 K8 K12 155.6(5) . 1_545 ?
O13 K8 K12 45.6(4) 1_545 1_545 ?
O22W K8 K12 115.6(6) 1_545 1_545 ?
O27W K8 K12 46.6(8) 1_545 1_545 ?
O17 K8 K12 48.6(4) 1_545 1_545 ?
O117 K8 K12 83.1(4) 1_545 1_545 ?
O10W K8 K12 89.9(4) 1_545 1_545 ?
W17 K8 K12 61.06(15) 1_545 1_545 ?
Co1 K8 K12 54.78(16) 1_545 1_545 ?
W18 K8 K12 152.3(2) . 1_545 ?
O120 K9 O31 87.7(7) 2_676 1_565 ?
O120 K9 O26W 81.9(10) 2_676 . ?
O31 K9 O26W 67.4(9) 1_565 . ?
O120 K9 O21W 164.8(7) 2_676 1_565 ?
O31 K9 O21W 83.1(7) 1_565 1_565 ?
O26W K9 O21W 83.3(10) . 1_565 ?
O120 K9 O23 103.2(7) 2_676 . ?
O31 K9 O23 79.2(6) 1_565 . ?
O26W K9 O23 146.1(10) . . ?
O21W K9 O23 87.0(6) 1_565 . ?
O120 K9 O104 129.9(7) 2_676 . ?
O31 K9 O104 123.8(6) 1_565 . ?
O26W K9 O104 142.9(10) . . ?
O21W K9 O104 65.2(6) 1_565 . ?
O23 K9 O104 55.2(5) . . ?
O120 K9 O94 102.2(7) 2_676 . ?
O31 K9 O94 167.4(7) 1_565 . ?
O26W K9 O94 106.0(10) . . ?
O21W K9 O94 85.5(7) 1_565 . ?
O23 K9 O94 105.5(6) . . ?
O104 K9 O94 54.8(5) . . ?
O120 K9 W24 115.3(5) 2_676 . ?
O31 K9 W24 151.4(5) 1_565 . ?
O26W K9 W24 129.6(9) . . ?
O21W K9 W24 77.4(5) 1_565 . ?
O23 K9 W24 79.0(4) . . ?
O104 K9 W24 28.0(3) . . ?
O94 K9 W24 27.3(4) . . ?
O120 K9 W12 121.3(6) 2_676 . ?
O31 K9 W12 96.4(5) 1_565 . ?
O26W K9 W12 152.2(9) . . ?
O21W K9 W12 72.0(5) 1_565 . ?
O23 K9 W12 24.4(4) . . ?
O104 K9 W12 31.5(3) . . ?
O94 K9 W12 85.1(4) . . ?
W24 K9 W12 57.75(11) . . ?
O31W K10 O17W 84(2) . . ?
O31W K10 O59 115.4(19) . . ?
O17W K10 O59 62.9(10) . . ?
O31W K10 O5W 133.9(19) . . ?
O17W K10 O5W 142.0(11) . . ?
O59 K10 O5W 89.9(5) . . ?
O31W K10 O21 162.6(19) . . ?
O17W K10 O21 78.9(10) . . ?
O59 K10 O21 55.5(5) . . ?
O5W K10 O21 63.4(5) . . ?
O31W K10 O12 120.6(19) . . ?
O17W K10 O12 71.6(10) . . ?
O59 K10 O12 99.8(5) . . ?
O5W K10 O12 89.0(5) . . ?
O21 K10 O12 53.6(5) . . ?
O31W K10 O135 78.1(19) . . ?
O17W K10 O135 150.3(10) . . ?
O59 K10 O135 146.7(5) . . ?
O5W K10 O135 62.3(5) . . ?
O21 K10 O135 117.9(5) . . ?
O12 K10 O135 97.9(5) . . ?
O31W K10 O10 83.1(19) . . ?
O17W K10 O10 102.5(10) . . ?
O59 K10 O10 152.9(5) . . ?
O5W K10 O10 90.1(5) . . ?
O21 K10 O10 100.9(5) . . ?
O12 K10 O10 53.1(4) . . ?
O135 K10 O10 52.4(4) . . ?
O31W K10 O9 78.7(19) . . ?
O17W K10 O9 94.1(10) . . ?
O59 K10 O9 53.2(5) . . ?
O5W K10 O9 89.0(5) . . ?
O21 K10 O9 102.0(5) . . ?
O12 K10 O9 153.0(5) . . ?
O135 K10 O9 105.0(5) . . ?
O10 K10 O9 153.8(5) . . ?
O31W K10 O48 76.8(19) . . ?
O17W K10 O48 142.0(10) . . ?
O59 K10 O48 96.7(5) . . ?
O5W K10 O48 61.7(5) . . ?
O21 K10 O48 117.3(5) . . ?
O12 K10 O48 146.3(5) . . ?
O135 K10 O48 55.0(4) . . ?
O10 K10 O48 107.1(4) . . ?
O9 K10 O48 50.4(4) . . ?
O31W K10 Co2 96.2(18) . . ?
O17W K10 Co2 175.3(10) . . ?
O59 K10 Co2 113.2(4) . . ?
O5W K10 Co2 37.7(4) . . ?
O21 K10 Co2 101.2(4) . . ?
O12 K10 Co2 112.3(4) . . ?
O135 K10 Co2 33.5(3) . . ?
O10 K10 Co2 82.1(3) . . ?
O9 K10 Co2 81.3(3) . . ?
O48 K10 Co2 34.0(3) . . ?
O31W K10 W26 94.9(19) . . ?
O17W K10 W26 78.2(9) . . ?
O59 K10 W26 125.5(4) . . ?
O5W K10 W26 100.4(4) . . ?
O21 K10 W26 81.9(3) . . ?
O12 K10 W26 28.6(3) . . ?
O135 K10 W26 80.2(4) . . ?
O10 K10 W26 28.5(3) . . ?
O9 K10 W26 170.6(4) . . ?
O48 K10 W26 135.2(3) . . ?
Co2 K10 W26 106.52(18) . . ?
O18W K11 O5W 136.1(8) . . ?
O18W K11 O45 126.0(8) . . ?
O5W K11 O45 87.4(5) . . ?
O18W K11 O65 111.3(8) . . ?
O5W K11 O65 87.0(5) . . ?
O45 K11 O65 98.4(5) . . ?
O18W K11 O46 84.9(8) . . ?
O5W K11 O46 62.0(5) . . ?
O45 K11 O46 95.6(5) . . ?
O65 K11 O46 145.3(5) . . ?
O18W K11 O16 159.3(8) . . ?
O5W K11 O16 61.5(5) . . ?
O45 K11 O16 54.4(4) . . ?
O65 K11 O16 52.4(4) . . ?
O46 K11 O16 115.8(5) . . ?
O18W K11 O55 74.0(8) . . ?
O5W K11 O55 88.2(5) . . ?
O45 K11 O55 151.9(5) . . ?
O65 K11 O55 53.7(4) . . ?
O46 K11 O55 106.8(5) . . ?
O16 K11 O55 99.5(5) . . ?
O18W K11 O15 76.1(8) . . ?
O5W K11 O15 61.8(5) . . ?
O45 K11 O15 144.3(5) . . ?
O65 K11 O15 97.6(5) . . ?
O46 K11 O15 55.4(4) . . ?
O16 K11 O15 115.7(5) . . ?
O55 K11 O15 51.6(4) . . ?
O18W K11 O52 92.1(8) . . ?
O5W K11 O52 88.3(5) . . ?
O45 K11 O52 52.0(4) . . ?
O65 K11 O52 150.2(5) . . ?
O46 K11 O52 50.9(4) . . ?
O16 K11 O52 100.1(4) . . ?
O55 K11 O52 155.5(5) . . ?
O15 K11 O52 106.0(5) . . ?
O18W K11 Co2 99.0(7) . . ?
O5W K11 Co2 37.9(4) . . ?
O45 K11 Co2 110.7(4) . . ?
O65 K11 Co2 111.7(4) . . ?
O46 K11 Co2 33.7(3) . . ?
O16 K11 Co2 99.4(4) . . ?
O55 K11 Co2 81.5(4) . . ?
O15 K11 Co2 33.7(3) . . ?
O52 K11 Co2 80.9(4) . . ?
O18W K11 W22 84.8(7) . . ?
O5W K11 W22 98.9(4) . . ?
O45 K11 W22 125.0(4) . . ?
O65 K11 W22 28.9(3) . . ?
O46 K11 W22 135.6(4) . . ?
O16 K11 W22 81.0(3) . . ?
O55 K11 W22 29.2(3) . . ?
O15 K11 W22 80.2(3) . . ?
O52 K11 W22 172.2(4) . . ?
Co2 K11 W22 106.63(19) . . ?
O18W K11 W23 102.9(7) . . ?
O5W K11 W23 98.4(4) . . ?
O45 K11 W23 27.0(3) . . ?
O65 K11 W23 123.3(4) . . ?
O46 K11 W23 79.3(3) . . ?
O16 K11 W23 81.1(3) . . ?
O55 K11 W23 172.7(4) . . ?
O15 K11 W23 134.6(4) . . ?
O52 K11 W23 29.1(3) . . ?
Co2 K11 W23 105.62(18) . . ?
W22 K11 W23 145.2(2) . . ?
O77 K12 O91 91.4(6) . . ?
O77 K12 O13 62.4(5) . . ?
O91 K12 O13 97.7(5) . . ?
O77 K12 O53 65.6(5) . . ?
O91 K12 O53 54.5(5) . . ?
O13 K12 O53 119.3(5) . . ?
O77 K12 O103 89.7(6) . . ?
O91 K12 O103 98.4(5) . . ?
O13 K12 O103 148.0(6) . . ?
O53 K12 O103 53.0(5) . . ?
O77 K12 O27W 130.6(9) . . ?
O91 K12 O27W 94.2(9) . . ?
O13 K12 O27W 68.2(9) . . ?
O53 K12 O27W 147.6(9) . . ?
O103 K12 O27W 137.4(9) . . ?
O77 K12 O62 91.5(5) . . ?
O91 K12 O62 54.0(5) . . ?
O13 K12 O62 51.2(5) . . ?
O53 K12 O62 103.0(5) . . ?
O103 K12 O62 152.4(6) . . ?
O27W K12 O62 54.9(8) . . ?
O77 K12 O56 88.7(5) . . ?
O91 K12 O56 151.4(5) . . ?
O13 K12 O56 107.6(5) . . ?
O53 K12 O56 100.2(5) . . ?
O103 K12 O56 53.0(5) . . ?
O27W K12 O56 107.3(8) . . ?
O62 K12 O56 154.6(5) . . ?
O77 K12 O17 62.9(5) . . ?
O91 K12 O17 148.7(5) . . ?
O13 K12 O17 55.7(5) . . ?
O53 K12 O17 120.4(5) . . ?
O103 K12 O17 99.0(5) . . ?
O27W K12 O17 90.4(9) . . ?
O62 K12 O17 106.1(5) . . ?
O56 K12 O17 52.1(4) . . ?
O77 K12 Co1 37.9(4) . . ?
O91 K12 Co1 114.4(4) . . ?
O13 K12 Co1 34.2(3) . . ?
O53 K12 Co1 103.5(4) . . ?
O103 K12 Co1 113.8(4) . . ?
O27W K12 Co1 97.1(8) . . ?
O62 K12 Co1 82.6(4) . . ?
O56 K12 Co1 82.0(4) . . ?
O17 K12 Co1 34.3(3) . . ?
O77 K12 W21 102.2(4) . . ?
O91 K12 W21 28.0(4) . . ?
O13 K12 W21 80.1(3) . . ?
O53 K12 W21 82.3(3) . . ?
O103 K12 W21 123.6(4) . . ?
O27W K12 W21 67.5(8) . . ?
O62 K12 W21 29.7(3) . . ?
O56 K12 W21 168.9(4) . . ?
O17 K12 W21 135.6(4) . . ?
Co1 K12 W21 108.07(18) . . ?
O77 K12 W32 100.2(4) . . ?
O91 K12 W32 123.6(4) . . ?
O13 K12 W32 136.5(4) . . ?
O53 K12 W32 80.8(3) . . ?
O103 K12 W32 28.1(4) . . ?
O27W K12 W32 116.5(8) . . ?
O62 K12 W32 168.2(4) . . ?
O56 K12 W32 29.1(3) . . ?
O17 K12 W32 80.8(3) . . ?
Co1 K12 W32 107.53(19) . . ?
W21 K12 W32 143.2(2) . . ?
O85 K13 O47 134.0(7) . 2_666 ?
O85 K13 O133 67.9(5) . . ?
O47 K13 O133 108.0(7) 2_666 . ?
O85 K13 O83 154.7(6) . . ?
O47 K13 O83 71.4(5) 2_666 . ?
O133 K13 O83 106.8(5) . . ?
O85 K13 O141 108.5(5) . . ?
O47 K13 O141 103.2(6) 2_666 . ?
O133 K13 O141 54.3(5) . . ?
O83 K13 O141 55.2(5) . . ?
O85 K13 O124 54.1(5) . . ?
O47 K13 O124 138.4(6) 2_666 . ?
O133 K13 O124 110.8(6) . . ?
O83 K13 O124 110.1(6) . . ?
O141 K13 O124 111.2(6) . . ?
O85 K13 O128 103.9(6) . . ?
O47 K13 O128 94.4(6) 2_666 . ?
O133 K13 O128 155.4(7) . . ?
O83 K13 O128 70.2(5) . . ?
O141 K13 O128 111.4(6) . . ?
O124 K13 O128 51.9(5) . . ?
O85 K13 O3W 86.0(6) . . ?
O47 K13 O3W 139.9(6) 2_666 . ?
O133 K13 O3W 87.8(6) . . ?
O83 K13 O3W 68.8(5) . . ?
O141 K13 O3W 56.2(6) . . ?
O124 K13 O3W 56.6(5) . . ?
O128 K13 O3W 68.2(6) . . ?
O85 K13 W11 138.4(5) . . ?
O47 K13 W11 80.0(4) 2_666 . ?
O133 K13 W11 80.0(4) . . ?
O83 K13 W11 26.8(3) . . ?
O141 K13 W11 30.3(3) . . ?
O124 K13 W11 120.8(5) . . ?
O128 K13 W11 94.3(4) . . ?
O3W K13 W11 66.4(4) . . ?
O85 K13 K22 143.0(5) . . ?
O47 K13 K22 49.6(5) 2_666 . ?
O133 K13 K22 148.4(6) . . ?
O83 K13 K22 49.3(4) . . ?
O141 K13 K22 104.3(5) . . ?
O124 K13 K22 98.3(5) . . ?
O128 K13 K22 46.9(5) . . ?
O3W K13 K22 98.6(6) . . ?
W11 K13 K22 74.5(3) . . ?
O85 K13 K23 41.4(5) . 2_666 ?
O47 K13 K23 103.9(6) 2_666 2_666 ?
O133 K13 K23 41.5(5) . 2_666 ?
O83 K13 K23 146.3(5) . 2_666 ?
O141 K13 K23 95.7(5) . 2_666 ?
O124 K13 K23 95.5(4) . 2_666 ?
O128 K13 K23 142.9(5) . 2_666 ?
O3W K13 K23 111.6(5) . 2_666 ?
W11 K13 K23 120.3(3) . 2_666 ?
K22 K13 K23 149.6(5) . 2_666 ?
O85 K13 W20 78.6(4) . . ?
O47 K13 W20 112.9(5) 2_666 . ?
O133 K13 W20 138.5(5) . . ?
O83 K13 W20 92.9(4) . . ?
O141 K13 W20 120.0(5) . . ?
O124 K13 W20 27.9(3) . . ?
O128 K13 W20 25.3(3) . . ?
O3W K13 W20 65.4(4) . . ?
W11 K13 W20 113.4(3) . . ?
K22 K13 W20 70.5(3) . . ?
K23 K13 W20 118.5(3) 2_666 . ?
O2W K14 O5 68.1(5) . . ?
O2W K14 O7W 173.7(8) . . ?
O5 K14 O7W 115.6(7) . . ?
O2W K14 O68 70.8(6) . . ?
O5 K14 O68 94.5(6) . . ?
O7W K14 O68 113.1(7) . . ?
O2W K14 O3 64.4(5) . . ?
O5 K14 O3 132.5(7) . . ?
O7W K14 O3 111.7(7) . . ?
O68 K14 O3 70.1(5) . . ?
O2W K14 O58 131.4(6) . . ?
O5 K14 O58 63.3(6) . . ?
O7W K14 O58 52.5(7) . . ?
O68 K14 O58 112.6(6) . . ?
O3 K14 O58 164.2(7) . . ?
O2W K14 O6 64.9(5) . . ?
O5 K14 O6 69.3(5) . . ?
O7W K14 O6 111.0(7) . . ?
O68 K14 O6 135.7(6) . . ?
O3 K14 O6 90.5(5) . . ?
O58 K14 O6 96.8(6) . . ?
O2W K14 O79 130.9(7) . . ?
O5 K14 O79 114.2(7) . . ?
O7W K14 O79 53.2(7) . . ?
O68 K14 O79 60.1(6) . . ?
O3 K14 O79 96.8(6) . . ?
O58 K14 O79 72.8(6) . . ?
O6 K14 O79 164.2(7) . . ?
O2W K14 O64 123.3(6) . . ?
O5 K14 O64 166.1(7) . . ?
O7W K14 O64 52.3(7) . . ?
O68 K14 O64 96.9(6) . . ?
O3 K14 O64 59.6(5) . . ?
O58 K14 O64 104.8(7) . . ?
O6 K14 O64 107.0(6) . . ?
O79 K14 O64 65.6(6) . . ?
O2W K14 O73 123.3(6) . . ?
O5 K14 O73 97.9(6) . . ?
O7W K14 O73 52.2(7) . . ?
O68 K14 O73 164.1(7) . . ?
O3 K14 O73 107.8(6) . . ?
O58 K14 O73 65.1(6) . . ?
O6 K14 O73 58.9(5) . . ?
O79 K14 O73 105.4(7) . . ?
O64 K14 O73 69.5(6) . . ?
O2W K14 W40 100.6(4) . . ?
O5 K14 W40 33.8(4) . . ?
O7W K14 W40 82.3(6) . . ?
O68 K14 W40 114.6(4) . . ?
O3 K14 W40 162.7(5) . . ?
O58 K14 W40 31.7(4) . . ?
O6 K14 W40 74.6(3) . . ?
O79 K14 W40 99.7(5) . . ?
O64 K14 W40 132.7(5) . . ?
O73 K14 W40 72.3(4) . . ?
O2W K14 W34 96.5(4) . . ?
O5 K14 W34 164.0(5) . . ?
O7W K14 W34 80.1(6) . . ?
O68 K14 W34 75.2(4) . . ?
O3 K14 W34 32.5(3) . . ?
O58 K14 W34 131.9(6) . . ?
O6 K14 W34 109.3(4) . . ?
O79 K14 W34 71.7(5) . . ?
O64 K14 W34 29.7(4) . . ?
O73 K14 W34 94.6(4) . . ?
W40 K14 W34 162.3(4) . . ?
O58 K15 O79 73.4(6) . . ?
O58 K15 O12W 138.1(10) . . ?
O79 K15 O12W 94.0(10) . . ?
O58 K15 O101 57.8(6) . . ?
O79 K15 O101 117.3(7) . . ?
O12W K15 O101 148.6(9) . . ?
O58 K15 O27 118.3(6) . . ?
O79 K15 O27 56.5(6) . . ?
O12W K15 O27 82.6(9) . . ?
O101 K15 O27 115.3(6) . . ?
O58 K15 O109 109.4(6) . . ?
O79 K15 O109 160.7(7) . . ?
O12W K15 O109 95.5(9) . . ?
O101 K15 O109 55.4(5) . . ?
O27 K15 O109 108.3(6) . . ?
O58 K15 O3W 94.0(7) . . ?
O79 K15 O3W 92.2(7) . . ?
O12W K15 O3W 126.8(10) . . ?
O101 K15 O3W 58.1(6) . . ?
O27 K15 O3W 58.1(5) . . ?
O109 K15 O3W 68.7(6) . . ?
O58 K15 O36 62.2(6) . 2_675 ?
O79 K15 O36 67.0(6) . 2_675 ?
O12W K15 O36 76.0(9) . 2_675 ?
O101 K15 O36 113.1(6) . 2_675 ?
O27 K15 O36 117.2(6) . 2_675 ?
O109 K15 O36 131.7(6) . 2_675 ?
O3W K15 O36 151.5(7) . 2_675 ?
O58 K15 O118 163.3(7) . . ?
O79 K15 O118 104.3(6) . . ?
O12W K15 O118 57.9(9) . . ?
O101 K15 O118 111.7(6) . . ?
O27 K15 O118 51.6(5) . . ?
O109 K15 O118 67.4(5) . . ?
O3W K15 O118 69.4(6) . . ?
O36 K15 O118 132.8(6) 2_675 . ?
O58 K15 W10 82.1(5) . . ?
O79 K15 W10 145.8(6) . . ?
O12W K15 W10 120.0(8) . . ?
O101 K15 W10 29.0(4) . . ?
O27 K15 W10 120.6(4) . . ?
O109 K15 W10 27.6(4) . . ?
O3W K15 W10 65.8(4) . . ?
O36 K15 W10 121.2(5) 2_675 . ?
O118 K15 W10 92.4(4) . . ?
O58 K15 W40 25.9(4) . . ?
O79 K15 W40 91.4(5) . . ?
O12W K15 W40 157.5(9) . . ?
O101 K15 W40 32.2(4) . . ?
O27 K15 W40 118.3(5) . . ?
O109 K15 W40 86.2(4) . . ?
O3W K15 W40 74.7(5) . . ?
O36 K15 W40 86.1(4) 2_675 . ?
O118 K15 W40 141.1(5) . . ?
W10 K15 W40 58.65(16) . . ?
O58 K15 W39 91.3(5) . . ?
O79 K15 W39 24.9(4) . . ?
O12W K15 W39 92.0(8) . . ?
O101 K15 W39 117.0(5) . . ?
O27 K15 W39 32.0(3) . . ?
O109 K15 W39 137.8(5) . . ?
O3W K15 W39 73.6(4) . . ?
O36 K15 W39 90.3(4) 2_675 . ?
O118 K15 W39 82.3(4) . . ?
W10 K15 W39 138.2(3) . . ?
W40 K15 W39 101.8(2) . . ?
O98 K16 O126 109.8(7) . 2_665 ?
O98 K16 O1W 86.0(5) . . ?
O126 K16 O1W 57.9(6) 2_665 . ?
O98 K16 O7 102.6(6) . 1_545 ?
O126 K16 O7 144.8(6) 2_665 1_545 ?
O1W K16 O7 139.7(6) . 1_545 ?
O98 K16 O51 133.7(6) . 1_545 ?
O126 K16 O51 103.8(6) 2_665 1_545 ?
O1W K16 O51 85.8(5) . 1_545 ?
O7 K16 O51 59.7(5) 1_545 1_545 ?
O98 K16 O10W 75.8(6) . 1_545 ?
O126 K16 O10W 144.2(7) 2_665 1_545 ?
O1W K16 O10W 88.3(6) . 1_545 ?
O7 K16 O10W 57.1(5) 1_545 1_545 ?
O51 K16 O10W 58.5(5) 1_545 1_545 ?
O98 K16 Co1 107.8(5) . 1_545 ?
O126 K16 Co1 137.4(5) 2_665 1_545 ?
O1W K16 Co1 106.3(4) . 1_545 ?
O7 K16 Co1 33.5(3) 1_545 1_545 ?
O51 K16 Co1 33.7(4) 1_545 1_545 ?
O10W K16 Co1 36.0(4) 1_545 1_545 ?
O98 K16 W9 87.5(5) . 1_545 ?
O126 K16 W9 145.1(5) 2_665 1_545 ?
O1W K16 W9 156.4(5) . 1_545 ?
O7 K16 W9 22.7(3) 1_545 1_545 ?
O51 K16 W9 82.3(4) 1_545 1_545 ?
O10W K16 W9 68.1(4) 1_545 1_545 ?
Co1 K16 W9 54.53(15) 1_545 1_545 ?
O98 K16 W16 20.1(4) . . ?
O126 K16 W16 111.4(5) 2_665 . ?
O1W K16 W16 71.9(4) . . ?
O7 K16 W16 103.7(4) 1_545 . ?
O51 K16 W16 116.5(4) 1_545 . ?
O10W K16 W16 62.1(4) 1_545 . ?
Co1 K16 W16 97.4(2) 1_545 . ?
W9 K16 W16 95.2(2) 1_545 . ?
O98 K16 W14 139.0(5) . 1_545 ?
O126 K16 W14 83.7(5) 2_665 1_545 ?
O1W K16 W14 68.4(4) . 1_545 ?
O7 K16 W14 80.7(4) 1_545 1_545 ?
O51 K16 W14 21.5(3) 1_545 1_545 ?
O10W K16 W14 72.2(4) 1_545 1_545 ?
Co1 K16 W14 54.54(15) 1_545 1_545 ?
W9 K16 W14 103.2(2) 1_545 1_545 ?
W16 K16 W14 118.9(2) . 1_545 ?
O98 K16 K4 146.6(5) . 1_545 ?
O126 K16 K4 99.0(5) 2_665 1_545 ?
O1W K16 K4 124.7(4) . 1_545 ?
O7 K16 K4 46.1(3) 1_545 1_545 ?
O51 K16 K4 48.7(4) 1_545 1_545 ?
O10W K16 K4 90.8(5) 1_545 1_545 ?
Co1 K16 K4 54.89(18) 1_545 1_545 ?
W9 K16 K4 59.08(18) 1_545 1_545 ?
W16 K16 K4 149.3(3) . 1_545 ?
W14 K16 K4 58.91(17) 1_545 1_545 ?
O98 K16 K18 35.1(4) . 1_545 ?
O126 K16 K18 120.5(5) 2_665 1_545 ?
O1W K16 K18 120.3(4) . 1_545 ?
O7 K16 K18 79.9(4) 1_545 1_545 ?
O51 K16 K18 135.4(5) 1_545 1_545 ?
O10W K16 K18 85.0(4) 1_545 1_545 ?
Co1 K16 K18 101.8(3) 1_545 1_545 ?
W9 K16 K18 59.17(19) 1_545 1_545 ?
W16 K16 K18 52.85(17) . 1_545 ?
W14 K16 K18 155.7(3) 1_545 1_545 ?
K4 K16 K18 114.7(3) 1_545 1_545 ?
O22 K17 O63 70.1(7) . . ?
O22 K17 O8W 100.9(8) . . ?
O63 K17 O8W 141.6(8) . . ?
O22 K17 O4 112.8(7) . . ?
O63 K17 O4 56.2(5) . . ?
O8W K17 O4 146.3(8) . . ?
O22 K17 O34 57.0(6) . . ?
O63 K17 O34 115.1(6) . . ?
O8W K17 O34 86.3(7) . . ?
O4 K17 O34 112.6(6) . . ?
O22 K17 O39 159.2(7) . . ?
O63 K17 O39 108.1(6) . . ?
O8W K17 O39 92.7(7) . . ?
O4 K17 O39 55.5(5) . . ?
O34 K17 O39 108.9(5) . . ?
O22 K17 O4W 89.1(7) . . ?
O63 K17 O4W 90.8(7) . . ?
O8W K17 O4W 127.0(8) . . ?
O4 K17 O4W 57.2(5) . . ?
O34 K17 O4W 56.3(5) . . ?
O39 K17 O4W 70.1(6) . . ?
O22 K17 O134 106.9(6) . . ?
O63 K17 O134 158.3(7) . . ?
O8W K17 O134 59.8(7) . . ?
O4 K17 O134 109.0(5) . . ?
O34 K17 O134 52.4(5) . . ?
O39 K17 O134 66.6(5) . . ?
O4W K17 O134 67.5(6) . . ?
O22 K17 W1 141.8(6) . . ?
O63 K17 W1 81.2(5) . . ?
O8W K17 W1 117.2(7) . . ?
O4 K17 W1 29.4(3) . . ?
O34 K17 W1 119.3(4) . . ?
O39 K17 W1 27.2(3) . . ?
O4W K17 W1 66.0(4) . . ?
O134 K17 W1 90.4(4) . . ?
O22 K17 W38 24.8(4) . . ?
O63 K17 W38 88.4(5) . . ?
O8W K17 W38 97.2(7) . . ?
O4 K17 W38 113.8(4) . . ?
O34 K17 W38 32.4(3) . . ?
O39 K17 W38 138.3(5) . . ?
O4W K17 W38 71.6(4) . . ?
O134 K17 W38 83.8(4) . . ?
W1 K17 W38 136.0(3) . . ?
O22 K17 W6 80.7(5) . . ?
O63 K17 W6 142.3(5) . . ?
O8W K17 W6 65.9(6) . . ?
O4 K17 W6 119.5(4) . . ?
O34 K17 W6 27.5(3) . . ?
O39 K17 W6 90.8(4) . . ?
O4W K17 W6 64.8(4) . . ?
O134 K17 W6 26.3(3) . . ?
W1 K17 W6 110.8(3) . . ?
W38 K17 W6 57.67(15) . . ?
O22 K17 W37 88.0(5) . . ?
O63 K17 W37 25.9(4) . . ?
O8W K17 W37 158.6(7) . . ?
O4 K17 W37 30.6(3) . . ?
O34 K17 W37 114.6(5) . . ?
O39 K17 W37 84.8(4) . . ?
O4W K17 W37 72.0(5) . . ?
O134 K17 W37 136.2(5) . . ?
W1 K17 W37 57.69(16) . . ?
W38 K17 W37 98.8(2) . . ?
W6 K17 W37 135.3(3) . . ?
O38 K18 O98 80.9(6) . 1_565 ?
O38 K18 O18 70.0(6) . 2_675 ?
O98 K18 O18 112.0(6) 1_565 2_675 ?
O38 K18 O23W 77.4(7) . . ?
O98 K18 O23W 84.4(7) 1_565 . ?
O18 K18 O23W 139.9(7) 2_675 . ?
O38 K18 O119 122.7(6) . 1_565 ?
O98 K18 O119 56.3(5) 1_565 1_565 ?
O18 K18 O119 156.1(7) 2_675 1_565 ?
O23W K18 O119 63.4(6) . 1_565 ?
O38 K18 O92 157.8(7) . 1_565 ?
O98 K18 O92 104.7(6) 1_565 1_565 ?
O18 K18 O92 124.9(6) 2_675 1_565 ?
O23W K18 O92 81.7(6) . 1_565 ?
O119 K18 O92 51.4(5) 1_565 1_565 ?
O38 K18 W31 147.5(5) . 1_565 ?
O98 K18 W31 78.7(4) 1_565 1_565 ?
O18 K18 W31 141.7(5) 2_675 1_565 ?
O23W K18 W31 75.6(5) . 1_565 ?
O119 K18 W31 26.1(3) 1_565 1_565 ?
O92 K18 W31 26.2(4) 1_565 1_565 ?
O38 K18 W16 97.2(5) . 1_565 ?
O98 K18 W16 24.3(4) 1_565 1_565 ?
O18 K18 W16 135.2(5) 2_675 1_565 ?
O23W K18 W16 70.5(5) . 1_565 ?
O119 K18 W16 32.4(3) 1_565 1_565 ?
O92 K18 W16 82.8(4) 1_565 1_565 ?
W31 K18 W16 56.66(15) 1_565 1_565 ?
O38 K18 K16 50.7(4) . 1_565 ?
O98 K18 K16 32.7(4) 1_565 1_565 ?
O18 K18 K16 87.4(5) 2_675 1_565 ?
O23W K18 K16 89.6(5) . 1_565 ?
O119 K18 K16 87.4(4) 1_565 1_565 ?
O92 K18 K16 137.3(5) 1_565 1_565 ?
W31 K18 K16 111.2(3) 1_565 1_565 ?
W16 K18 K16 55.08(18) 1_565 1_565 ?
O40 K19 O90 75.7(6) . 1_545 ?
O40 K19 O21W 80.0(7) . . ?
O90 K19 O21W 83.6(7) 1_545 . ?
O40 K19 O125 118.2(6) . 1_545 ?
O90 K19 O125 53.6(5) 1_545 1_545 ?
O21W K19 O125 63.3(6) . 1_545 ?
O40 K19 O87 163.9(7) . 1_545 ?
O90 K19 O87 104.0(6) 1_545 1_545 ?
O21W K19 O87 84.0(7) . 1_545 ?
O125 K19 O87 54.1(5) 1_545 1_545 ?
O40 K19 W28 146.4(6) . 1_545 ?
O90 K19 W28 77.9(5) 1_545 1_545 ?
O21W K19 W28 76.8(5) . 1_545 ?
O125 K19 W28 28.5(3) 1_545 1_545 ?
O87 K19 W28 26.5(4) 1_545 1_545 ?
O40 K19 W14 92.6(5) . 1_545 ?
O90 K19 W14 23.5(4) 1_545 1_545 ?
O21W K19 W14 70.2(5) . 1_545 ?
O125 K19 W14 30.4(3) 1_545 1_545 ?
O87 K19 W14 83.2(5) 1_545 1_545 ?
W28 K19 W14 56.80(17) 1_545 1_545 ?
O106 K20 O20W 134.6(8) . 2_675 ?
O106 K20 O121 77.0(6) . 1_455 ?
O20W K20 O121 148.3(8) 2_675 1_455 ?
O106 K20 O69 166.7(7) . 1_455 ?
O20W K20 O69 55.1(6) 2_675 1_455 ?
O121 K20 O69 93.6(6) 1_455 1_455 ?
O106 K20 O14 110.7(6) . 1_455 ?
O20W K20 O14 101.6(7) 2_675 1_455 ?
O121 K20 O14 56.5(5) 1_455 1_455 ?
O69 K20 O14 55.9(5) 1_455 1_455 ?
O106 K20 O25 123.7(7) . 1_455 ?
O20W K20 O25 97.0(7) 2_675 1_455 ?
O121 K20 O25 55.4(5) 1_455 1_455 ?
O69 K20 O25 54.4(5) 1_455 1_455 ?
O14 K20 O25 68.6(5) 1_455 1_455 ?
O106 K20 O109 56.9(6) . . ?
O20W K20 O109 115.9(7) 2_675 . ?
O121 K20 O109 79.8(6) 1_455 . ?
O69 K20 O109 131.4(6) 1_455 . ?
O14 K20 O109 136.1(6) 1_455 . ?
O25 K20 O109 84.4(5) 1_455 . ?
O106 K20 O42 50.2(5) . . ?
O20W K20 O42 89.5(6) 2_675 . ?
O121 K20 O42 119.5(6) 1_455 . ?
O69 K20 O42 142.6(6) 1_455 . ?
O14 K20 O42 157.4(6) 1_455 . ?
O25 K20 O42 130.0(6) 1_455 . ?
O109 K20 O42 49.2(5) . . ?
O106 K20 W10 31.9(4) . . ?
O20W K20 W10 119.8(6) 2_675 . ?
O121 K20 W10 87.6(5) 1_455 . ?
O69 K20 W10 159.1(5) 1_455 . ?
O14 K20 W10 137.7(5) 1_455 . ?
O25 K20 W10 111.1(5) 1_455 . ?
O109 K20 W10 28.5(4) . . ?
O42 K20 W10 32.0(3) . . ?
O106 K20 W1 86.4(5) . 1_455 ?
O20W K20 W1 131.1(6) 2_675 1_455 ?
O121 K20 W1 30.1(3) 1_455 1_455 ?
O69 K20 W1 80.8(4) 1_455 1_455 ?
O14 K20 W1 29.5(3) 1_455 1_455 ?
O25 K20 W1 67.9(4) 1_455 1_455 ?
O109 K20 W1 108.7(5) . 1_455 ?
O42 K20 W1 136.6(5) . 1_455 ?
W10 K20 W1 108.9(3) . 1_455 ?
O106 K20 W2 137.2(6) . 1_455 ?
O20W K20 W2 73.2(5) 2_675 1_455 ?
O121 K20 W2 80.9(4) 1_455 1_455 ?
O69 K20 W2 30.0(3) 1_455 1_455 ?
O14 K20 W2 29.1(3) 1_455 1_455 ?
O25 K20 W2 67.3(4) 1_455 1_455 ?
O109 K20 W2 151.4(5) . 1_455 ?
O42 K20 W2 157.9(5) . 1_455 ?
W10 K20 W2 166.8(4) . 1_455 ?
W1 K20 W2 57.99(18) 1_455 1_455 ?
O106 K20 K7 103.1(5) . . ?
O20W K20 K7 88.0(6) 2_675 . ?
O121 K20 K7 84.3(4) 1_455 . ?
O69 K20 K7 85.1(5) 1_455 . ?
O14 K20 K7 117.9(5) 1_455 . ?
O25 K20 K7 49.4(4) 1_455 . ?
O109 K20 K7 46.5(4) . . ?
O42 K20 K7 81.6(4) . . ?
W10 K20 K7 74.2(3) . . ?
W1 K20 K7 110.2(3) 1_455 . ?
W2 K20 K7 110.7(3) 1_455 . ?
O117 K21 O72 77.3(7) . 1_565 ?
O117 K21 O111 120.1(8) . 1_565 ?
O72 K21 O111 53.9(6) 1_565 1_565 ?
O117 K21 O23W 79.2(7) . . ?
O72 K21 O23W 84.3(8) 1_565 . ?
O111 K21 O23W 64.8(7) 1_565 . ?
O117 K21 O107 162.9(8) . 1_565 ?
O72 K21 O107 103.7(7) 1_565 1_565 ?
O111 K21 O107 53.0(6) 1_565 1_565 ?
O23W K21 O107 83.9(7) . 1_565 ?
O117 K21 W29 147.4(7) . 1_565 ?
O72 K21 W29 77.5(5) 1_565 1_565 ?
O111 K21 W29 27.6(4) 1_565 1_565 ?
O23W K21 W29 77.9(6) . 1_565 ?
O107 K21 W29 26.4(4) 1_565 1_565 ?
O117 K21 W18 93.8(6) . 1_565 ?
O72 K21 W18 23.2(4) 1_565 1_565 ?
O111 K21 W18 31.2(4) 1_565 1_565 ?
O23W K21 W18 71.1(6) . 1_565 ?
O107 K21 W18 83.1(5) 1_565 1_565 ?
W29 K21 W18 56.8(2) 1_565 1_565 ?
O117 K21 K8 43.8(5) . 1_565 ?
O72 K21 K8 35.3(4) 1_565 1_565 ?
O111 K21 K8 87.4(5) 1_565 1_565 ?
O23W K21 K8 88.7(6) . 1_565 ?
O107 K21 K8 139.0(6) 1_565 1_565 ?
W29 K21 K8 112.7(4) 1_565 1_565 ?
W18 K21 K8 56.4(2) 1_565 1_565 ?
O128 K22 O29W 164.4(11) . . ?
O128 K22 O83 75.8(7) . . ?
O29W K22 O83 95.0(10) . . ?
O128 K22 O47 100.4(8) . 2_666 ?
O29W K22 O47 88.2(10) . 2_666 ?
O83 K22 O47 71.3(7) . 2_666 ?
O128 K22 O96 133.9(8) . 2_666 ?
O29W K22 O96 61.6(9) . 2_666 ?
O83 K22 O96 119.7(8) . 2_666 ?
O47 K22 O96 54.6(6) 2_666 2_666 ?
O128 K22 K13 54.7(5) . . ?
O29W K22 K13 128.3(10) . . ?
O83 K22 K13 50.5(4) . . ?
O47 K22 K13 48.2(5) 2_666 . ?
O96 K22 K13 99.5(6) 2_666 . ?
O128 K22 W25 119.8(7) . 2_666 ?
O29W K22 W25 72.5(9) . 2_666 ?
O83 K22 W25 92.4(6) . 2_666 ?
O47 K22 W25 25.0(4) 2_666 2_666 ?
O96 K22 W25 29.8(4) 2_666 2_666 ?
K13 K22 W25 72.2(4) . 2_666 ?
O128 K22 K3 44.9(5) . . ?
O29W K22 K3 119.9(9) . . ?
O83 K22 K3 45.9(4) . . ?
O47 K22 K3 109.9(6) 2_666 . ?
O96 K22 K3 164.3(7) 2_666 . ?
K13 K22 K3 66.9(4) . . ?
W25 K22 K3 134.6(5) 2_666 . ?
O123 K23 O63 100.0(9) . 2_666 ?
O123 K23 O85 169.0(9) . 2_666 ?
O63 K23 O85 72.1(7) 2_666 2_666 ?
O123 K23 O133 111.9(9) . 2_666 ?
O63 K23 O133 115.5(9) 2_666 2_666 ?
O85 K23 O133 78.8(7) 2_666 2_666 ?
O123 K23 O22 67.7(8) . 2_666 ?
O63 K23 O22 73.4(7) 2_666 2_666 ?
O85 K23 O22 115.8(8) 2_666 2_666 ?
O133 K23 O22 69.9(7) 2_666 2_666 ?
O123 K23 O2W 122.4(8) . 2_666 ?
O63 K23 O2W 56.3(6) 2_666 2_666 ?
O85 K23 O2W 60.1(5) 2_666 2_666 ?
O133 K23 O2W 59.2(6) 2_666 2_666 ?
O22 K23 O2W 55.7(6) 2_666 2_666 ?
O123 K23 O31W 101.3(17) . . ?
O63 K23 O31W 113.0(17) 2_666 . ?
O85 K23 O31W 75.7(17) 2_666 . ?
O133 K23 O31W 113.4(17) 2_666 . ?
O22 K23 O31W 168.5(18) 2_666 . ?
O2W K23 O31W 135.7(17) 2_666 . ?
O123 K23 O14W 85.1(11) . 2_666 ?
O63 K23 O14W 59.6(11) 2_666 2_666 ?
O85 K23 O14W 84.2(11) 2_666 2_666 ?
O133 K23 O14W 163.0(12) 2_666 2_666 ?
O22 K23 O14W 119.9(11) 2_666 2_666 ?
O2W K23 O14W 113.0(11) 2_666 2_666 ?
O31W K23 O14W 60.1(18) . 2_666 ?
O123 K23 O17W 79.4(11) . . ?
O63 K23 O17W 176.0(11) 2_666 . ?
O85 K23 O17W 109.0(11) 2_666 . ?
O133 K23 O17W 61.4(10) 2_666 . ?
O22 K23 O17W 102.9(10) 2_666 . ?
O2W K23 O17W 120.6(10) 2_666 . ?
O31W K23 O17W 70.9(18) . . ?
O14W K23 O17W 124.1(13) 2_666 . ?
O123 K23 K13 141.4(8) . 2_666 ?
O63 K23 K13 118.4(7) 2_666 2_666 ?
O85 K23 K13 47.6(5) 2_666 2_666 ?
O133 K23 K13 49.9(5) 2_666 2_666 ?
O22 K23 K13 118.4(6) 2_666 2_666 ?
O2W K23 K13 80.6(4) 2_666 2_666 ?
O31W K23 K13 67.9(15) . 2_666 ?
O14W K23 K13 116.0(10) 2_666 2_666 ?
O17W K23 K13 62.0(9) . 2_666 ?
O123 K23 W26 16.0(5) . . ?
O63 K23 W26 107.0(7) 2_666 . ?
O85 K23 W26 158.3(7) 2_666 . ?
O133 K23 W26 119.1(7) 2_666 . ?
O22 K23 W26 83.7(6) 2_666 . ?
O2W K23 W26 138.3(5) 2_666 . ?
O31W K23 W26 85.3(16) . . ?
O14W K23 W26 77.2(10) 2_666 . ?
O17W K23 W26 73.6(9) . . ?
K13 K23 W26 133.3(4) 2_666 . ?
O123 K23 K17 59.2(6) . 2_666 ?
O63 K23 K17 45.4(6) 2_666 2_666 ?
O85 K23 K17 115.5(6) 2_666 2_666 ?
O133 K23 K17 111.1(6) 2_666 2_666 ?
O22 K23 K17 42.3(5) 2_666 2_666 ?
O2W K23 K17 71.7(4) 2_666 2_666 ?
O31W K23 K17 135.5(16) . 2_666 ?
O14W K23 K17 77.6(9) 2_666 2_666 ?
O17W K23 K17 132.4(10) . 2_666 ?
K13 K23 K17 152.2(5) 2_666 2_666 ?
W26 K23 K17 71.6(3) . 2_666 ?
W22 O1 W31 117.9(8) . . ?
Si3 O2 W39 125.7(8) . . ?
Si3 O2 W35 125.9(8) . . ?
W39 O2 W35 90.8(5) . . ?
W37 O3 W34 115.4(7) . . ?
W37 O3 K14 140.0(7) . . ?
W34 O3 K14 97.3(6) . . ?
W1 O4 W37 144.6(8) . . ?
W1 O4 K17 98.2(6) . . ?
W37 O4 K17 100.1(6) . . ?
W36 O5 W40 115.1(8) . . ?
W36 O5 K14 143.4(8) . . ?
W40 O5 K14 96.1(7) . . ?
W33 O6 W38 115.0(7) . . ?
W33 O6 K14 97.4(6) . . ?
W38 O6 K14 138.7(7) . . ?
W9 O7 Co1 137.0(9) . . ?
W9 O7 K16 118.6(7) . 1_565 ?
Co1 O7 K16 95.5(6) . 1_565 ?
W9 O7 K4 113.3(6) . . ?
Co1 O7 K4 90.4(5) . . ?
K16 O7 K4 90.0(5) 1_565 . ?
W39 O8 W34 139.2(9) . . ?
W39 O8 K4 108.1(7) . . ?
W34 O8 K4 109.0(6) . . ?
W18 O9 W25 149.2(9) . . ?
W18 O9 K10 105.9(7) . . ?
W25 O9 K10 98.1(6) . . ?
W26 O10 W7 148.9(9) . . ?
W26 O10 K10 100.1(6) . . ?
W7 O10 K10 104.8(6) . . ?
W7 O11 W8 115.0(8) . . ?
W26 O12 W36 145.1(9) . . ?
W26 O12 K10 102.8(7) . . ?
W36 O12 K10 107.4(6) . . ?
W17 O13 Co1 138.7(9) . . ?
W17 O13 K8 109.3(7) . 1_565 ?
Co1 O13 K8 101.1(6) . 1_565 ?
W17 O13 K12 113.8(7) . . ?
Co1 O13 K12 91.4(6) . . ?
K8 O13 K12 92.7(5) 1_565 . ?
W2 O14 W1 150.5(9) . . ?
W2 O14 K20 103.0(7) . 1_655 ?
W1 O14 K20 102.0(6) . 1_655 ?
W2 O14 K2 98.1(6) . . ?
W1 O14 K2 98.6(6) . . ?
K20 O14 K2 87.1(5) 1_655 . ?
W16 O15 Co2 141.9(9) . . ?
W16 O15 K11 108.5(7) . . ?
Co2 O15 K11 88.8(6) . . ?
W40 O16 W33 137.7(8) . . ?
W40 O16 K11 108.4(6) . . ?
W33 O16 K11 108.7(6) . . ?
W12 O17 Co1 139.6(10) . . ?
W12 O17 K8 126.6(8) . 1_565 ?
Co1 O17 K8 91.8(6) . 1_565 ?
W12 O17 K12 106.8(7) . . ?
Co1 O17 K12 86.9(6) . . ?
K8 O17 K12 84.2(5) 1_565 . ?
W23 O18 K18 150.2(11) . 2_675 ?
W17 O19 W9 115.3(8) . . ?
W2 O20 W34 143.7(10) . . ?
W2 O20 K1 98.7(7) . . ?
W34 O20 K1 102.5(7) . . ?
W36 O21 W38 137.7(9) . . ?
W36 O21 K10 109.4(7) . . ?
W38 O21 K10 107.8(7) . . ?
W38 O22 K17 116.8(10) . . ?
W38 O22 K23 148.2(11) . 2_666 ?
K17 O22 K23 94.0(7) . 2_666 ?
W12 O23 K9 112.5(8) . . ?
W4 O24 K3 151.0(10) . 1_655 ?
W4 O24 K7 107.2(8) . 1_655 ?
K3 O24 K7 98.3(6) 1_655 1_655 ?
W3 O25 W4 150.3(9) . . ?
W3 O25 K20 104.0(7) . 1_655 ?
W4 O25 K20 102.2(7) . 1_655 ?
W3 O25 K7 100.3(6) . 1_655 ?
W4 O25 K7 97.0(6) . 1_655 ?
K20 O25 K7 81.3(5) 1_655 1_655 ?
W4 O26 W17 142.7(9) . . ?
W19 O27 W39 142.5(10) . . ?
W19 O27 K15 105.3(7) . . ?
W39 O27 K15 96.6(6) . . ?
Si4 O28 W3 123.0(7) . . ?
Si4 O28 W2 124.9(8) . . ?
W3 O28 W2 95.3(5) . . ?
Si4 O28 W27 124.0(7) . . ?
W3 O28 W27 89.8(5) . . ?
W2 O28 W27 90.2(5) . . ?
W22 O29 W15 117.1(9) . . ?
W5 O30 W13 152.1(10) . . ?
W5 O30 K6 103.9(7) . . ?
W13 O30 K6 101.0(7) . . ?
W5 O30 K5 98.9(7) . 1_455 ?
W13 O30 K5 95.9(6) . 1_455 ?
K6 O30 K5 84.3(5) . 1_455 ?
W7 O31 K9 142.8(10) . 1_545 ?
W2 O32 W27 117.7(8) . . ?
W30 O33 K1 160.7(11) . 2_675 ?
W6 O34 W38 144.5(9) . . ?
W6 O34 K17 103.1(7) . . ?
W38 O34 K17 96.4(6) . . ?
W20 O35 W24 121.5(9) . . ?
W27 O36 K15 126.9(9) . 2_675 ?
W11 O37 W10 149.8(9) . . ?
W11 O37 K6 103.4(7) . . ?
W10 O37 K6 100.8(6) . . ?
W11 O37 K3 100.4(6) . . ?
W10 O37 K3 97.7(6) . . ?
K6 O37 K3 89.5(5) . . ?
W9 O38 K18 149.3(9) . . ?
W1 O39 K17 98.3(7) . . ?
W1 O39 K2 107.0(8) . . ?
K17 O39 K2 93.8(5) . . ?
W1 O39 K5 164.1(9) . . ?
K17 O39 K5 80.3(5) . . ?
K2 O39 K5 88.8(5) . . ?
W1 O39 K6 91.1(7) . 1_655 ?
K17 O39 K6 130.9(6) . 1_655 ?
K2 O39 K6 129.1(6) . 1_655 ?
K5 O39 K6 78.4(5) . 1_655 ?
W8 O40 K19 145.9(10) . . ?
Si4 O41 W1 124.5(8) . . ?
Si4 O41 W4 122.4(8) . . ?
W1 O41 W4 94.1(5) . . ?
Si4 O41 W21 126.6(8) . . ?
W1 O41 W21 90.0(5) . . ?
W4 O41 W21 89.2(5) . . ?
W23 O42 W10 117.5(9) . . ?
W23 O42 K20 123.1(7) . . ?
W10 O42 K20 82.0(5) . . ?
Si2 O43 W10 124.2(7) . . ?
Si2 O43 W13 122.2(7) . . ?
W10 O43 W13 95.3(5) . . ?
Si2 O43 W23 125.6(7) . . ?
W10 O43 W23 90.8(5) . . ?
W13 O43 W23 89.1(5) . . ?
W30 O44 W39 142.1(10) . . ?
W30 O44 K4 105.5(8) . . ?
W39 O44 K4 105.1(7) . . ?
W23 O45 W40 142.2(9) . . ?
W23 O45 K11 106.3(7) . . ?
W40 O45 K11 107.0(7) . . ?
W8 O46 Co2 137.2(9) . . ?
W8 O46 K11 113.0(7) . . ?
Co2 O46 K11 90.8(5) . . ?
W25 O47 K13 158.4(11) . 2_666 ?
W25 O47 K22 108.5(9) . 2_666 ?
K13 O47 K22 82.1(7) 2_666 2_666 ?
W18 O48 Co2 142.5(9) . . ?
W18 O48 K10 109.4(6) . . ?
Co2 O48 K10 86.8(5) . . ?
W13 O49 K2 146.8(9) . 1_455 ?
W13 O49 K5 108.6(8) . 1_455 ?
K2 O49 K5 102.7(6) 1_455 1_455 ?
W13 O50 W8 142.9(9) . . ?
W14 O51 Co1 140.8(9) . . ?
W14 O51 K16 121.3(8) . 1_565 ?
Co1 O51 K16 94.3(6) . 1_565 ?
W14 O51 K4 109.3(7) . . ?
Co1 O51 K4 86.7(6) . . ?
K16 O51 K4 86.8(5) 1_565 . ?
W23 O52 W8 150.4(9) . . ?
W23 O52 K11 98.1(6) . . ?
W8 O52 K11 104.7(7) . . ?
W37 O53 W35 138.1(8) . . ?
W37 O53 K12 108.2(6) . . ?
W35 O53 K12 109.9(6) . . ?
Si2 O54 W7 130.2(9) . . ?
Si2 O54 W8 127.6(9) . . ?
W7 O54 W8 94.6(6) . . ?
W16 O55 W22 150.0(9) . . ?
W16 O55 K11 105.8(6) . . ?
W22 O55 K11 99.7(6) . . ?
W12 O56 W32 150.6(9) . . ?
W12 O56 K12 105.8(6) . . ?
W32 O56 K12 99.8(6) . . ?
W16 O57 W18 114.1(8) . . ?
W40 O58 K14 95.1(8) . . ?
W40 O58 K15 112.5(8) . . ?
K14 O58 K15 97.5(6) . . ?
W25 O59 W38 141.5(10) . . ?
W25 O59 K10 106.4(8) . . ?
W38 O59 K10 106.1(7) . . ?
Si1 O60 W38 125.2(8) . . ?
Si1 O60 W33 124.0(8) . . ?
W38 O60 W33 91.1(5) . . ?
W26 O61 W5 118.7(8) . . ?
W21 O62 W17 148.0(9) . . ?
W21 O62 K12 98.6(6) . . ?
W17 O62 K12 105.5(7) . . ?
W37 O63 K23 152.0(11) . 2_666 ?
W37 O63 K17 111.7(9) . . ?
K23 O63 K17 94.8(8) 2_666 . ?
W34 O64 K14 97.1(8) . . ?
W34 O64 K1 110.9(8) . . ?
K14 O64 K1 100.6(6) . . ?
W22 O65 W33 143.2(9) . . ?
W22 O65 K11 102.2(6) . . ?
W33 O65 K11 109.9(7) . . ?
Si1 O66 W6 123.3(8) . . ?
Si1 O66 W29 123.4(7) . . ?
W6 O66 W29 95.5(5) . . ?
Si1 O66 W25 125.1(7) . . ?
W6 O66 W25 90.1(5) . . ?
W29 O66 W25 90.0(5) . . ?
Si1 O67 W18 128.5(9) . . ?
Si1 O67 W16 128.7(9) . . ?
W18 O67 W16 95.9(6) . . ?
W35 O68 W39 115.6(8) . . ?
W35 O68 K14 139.2(8) . . ?
W39 O68 K14 97.7(7) . . ?
W3 O69 W2 119.4(8) . . ?
W3 O69 K20 105.5(7) . 1_655 ?
W2 O69 K20 103.1(7) . 1_655 ?
W5 O70 W7 143.5(8) . . ?
W11 O71 W5 119.2(8) . . ?
W11 O71 K6 105.7(7) . . ?
W5 O71 K6 103.3(6) . . ?
W18 O72 K8 129.8(10) . . ?
W18 O72 K21 114.3(10) . 1_545 ?
K8 O72 K21 106.3(8) . 1_545 ?
W33 O73 K1 110.6(8) . . ?
W33 O73 K14 94.9(7) . . ?
K1 O73 K14 100.7(6) . . ?
W27 O74 W3 116.3(9) . . ?
Si4 O75 W34 126.0(8) . . ?
Si4 O75 W37 124.3(8) . . ?
W34 O75 W37 91.6(5) . . ?
Si2 O76 W40 125.9(9) . . ?
Si2 O76 W36 124.9(8) . . ?
W40 O76 W36 92.0(5) . . ?
Co1 O77 K4 90.6(7) . . ?
Co1 O77 K12 89.7(6) . . ?
K4 O77 K12 179.2(9) . . ?
W3 O78 W9 142.3(8) . . ?
W39 O79 K15 115.0(10) . . ?
W39 O79 K14 97.8(9) . . ?
K15 O79 K14 96.3(7) . . ?
Si4 O80 W17 128.6(9) . . ?
Si4 O80 W9 128.5(8) . . ?
W17 O80 W9 94.8(5) . . ?
W2 O81 K1 100.4(7) . . ?
W2 O81 K2 108.8(8) . . ?
K1 O81 K2 94.5(5) . . ?
Si3 O82 W14 129.2(9) . . ?
Si3 O82 W12 128.9(9) . . ?
W14 O82 W12 94.1(5) . . ?
W11 O83 K22 157.9(9) . . ?
W11 O83 K13 100.7(7) . . ?
K22 O83 K13 80.2(5) . . ?
W11 O83 K3 110.1(7) . . ?
K22 O83 K3 91.7(6) . . ?
K13 O83 K3 95.4(5) . . ?
W14 O84 W12 115.5(8) . . ?
W35 O85 K23 153.3(10) . 2_666 ?
W35 O85 K13 115.2(8) . . ?
K23 O85 K13 91.0(7) 2_666 . ?
W25 O86 W6 118.2(9) . . ?
W28 O87 K19 99.2(9) . 1_565 ?
Si3 O88 W19 124.8(9) . . ?
Si3 O88 W28 123.8(8) . . ?
W19 O88 W28 94.2(5) . . ?
Si3 O88 W30 125.7(8) . . ?
W19 O88 W30 88.9(5) . . ?
W28 O88 W30 88.9(5) . . ?
W32 O89 W20 118.2(9) . . ?
W14 O90 K19 112.6(9) . 1_565 ?
W21 O91 W37 143.6(10) . . ?
W21 O91 K12 104.4(7) . . ?
W37 O91 K12 106.8(7) . . ?
W31 O92 K18 96.9(8) . 1_545 ?
Si2 O93 W11 124.6(9) . . ?
Si2 O93 W5 122.3(8) . . ?
W11 O93 W5 95.8(6) . . ?
Si2 O93 W26 123.9(8) . . ?
W11 O93 W26 90.1(5) . . ?
W5 O93 W26 90.9(6) . . ?
W24 O94 K9 97.4(9) . . ?
W31 O95 W29 153.4(10) . . ?
W25 O96 W29 117.2(10) . . ?
W25 O96 K22 99.1(8) . 2_666 ?
W29 O96 K22 143.5(9) . 2_666 ?
Si1 O97 W31 124.7(9) . . ?
Si1 O97 W15 122.4(8) . . ?
W31 O97 W15 95.8(5) . . ?
Si1 O97 W22 123.7(8) . . ?
W31 O97 W22 91.2(5) . . ?
W15 O97 W22 89.8(5) . . ?
W16 O98 K16 127.3(9) . . ?
W16 O98 K18 112.5(8) . 1_545 ?
K16 O98 K18 112.3(7) . 1_545 ?
Si3 O99 W20 124.9(8) . . ?
Si3 O99 W24 122.5(9) . . ?
W20 O99 W24 96.5(6) . . ?
Si3 O99 W32 122.0(8) . . ?
W20 O99 W32 91.1(6) . . ?
W24 O99 W32 90.9(6) . . ?
W30 O100 W19 118.1(9) . . ?
W10 O101 W40 142.5(10) . . ?
W10 O101 K15 101.7(8) . . ?
W40 O101 K15 99.0(7) . . ?
W21 O102 W1 118.6(9) . . ?
W32 O103 W35 143.9(10) . . ?
W32 O103 K12 103.0(7) . . ?
W35 O103 K12 108.1(7) . . ?
W24 O104 W12 144.6(10) . . ?
W24 O104 K9 102.8(7) . . ?
W12 O104 K9 100.6(6) . . ?
W28 O105 W19 122.1(9) . . ?
W13 O106 W10 120.5(10) . . ?
W13 O106 K20 119.8(8) . . ?
W10 O106 K20 100.4(8) . . ?
W13 O106 K6 106.2(8) . . ?
W10 O106 K6 104.8(7) . . ?
K20 O106 K6 103.1(7) . . ?
W29 O107 K21 99.2(9) . 1_545 ?
W6 O108 W29 121.4(9) . . ?
W10 O109 K7 159.6(10) . . ?
W10 O109 K3 108.6(9) . . ?
K7 O109 K3 91.8(6) . . ?
W10 O109 K15 96.6(8) . . ?
K7 O109 K15 80.5(5) . . ?
K3 O109 K15 94.1(6) . . ?
W10 O109 K20 88.9(7) . . ?
K7 O109 K20 78.0(5) . . ?
K3 O109 K20 131.1(7) . . ?
K15 O109 K20 129.8(7) . . ?
W15 O110 W31 120.2(8) . . ?
W29 O111 W18 144.2(10) . . ?
W29 O111 K21 102.0(8) . 1_545 ?
W18 O111 K21 99.8(7) . 1_545 ?
W26 O112 W11 117.8(8) . . ?
W32 O113 K8 144.8(11) . 2_666 ?
W3 O114 K7 105.2(8) . 1_655 ?
W24 O115 W28 151.4(10) . . ?
W27 O116 W34 144.6(10) . . ?
W27 O116 K4 105.3(7) . . ?
W34 O116 K4 105.7(7) . . ?
W17 O117 K21 145.3(11) . . ?
W17 O117 K8 94.4(8) . 1_565 ?
K21 O117 K8 97.5(7) . 1_565 ?
W19 O118 K7 158.2(11) . . ?
W19 O118 K3 107.7(9) . . ?
K7 O118 K3 93.6(6) . . ?
W19 O118 K15 96.9(8) . . ?
K7 O118 K15 78.5(5) . . ?
K3 O118 K15 88.8(6) . . ?
W31 O119 W16 144.8(10) . . ?
W31 O119 K18 104.3(7) . 1_545 ?
W16 O119 K18 97.2(6) . 1_545 ?
W21 O120 K9 169.9(12) . 2_676 ?
W4 O121 W1 119.3(8) . . ?
W4 O121 K6 121.6(7) . 1_655 ?
W1 O121 K6 100.6(7) . 1_655 ?
W4 O121 K20 106.7(7) . 1_655 ?
W1 O121 K20 103.6(7) . 1_655 ?
K6 O121 K20 102.6(6) 1_655 1_655 ?
W30 O122 W28 117.7(9) . . ?
W26 O123 K23 140.9(12) . . ?
W20 O124 W35 147.3(9) . . ?
W20 O124 K13 99.7(7) . . ?
W35 O124 K13 97.6(7) . . ?
W28 O125 W14 143.8(9) . . ?
W28 O125 K19 100.1(7) . 1_565 ?
W14 O125 K19 101.6(6) . 1_565 ?
W22 O126 K16 155.9(11) . 2_665 ?
W20 O127 W19 151.5(10) . . ?
W20 O127 K3 98.4(7) . . ?
W19 O127 K3 97.3(7) . . ?
W20 O128 K22 155.6(10) . . ?
W20 O128 K3 110.0(9) . . ?
K22 O128 K3 94.3(7) . . ?
W20 O128 K13 101.6(8) . . ?
K22 O128 K13 78.4(6) . . ?
K3 O128 K13 92.6(6) . . ?
W4 O129 W21 116.2(9) . . ?
W32 O130 W24 115.8(8) . . ?
W13 O131 W23 117.5(9) . . ?
W15 O132 W33 144.1(9) . . ?
W15 O132 K1 100.6(7) . . ?
W33 O132 K1 100.7(7) . . ?
W36 O133 K23 158.0(11) . 2_666 ?
W36 O133 K13 111.8(9) . . ?
K23 O133 K13 88.6(7) 2_666 . ?
W6 O134 K5 148.0(10) . . ?
W6 O134 K2 110.3(9) . . ?
K5 O134 K2 101.7(6) . . ?
W6 O134 K17 96.1(7) . . ?
K5 O134 K17 83.6(5) . . ?
K2 O134 K17 93.2(6) . . ?
W7 O135 Co2 137.5(10) . . ?
W7 O135 K10 111.4(7) . . ?
Co2 O135 K10 91.0(6) . . ?
W27 O136 W9 151.1(10) . . ?
W27 O136 K4 101.0(7) . . ?
W9 O136 K4 102.1(6) . . ?
W30 O137 W14 151.4(10) . . ?
W30 O137 K4 99.6(7) . . ?
W14 O137 K4 105.4(7) . . ?
W15 O138 W6 151.1(9) . . ?
W15 O138 K2 100.6(6) . . ?
W6 O138 K2 95.3(6) . . ?
W15 O139 K1 98.4(7) . . ?
W15 O139 K2 107.0(8) . . ?
K1 O139 K2 90.0(5) . . ?
W5 O140 K5 105.1(9) . 1_455 ?
W11 O141 W36 142.9(10) . . ?
W11 O141 K13 96.3(7) . . ?
W36 O141 K13 101.4(7) . . ?
K14 O2W K23 171.0(7) . 2_666 ?
K3 O3W K15 101.0(7) . . ?
K3 O3W K13 98.5(7) . . ?
K15 O3W K13 160.5(8) . . ?
K2 O4W K1 99.8(7) . . ?
K2 O4W K17 97.6(7) . . ?
K1 O4W K17 162.6(8) . . ?
Co2 O5W K11 89.1(6) . . ?
Co2 O5W K10 89.2(6) . . ?
K11 O5W K10 178.2(7) . . ?
K5 O8W K17 92.7(9) . . ?
Co1 O10W K16 87.4(7) . 1_565 ?
Co1 O10W K8 82.7(6) . 1_565 ?
K16 O10W K8 169.8(8) 1_565 1_565 ?
K15 O12W K7 84.6(11) . . ?
K3 O15W K6 100.2(14) . . ?
K10 O17W K23 85.9(12) . . ?
K6 O19W K5 95.4(10) . 1_455 ?
K9 O21W K19 171.5(9) 1_545 . ?
K18 O23W K21 170.2(10) . . ?
K8 O27W K12 89.4(12) 1_565 . ?
K10 O31W K23 95(3) . . ?

loop_
_geom_bond_atom_site_label_1
_geom_bond_atom_site_label_2
_geom_bond_distance
_geom_bond_site_symmetry_2
_geom_bond_publ_flag
W1 O39 1.736(18) . ?
W1 O4 1.865(15) . ?
W1 O14 1.926(16) . ?
W1 O121 1.972(16) . ?
W1 O102 1.976(17) . ?
W1 O41 2.308(15) . ?
W1 K6 3.685(8) 1_655 ?
W1 K17 3.760(11) . ?
W1 K20 3.820(12) 1_655 ?
W1 K2 4.005(8) . ?
W2 O81 1.735(17) . ?
W2 O20 1.849(17) . ?
W2 O14 1.911(16) . ?
W2 O32 1.929(17) . ?
W2 O69 1.971(16) . ?
W2 O28 2.299(13) . ?
W2 K1 3.695(7) . ?
W2 K20 3.834(12) 1_655 ?
W2 K2 3.984(8) . ?
W3 O114 1.737(18) . ?
W3 O78 1.874(15) . ?
W3 O25 1.886(17) . ?
W3 O74 1.955(18) . ?
W3 O69 1.962(16) . ?
W3 O28 2.297(13) . ?
W3 K7 3.796(7) 1_655 ?
W3 K20 3.887(13) 1_655 ?
W4 O24 1.720(18) . ?
W4 O26 1.860(16) . ?
W4 O129 1.934(18) . ?
W4 O25 1.968(16) . ?
W4 O121 1.972(17) . ?
W4 O41 2.340(14) . ?
W4 K7 3.762(8) 1_655 ?
W4 K20 3.896(12) 1_655 ?
W5 O140 1.696(19) . ?
W5 O70 1.828(16) . ?
W5 O30 1.894(17) . ?
W5 O61 1.941(16) . ?
W5 O71 2.020(16) . ?
W5 O93 2.298(15) . ?
W5 K5 3.825(7) 1_455 ?
W5 K6 3.899(8) . ?
W6 O134 1.731(18) . ?
W6 O34 1.841(17) . ?
W6 O138 1.911(17) . ?
W6 O86 1.949(18) . ?
W6 O108 1.950(18) . ?
W6 O66 2.296(13) . ?
W6 K17 3.882(11) . ?
W6 K2 3.906(8) . ?
W7 O31 1.77(2) . ?
W7 O135 1.797(17) . ?
W7 O11 1.931(16) . ?
W7 O10 1.975(15) . ?
W7 O70 2.114(16) . ?
W7 O54 2.209(16) . ?
W7 K10 4.049(7) . ?
W8 O40 1.745(19) . ?
W8 O46 1.798(15) . ?
W8 O52 1.918(17) . ?
W8 O11 1.950(17) . ?
W8 O50 2.072(16) . ?
W8 O54 2.246(15) . ?
W8 K11 4.075(7) . ?
W9 O38 1.700(18) . ?
W9 O7 1.784(15) . ?
W9 O19 1.956(17) . ?
W9 O136 1.972(17) . ?
W9 O78 2.101(15) . ?
W9 O80 2.226(15) . ?
W9 K4 4.057(7) . ?
W9 K16 4.058(11) 1_565 ?
W10 O109 1.76(2) . ?
W10 O101 1.867(17) . ?
W10 O37 1.933(17) . ?
W10 O42 1.968(16) . ?
W10 O106 1.976(18) . ?
W10 O43 2.279(14) . ?
W10 K20 3.677(12) . ?
W10 K15 3.769(11) . ?
W10 K6 3.841(8) . ?
W10 K3 4.000(8) . ?
W11 O83 1.708(15) . ?
W11 O141 1.889(18) . ?
W11 O37 1.912(17) . ?
W11 O71 1.927(16) . ?
W11 O112 1.938(17) . ?
W11 O93 2.292(15) . ?
W11 K13 3.726(9) . ?
W11 K6 3.892(8) . ?
W11 K3 4.061(9) . ?
W12 O23 1.752(18) . ?
W12 O17 1.781(16) . ?
W12 O56 1.908(16) . ?
W12 O84 1.940(16) . ?
W12 O104 2.089(16) . ?
W12 O82 2.240(14) . ?
W12 K9 3.925(8) . ?
W12 K12 4.022(8) . ?
W13 O49 1.734(17) . ?
W13 O50 1.854(17) . ?
W13 O131 1.904(18) . ?
W13 O30 1.946(17) . ?
W13 O106 1.953(19) . ?
W13 O43 2.335(13) . ?
W13 K5 3.777(7) 1_455 ?
W13 K6 3.860(9) . ?
W13 K20 4.102(13) . ?
W14 O90 1.74(2) . ?
W14 O51 1.772(16) . ?
W14 O137 1.912(17) . ?
W14 O84 1.930(15) . ?
W14 O125 2.070(16) . ?
W14 O82 2.233(15) . ?
W14 K19 4.010(12) 1_565 ?
W14 K4 4.082(8) . ?
W14 K16 4.131(10) 1_565 ?
W15 O139 1.718(17) . ?
W15 O132 1.864(16) . ?
W15 O138 1.910(17) . ?
W15 O110 1.947(17) . ?
W15 O29 1.961(17) . ?
W15 O97 2.312(15) . ?
W15 K1 3.731(7) . ?
W15 K2 4.048(8) . ?
W16 O98 1.768(17) . ?
W16 O15 1.773(16) . ?
W16 O55 1.898(17) . ?
W16 O57 1.942(18) . ?
W16 O119 2.147(17) . ?
W16 O67 2.209(15) . ?
W16 K18 3.971(11) 1_545 ?
W16 K11 4.024(7) . ?
W16 K16 4.086(10) . ?
W17 O117 1.748(19) . ?
W17 O13 1.768(16) . ?
W17 O19 1.915(17) . ?
W17 O62 1.945(17) . ?
W17 O26 2.067(16) . ?
W17 O80 2.215(14) . ?
W17 K8 3.740(8) 1_565 ?
W17 K12 4.023(7) . ?
W18 O72 1.72(2) . ?
W18 O48 1.747(15) . ?
W18 O9 1.921(16) . ?
W18 O57 1.962(17) . ?
W18 O111 2.086(17) . ?
W18 O67 2.204(16) . ?
W18 K21 3.970(17) 1_545 ?
W18 K8 4.059(8) . ?
W18 K10 4.090(7) . ?
W19 O118 1.73(2) . ?
W19 O27 1.860(17) . ?
W19 O127 1.932(18) . ?
W19 O105 1.961(18) . ?
W19 O100 1.973(18) . ?
W19 O88 2.324(15) . ?
W19 K15 3.971(10) . ?
W19 K3 4.014(9) . ?
W20 O128 1.708(19) . ?
W20 O124 1.861(17) . ?
W20 O127 1.884(18) . ?
W20 O35 1.914(17) . ?
W20 O89 1.960(18) . ?
W20 O99 2.268(16) . ?
W20 K13 3.916(11) . ?
W20 K3 4.018(8) . ?
W21 O120 1.70(2) . ?
W21 O91 1.858(18) . ?
W21 O102 1.876(17) . ?
W21 O62 1.920(17) . ?
W21 O129 1.968(17) . ?
W21 O41 2.378(15) . ?
W21 K12 3.833(7) . ?
W22 O126 1.74(2) . ?
W22 O29 1.914(16) . ?
W22 O55 1.922(16) . ?
W22 O65 1.924(16) . ?
W22 O1 1.931(17) . ?
W22 O97 2.373(15) . ?
W22 K11 3.887(7) . ?
W23 O18 1.67(2) . ?
W23 O45 1.845(16) . ?
W23 O52 1.916(17) . ?
W23 O42 1.923(16) . ?
W23 O131 1.975(17) . ?
W23 O43 2.392(14) . ?
W23 K11 3.904(7) . ?
W24 O94 1.76(2) . ?
W24 O104 1.833(16) . ?
W24 O115 1.903(18) . ?
W24 O130 1.962(18) . ?
W24 O35 1.984(17) . ?
W24 O99 2.292(16) . ?
W24 K9 3.813(8) . ?
W25 O47 1.72(2) . ?
W25 O59 1.878(19) . ?
W25 O86 1.920(17) . ?
W25 O9 1.922(16) . ?
W25 O96 1.945(19) . ?
W25 O66 2.397(14) . ?
W25 K22 3.86(2) 2_666 ?
W25 K10 3.891(7) . ?
W26 O123 1.73(2) . ?
W26 O10 1.872(15) . ?
W26 O12 1.896(16) . ?
W26 O112 1.914(16) . ?
W26 O61 1.925(16) . ?
W26 O93 2.367(16) . ?
W26 K10 3.863(7) . ?
W26 K23 3.958(16) . ?
W27 O36 1.72(2) . ?
W27 O136 1.843(17) . ?
W27 O116 1.880(17) . ?
W27 O74 1.944(17) . ?
W27 O32 1.956(17) . ?
W27 O28 2.394(14) . ?
W27 K4 3.949(8) . ?
W28 O87 1.73(2) . ?
W28 O125 1.859(16) . ?
W28 O115 1.917(18) . ?
W28 O105 1.939(17) . ?
W28 O122 1.964(18) . ?
W28 O88 2.335(16) . ?
W28 K19 3.834(12) 1_565 ?
W29 O107 1.74(2) . ?
W29 O111 1.832(17) . ?
W29 O95 1.925(18) . ?
W29 O96 1.954(19) . ?
W29 O108 1.958(17) . ?
W29 O66 2.309(14) . ?
W29 K21 3.862(17) 1_545 ?
W30 O33 1.73(2) . ?
W30 O44 1.889(19) . ?
W30 O100 1.897(17) . ?
W30 O137 1.906(17) . ?
W30 O122 1.921(18) . ?
W30 O88 2.413(15) . ?
W30 K4 3.931(7) . ?
W31 O92 1.75(2) . ?
W31 O119 1.781(17) . ?
W31 O95 1.893(18) . ?
W31 O1 1.938(18) . ?
W31 O110 1.971(17) . ?
W31 O97 2.266(15) . ?
W31 K18 3.922(11) 1_545 ?
W32 O113 1.69(2) . ?
W32 O103 1.870(18) . ?
W32 O89 1.900(18) . ?
W32 O56 1.911(16) . ?
W32 O130 1.959(17) . ?
W32 O99 2.369(17) . ?
W32 K12 3.874(7) . ?
W33 O73 1.778(18) . ?
W33 O6 1.899(13) . ?
W33 O16 1.914(14) . ?
W33 O65 1.946(16) . ?
W33 O132 2.041(16) . ?
W33 O60 2.260(16) . ?
W33 W38 3.2220(18) . ?
W33 K14 3.555(10) . ?
W33 K1 3.850(7) . ?
W33 K11 4.090(7) . ?
W34 O64 1.755(18) . ?
W34 O3 1.902(15) . ?
W34 O8 1.918(15) . ?
W34 O116 1.991(18) . ?
W34 O20 2.061(18) . ?
W34 O75 2.214(14) . ?
W34 W37 3.2045(18) . ?
W34 K14 3.516(9) . ?
W34 K1 3.930(7) . ?
W34 K4 4.036(8) . ?
W35 O85 1.777(18) . ?
W35 O68 1.893(16) . ?
W35 O53 1.921(15) . ?
W35 O103 1.979(18) . ?
W35 O124 2.009(16) . ?
W35 O2 2.272(15) . ?
W35 W39 3.2211(18) . ?
W35 K13 3.951(9) . ?
W35 K12 4.075(7) . ?
W36 O133 1.740(19) . ?
W36 O5 1.869(16) . ?
W36 O21 1.899(16) . ?
W36 O12 1.955(16) . ?
W36 O141 2.028(18) . ?
W36 O76 2.229(14) . ?
W36 W40 3.1922(19) . ?
W36 K13 3.947(9) . ?
W36 K10 4.016(8) . ?
W37 O63 1.84(2) . ?
W37 O53 1.883(15) . ?
W37 O3 1.890(14) . ?
W37 O4 2.020(15) . ?
W37 O91 2.027(18) . ?
W37 O75 2.255(15) . ?
W37 K17 3.908(11) . ?
W37 K12 4.009(7) . ?
W38 O22 1.81(2) . ?
W38 O21 1.905(16) . ?
W38 O6 1.922(14) . ?
W38 O59 2.023(19) . ?
W38 O34 2.076(16) . ?
W38 O60 2.254(15) . ?
W38 K17 3.855(11) . ?
W38 K10 3.985(7) . ?
W39 O79 1.80(2) . ?
W39 O8 1.896(15) . ?
W39 O68 1.914(17) . ?
W39 O44 2.01(2) . ?
W39 O27 2.072(17) . ?
W39 O2 2.252(14) . ?
W39 K14 3.526(10) . ?
W39 K15 3.880(10) . ?
W39 K4 4.002(7) . ?
W40 O58 1.809(19) . ?
W40 O16 1.888(15) . ?
W40 O5 1.914(16) . ?
W40 O45 2.053(16) . ?
W40 O101 2.064(18) . ?
W40 O76 2.209(15) . ?
W40 K14 3.425(9) . ?
W40 K15 3.830(11) . ?
W40 K11 4.065(7) . ?
Si1 O60 1.630(16) . ?
Si1 O66 1.648(15) . ?
Si1 O67 1.650(16) . ?
Si1 O97 1.652(16) . ?
Si2 O54 1.619(17) . ?
Si2 O43 1.640(15) . ?
Si2 O76 1.652(15) . ?
Si2 O93 1.666(16) . ?
Si3 O82 1.604(15) . ?
Si3 O88 1.606(16) . ?
Si3 O2 1.610(15) . ?
Si3 O99 1.674(17) . ?
Si4 O80 1.624(15) . ?
Si4 O28 1.636(14) . ?
Si4 O75 1.645(15) . ?
Si4 O41 1.647(16) . ?
Co1 O7 2.049(15) . ?
Co1 O13 2.052(17) . ?
Co1 O51 2.057(17) . ?
Co1 O17 2.058(17) . ?
Co1 O10W 2.18(2) . ?
Co1 O77 2.24(2) . ?
Co1 K4 3.650(8) . ?
Co1 K12 3.650(9) . ?
Co1 K16 3.699(11) 1_565 ?
Co1 K8 3.746(9) 1_565 ?
Co2 O135 2.030(17) . ?
Co2 O15 2.032(16) . ?
Co2 O46 2.034(16) . ?
Co2 O48 2.059(16) . ?
Co2 O9W 2.19(2) . ?
Co2 O5W 2.250(18) . ?
Co2 K11 3.666(9) . ?
Co2 K10 3.678(8) . ?
K1 O33 2.74(2) 2_675 ?
K1 O73 2.847(19) . ?
K1 O132 2.907(18) . ?
K1 O20 2.931(18) . ?
K1 O64 2.95(2) . ?
K1 O81 2.963(18) . ?
K1 O4W 3.01(2) . ?
K1 O139 3.070(19) . ?
K2 O4W 2.78(2) . ?
K2 O49 2.814(19) 1_655 ?
K2 O134 2.95(2) . ?
K2 O81 3.07(2) . ?
K2 O39 3.135(19) . ?
K2 O139 3.197(19) . ?
K2 O138 3.235(18) . ?
K2 O14 3.235(18) . ?
K3 O3W 2.74(2) . ?
K3 O24 2.78(2) 1_455 ?
K3 O15W 2.82(4) . ?
K3 O109 3.08(2) . ?
K3 O128 3.10(2) . ?
K3 O118 3.13(2) . ?
K3 O83 3.143(19) . ?
K3 O37 3.254(19) . ?
K3 O127 3.28(2) . ?
K4 O77 2.85(2) . ?
K4 O44 2.98(2) . ?
K4 O8 2.982(17) . ?
K4 O7 3.005(16) . ?
K4 O116 3.013(19) . ?
K4 O137 3.135(19) . ?
K4 O51 3.137(18) . ?
K4 O136 3.157(18) . ?
K5 O8W 2.75(3) . ?
K5 O134 2.75(2) . ?
K5 O6W 2.79(4) . ?
K5 O19W 2.79(3) 1_655 ?
K5 O49 2.847(19) 1_655 ?
K5 O140 3.02(2) 1_655 ?
K5 O30 3.043(18) 1_655 ?
K5 O39 3.18(2) . ?
K5 W13 3.777(7) 1_655 ?
K5 W5 3.826(7) 1_655 ?
K5 K6 4.042(13) 1_655 ?
K5 K17 4.048(13) . ?
K6 O19W 2.67(3) . ?
K6 O121 2.771(19) 1_455 ?
K6 O106 2.83(2) . ?
K6 O71 2.901(18) . ?
K6 O15W 2.91(4) . ?
K6 O37 2.977(18) . ?
K6 O30 2.983(19) . ?
K6 O39 3.216(19) 1_455 ?
K6 W1 3.684(8) 1_455 ?
K7 O118 2.72(2) . ?
K7 O109 2.87(2) . ?
K7 O24 2.87(2) 1_455 ?
K7 O16W 2.90(4) . ?
K7 O12W 2.95(4) . ?
K7 O114 2.95(2) 1_455 ?
K7 O25 2.973(17) 1_455 ?
K7 W4 3.762(8) 1_455 ?
K7 W3 3.796(7) 1_455 ?
K7 K20 3.873(15) . ?
K7 K15 3.891(13) . ?
K8 O113 2.72(2) 2_666 ?
K8 O72 2.74(2) . ?
K8 O13 2.763(17) 1_545 ?
K8 O22W 2.78(3) 1_545 ?
K8 O27W 2.89(4) 1_545 ?
K8 O17 3.065(19) 1_545 ?
K8 O117 3.17(2) 1_545 ?
K8 O10W 3.34(2) 1_545 ?
K8 W17 3.740(8) 1_545 ?
K8 Co1 3.746(9) 1_545 ?
K8 K12 4.150(11) 1_545 ?
K9 O120 2.77(2) 2_676 ?
K9 O31 2.78(2) 1_565 ?
K9 O26W 2.86(4) . ?
K9 O21W 2.90(3) 1_565 ?
K9 O23 2.91(2) . ?
K9 O104 2.961(18) . ?
K9 O94 3.16(2) . ?
K10 O31W 2.56(9) . ?
K10 O17W 2.91(5) . ?
K10 O59 2.918(19) . ?
K10 O5W 2.942(19) . ?
K10 O21 2.965(18) . ?
K10 O12 2.971(18) . ?
K10 O135 3.031(18) . ?
K10 O10 3.066(17) . ?
K10 O9 3.123(18) . ?
K10 O48 3.163(16) . ?
K11 O18W 2.72(3) . ?
K11 O5W 2.930(19) . ?
K11 O45 2.960(18) . ?
K11 O65 2.996(18) . ?
K11 O46 3.022(17) . ?
K11 O16 3.053(16) . ?
K11 O55 3.069(18) . ?
K11 O15 3.094(18) . ?
K11 O52 3.142(17) . ?
K12 O77 2.89(2) . ?
K12 O91 2.92(2) . ?
K12 O13 2.969(18) . ?
K12 O53 2.998(16) . ?
K12 O103 2.999(19) . ?
K12 O27W 3.01(4) . ?
K12 O62 3.041(18) . ?
K12 O56 3.060(17) . ?
K12 O17 3.127(19) . ?
K13 O85 2.853(19) . ?
K13 O47 2.89(2) 2_666 ?
K13 O133 2.96(2) . ?
K13 O83 3.008(18) . ?
K13 O141 3.01(2) . ?
K13 O124 3.15(2) . ?
K13 O128 3.20(2) . ?
K13 O3W 3.26(3) . ?
K13 K22 3.84(2) . ?
K13 K23 3.862(19) 2_666 ?
K14 O2W 2.186(18) . ?
K14 O5 2.646(18) . ?
K14 O7W 2.66(3) . ?
K14 O68 2.716(18) . ?
K14 O3 2.726(17) . ?
K14 O58 2.75(2) . ?
K14 O6 2.769(17) . ?
K14 O79 2.80(2) . ?
K14 O64 2.84(2) . ?
K14 O73 2.93(2) . ?
K15 O58 2.75(2) . ?
K15 O79 2.76(2) . ?
K15 O12W 2.83(4) . ?
K15 O101 2.92(2) . ?
K15 O27 3.05(2) . ?
K15 O109 3.14(2) . ?
K15 O3W 3.15(2) . ?
K15 O36 3.17(2) 2_675 ?
K15 O118 3.37(2) . ?
K16 O98 2.77(2) . ?
K16 O126 2.82(2) 2_665 ?
K16 O1W 2.858(18) . ?
K16 O7 2.889(19) 1_545 ?
K16 O51 2.924(19) 1_545 ?
K16 O10W 3.09(2) 1_545 ?
K16 Co1 3.700(11) 1_545 ?
K16 W9 4.057(11) 1_545 ?
K16 W14 4.132(10) 1_545 ?
K16 K4 4.168(13) 1_545 ?
K16 K18 4.741(15) 1_545 ?
K17 O22 2.68(2) . ?
K17 O63 2.84(2) . ?
K17 O8W 2.85(3) . ?
K17 O4 3.010(19) . ?
K17 O34 3.026(19) . ?
K17 O39 3.09(2) . ?
K17 O4W 3.25(2) . ?
K17 O134 3.30(2) . ?
K18 O38 2.84(2) . ?
K18 O98 2.94(2) 1_565 ?
K18 O18 2.99(2) 2_675 ?
K18 O23W 3.07(3) . ?
K18 O119 3.08(2) 1_565 ?
K18 O92 3.31(2) 1_565 ?
K18 W31 3.922(11) 1_565 ?
K18 W16 3.972(11) 1_565 ?
K18 K16 4.741(15) 1_565 ?
K19 O40 2.80(2) . ?
K19 O90 3.01(2) 1_545 ?
K19 O21W 3.02(3) . ?
K19 O125 3.04(2) 1_545 ?
K19 O87 3.15(2) 1_545 ?
K19 W28 3.834(12) 1_545 ?
K19 W14 4.010(12) 1_545 ?
K20 O106 2.76(2) . ?
K20 O20W 2.84(3) 2_675 ?
K20 O121 2.84(2) 1_455 ?
K20 O69 2.87(2) 1_455 ?
K20 O14 2.923(19) 1_455 ?
K20 O25 2.97(2) 1_455 ?
K20 O109 3.26(2) . ?
K20 O42 3.39(2) . ?
K20 W1 3.820(12) 1_455 ?
K20 W2 3.834(12) 1_455 ?
K21 O117 2.87(3) . ?
K21 O72 2.94(3) 1_565 ?
K21 O111 3.04(3) 1_565 ?
K21 O23W 3.09(3) . ?
K21 O107 3.18(3) 1_565 ?
K21 W29 3.862(17) 1_565 ?
K21 W18 3.970(17) 1_565 ?
K21 K8 4.548(19) 1_565 ?
K22 O128 2.86(3) . ?
K22 O29W 2.88(4) . ?
K22 O83 2.95(2) . ?
K22 O47 2.95(3) 2_666 ?
K22 O96 3.05(3) 2_666 ?
K22 W25 3.86(2) 2_666 ?
K23 O123 2.46(3) . ?
K23 O63 2.55(3) 2_666 ?
K23 O85 2.55(2) 2_666 ?
K23 O133 2.56(2) 2_666 ?
K23 O22 2.75(3) 2_666 ?
K23 O2W 3.04(2) 2_666 ?
K23 O31W 3.09(8) . ?
K23 O14W 3.16(5) 2_666 ?
K23 O17W 3.22(5) . ?
K23 K13 3.862(18) 2_666 ?
K23 K17 3.973(18) 2_666 ?
O7 K16 2.889(19) 1_565 ?
O13 K8 2.763(17) 1_565 ?
O14 K20 2.923(19) 1_655 ?
O17 K8 3.065(19) 1_565 ?
O18 K18 2.99(2) 2_675 ?
O22 K23 2.75(3) 2_666 ?
O24 K3 2.78(2) 1_655 ?
O24 K7 2.87(2) 1_655 ?
O25 K20 2.97(2) 1_655 ?
O25 K7 2.973(17) 1_655 ?
O30 K5 3.042(18) 1_455 ?
O31 K9 2.78(2) 1_545 ?
O33 K1 2.74(2) 2_675 ?
O36 K15 3.17(2) 2_675 ?
O39 K6 3.216(19) 1_655 ?
O47 K13 2.89(2) 2_666 ?
O47 K22 2.95(3) 2_666 ?
O49 K2 2.814(19) 1_455 ?
O49 K5 2.847(19) 1_455 ?
O51 K16 2.924(19) 1_565 ?
O63 K23 2.55(3) 2_666 ?
O69 K20 2.87(2) 1_655 ?
O72 K21 2.94(3) 1_545 ?
O85 K23 2.55(2) 2_666 ?
O87 K19 3.16(2) 1_565 ?
O90 K19 3.01(2) 1_565 ?
O92 K18 3.31(2) 1_545 ?
O96 K22 3.05(3) 2_666 ?
O98 K18 2.94(2) 1_545 ?
O107 K21 3.18(3) 1_545 ?
O111 K21 3.04(3) 1_545 ?
O113 K8 2.72(2) 2_666 ?
O114 K7 2.95(2) 1_655 ?
O117 K8 3.17(2) 1_565 ?
O119 K18 3.08(2) 1_545 ?
O120 K9 2.77(2) 2_676 ?
O121 K6 2.771(19) 1_655 ?
O121 K20 2.84(2) 1_655 ?
O125 K19 3.04(2) 1_565 ?
O126 K16 2.82(2) 2_665 ?
O133 K23 2.56(2) 2_666 ?
O140 K5 3.02(2) 1_455 ?
O2W K23 3.04(2) 2_666 ?
O10W K16 3.09(2) 1_565 ?
O10W K8 3.34(2) 1_565 ?
O14W K23 3.16(5) 2_666 ?
O19W K5 2.79(3) 1_455 ?
O20W K20 2.84(3) 2_675 ?
O21W K9 2.90(3) 1_545 ?
O22W K8 2.78(3) 1_565 ?
O27W K8 2.89(4) 1_565 ?
